data_1566419
loop_
_publ_author_name
'Keener, Megan'
'Mattejat, Maxwell'
'Zheng, Shao-Liang'
'Wu, Guang'
'Hayton, Trevor W.'
'M\'enard, Gabriel'

_publ_section_title
;
 Selective electrochemical capture and release of uranyl from aqueous
 alkali, lanthanide, and actinide mixtures using redox-switchable
 carboranes
;
_journal_name_full 'Chemical Science'
_journal_paper_doi 10.1039/D1SC07070C
_journal_year 2022
_chemical_formula_sum 'C154 H204 B30 Co3 N8 O6 P6 Sm'
_chemical_formula_weight 3100.50
_space_group_crystal_system monoclinic
_space_group_IT_number 14
_space_group_name_Hall '-P 2ybc'
_space_group_name_H-M_alt 'P 1 21/c 1'
_atom_sites_solution_hydrogens mixed
_atom_sites_solution_primary dual
_audit_creation_method SHELXL-2014/7
_audit_update_record
;
2021-11-24 deposited with the CCDC.	2022-02-21 downloaded from the CCDC.
;
_cell_angle_alpha 90
_cell_angle_beta 90.563(3)
_cell_angle_gamma 90
_cell_formula_units_Z 4
_cell_length_a 19.0168(13)
_cell_length_b 23.3163(15)
_cell_length_c 36.480(2)
_cell_measurement_reflns_used 9135
_cell_measurement_temperature 100(2)
_cell_measurement_theta_max 25.0
_cell_measurement_theta_min 2.54
_cell_volume 16174.5(18)
_computing_cell_refinement 'SAINT 8.37A (Bruker-AXS, 2015)'
_computing_data_reduction 'SAINT 8.37A (Bruker-AXS, 2015)'
_computing_molecular_graphics 'Bruker SHELXTL (Sheldrick, 2015)'
_computing_publication_material 'Bruker SHELXTL (Sheldrick, 2015)'
_computing_structure_refinement 'SHELXL-2014 (Sheldrick, 2015)'
_computing_structure_solution 'SHELXT-2014 (Sheldrick, 2015)'
_diffrn_ambient_temperature 100(2)
_diffrn_measured_fraction_theta_full 0.995
_diffrn_measured_fraction_theta_max 0.972
_diffrn_measurement_device_type
;
Bruker D8 goniometer with Photon100 area detector  
;
_diffrn_measurement_method 'omega and phi scans'
_diffrn_radiation_source 'I\mS microfocus tube'
_diffrn_radiation_type MoK\a
_diffrn_radiation_wavelength 0.71073
_diffrn_reflns_av_R_equivalents 0.0724
_diffrn_reflns_av_unetI/netI 0.0632
_diffrn_reflns_Laue_measured_fraction_full 0.995
_diffrn_reflns_Laue_measured_fraction_max 0.972
_diffrn_reflns_limit_h_max 22
_diffrn_reflns_limit_h_min -21
_diffrn_reflns_limit_k_max 27
_diffrn_reflns_limit_k_min -27
_diffrn_reflns_limit_l_max 43
_diffrn_reflns_limit_l_min -26
_diffrn_reflns_number 131378
_diffrn_reflns_point_group_measured_fraction_full 0.995
_diffrn_reflns_point_group_measured_fraction_max 0.972
_diffrn_reflns_theta_full 25.185
_diffrn_reflns_theta_max 25.185
_diffrn_reflns_theta_min 2.127
_exptl_absorpt_coefficient_mu 0.775
_exptl_absorpt_correction_T_max 0.6936
_exptl_absorpt_correction_T_min 0.4837
_exptl_absorpt_correction_type multi-scan
_exptl_absorpt_process_details sadabs
_exptl_crystal_colour yellow
_exptl_crystal_density_diffrn 1.273
_exptl_crystal_description plate
_exptl_crystal_F_000 6460
_exptl_crystal_size_max 0.180
_exptl_crystal_size_mid 0.100
_exptl_crystal_size_min 0.040
_refine_diff_density_max 3.038
_refine_diff_density_min -1.681
_refine_diff_density_rms 0.143
_refine_ls_extinction_method none
_refine_ls_goodness_of_fit_ref 1.111
_refine_ls_hydrogen_treatment constr
_refine_ls_matrix_type full
_refine_ls_number_parameters 2251
_refine_ls_number_reflns 28793
_refine_ls_number_restraints 2100
_refine_ls_restrained_S_all 1.073
_refine_ls_R_factor_all 0.1322
_refine_ls_R_factor_gt 0.1066
_refine_ls_shift/su_max 0.001
_refine_ls_shift/su_mean 0.000
_refine_ls_weighting_details 'w=1/[\s^2^(Fo^2^)+325.9094P] where P=(Fo^2^+2Fc^2^)/3'
_refine_ls_weighting_scheme calc
_refine_ls_wR_factor_gt 0.2342
_refine_ls_wR_factor_ref 0.2497
_reflns_Friedel_coverage 0.000
_reflns_number_gt 22867
_reflns_number_total 28793
_reflns_threshold_expression 'I > 2\s(I)'
_cod_data_source_file d1sc07070c2.cif
_cod_data_source_block mk-1175-2
_cod_original_cell_volume 16174.7(19)
_cod_original_sg_symbol_H-M 'P 21/c'
_cod_database_code 1566419
_shelx_shelxl_version_number 2014/7
_shelx_space_group_comment
;
The symmetry employed for this shelxl refinement is uniquely defined
by the following loop, which should always be used as a source of
symmetry information in preference to the above space-group names.
They are only intended as comments.
;
_shelx_estimated_absorpt_t_min 0.873
_shelx_estimated_absorpt_t_max 0.970

loop_
_space_group_symop_operation_xyz
'x, y, z'
'-x, y+1/2, -z+1/2'
'-x, -y, -z'
'x, -y-1/2, z-1/2'

loop_
_atom_site_label
_atom_site_type_symbol
_atom_site_fract_x
_atom_site_fract_y
_atom_site_fract_z
_atom_site_U_iso_or_equiv
_atom_site_adp_type
_atom_site_occupancy
_atom_site_site_symmetry_order
_atom_site_calc_flag
_atom_site_refinement_flags_posn
_atom_site_refinement_flags_adp
_atom_site_refinement_flags_occupancy
_atom_site_disorder_assembly
_atom_site_disorder_group
Sm1 Sm 0.74881(4) 0.25152(2) 0.41677(2) 0.02419(13) Uani 1 1 d . . . . .
P1 P 0.65497(18) 0.16692(12) 0.49007(9) 0.0287(7) Uani 1 1 d . . . . .
P2 P 0.86408(17) 0.11884(12) 0.42655(9) 0.0278(7) Uani 1 1 d . . . . .
P3 P 0.63157(17) 0.20328(13) 0.33646(9) 0.0302(7) Uani 1 1 d . . . . .
P4 P 0.85364(17) 0.29764(13) 0.33439(9) 0.0292(7) Uani 1 1 d . . . . .
P5 P 0.63785(17) 0.38638(12) 0.42711(8) 0.0257(6) Uani 1 1 d . . . . .
P6 P 0.85437(16) 0.33884(12) 0.48690(8) 0.0243(6) Uani 1 1 d . . . . .
O1 O 0.6862(4) 0.2073(3) 0.4626(2) 0.0264(18) Uani 1 1 d . . . . .
O2 O 0.8228(4) 0.1729(3) 0.4177(2) 0.0286(18) Uani 1 1 d . . . . .
O3 O 0.6708(4) 0.2195(3) 0.3713(2) 0.0300(19) Uani 1 1 d . . . . .
O4 O 0.8202(5) 0.2816(3) 0.3702(2) 0.0319(19) Uani 1 1 d . . . . .
O5 O 0.6775(4) 0.3324(3) 0.4181(2) 0.0263(17) Uani 1 1 d . . . . .
O6 O 0.8172(4) 0.2973(3) 0.4610(2) 0.0270(18) Uani 1 1 d . . . . .
C1 C 0.6973(6) 0.1005(4) 0.4932(3) 0.026(3) Uani 1 1 d . . . . .
C2 C 0.8242(7) 0.0743(5) 0.4581(3) 0.030(3) Uani 1 1 d . . . . .
C3 C 0.5659(9) 0.1542(5) 0.4762(4) 0.047(4) Uani 1 1 d . . . . .
C4 C 0.5455(7) 0.1593(5) 0.4392(4) 0.038(3) Uani 1 1 d . . . . .
H4 H 0.5797 0.1708 0.4219 0.045 Uiso 1 1 calc R U . . .
C5 C 0.4782(8) 0.1483(5) 0.4268(4) 0.048(4) Uani 1 1 d . . . . .
H5 H 0.4668 0.1530 0.4016 0.057 Uiso 1 1 calc R U . . .
C6 C 0.4268(8) 0.1302(6) 0.4513(5) 0.052(4) Uani 1 1 d . . . . .
H6 H 0.3802 0.1226 0.4431 0.062 Uiso 1 1 calc R U . . .
C7 C 0.4454(7) 0.1238(6) 0.4878(5) 0.050(4) Uani 1 1 d . . . . .
H7 H 0.4112 0.1111 0.5048 0.061 Uiso 1 1 calc R U . . .
C8 C 0.5134(7) 0.1355(5) 0.5001(4) 0.043(3) Uani 1 1 d . . . . .
H8 H 0.5244 0.1307 0.5254 0.052 Uiso 1 1 calc R U . . .
C9 C 0.6507(7) 0.2017(5) 0.5337(3) 0.037(3) Uani 1 1 d . . . . .
C10 C 0.6708(7) 0.2604(5) 0.5359(4) 0.035(3) Uani 1 1 d . . . . .
H10 H 0.6838 0.2800 0.5141 0.042 Uiso 1 1 calc R U . . .
C11 C 0.6717(7) 0.2893(6) 0.5689(4) 0.041(3) Uani 1 1 d . . . . .
H11 H 0.6854 0.3284 0.5700 0.049 Uiso 1 1 calc R U . . .
C12 C 0.6525(10) 0.2604(6) 0.5999(4) 0.060(5) Uani 1 1 d . . . . .
H12 H 0.6517 0.2802 0.6226 0.072 Uiso 1 1 calc R U . . .
C13 C 0.6342(9) 0.2029(6) 0.5987(4) 0.052(4) Uani 1 1 d . . . . .
H13 H 0.6216 0.1836 0.6205 0.062 Uiso 1 1 calc R U . . .
C14 C 0.6344(8) 0.1738(6) 0.5658(4) 0.042(3) Uani 1 1 d . . . . .
H14 H 0.6231 0.1342 0.5653 0.050 Uiso 1 1 calc R U . . .
C15 C 0.8813(6) 0.0809(5) 0.3842(3) 0.029(3) Uani 1 1 d . . . . .
C16 C 0.9031(7) 0.0235(5) 0.3841(4) 0.037(3) Uani 1 1 d . . . . .
H16 H 0.9083 0.0033 0.4066 0.045 Uiso 1 1 calc R U . . .
C17 C 0.9172(7) -0.0039(6) 0.3514(4) 0.039(3) Uani 1 1 d . . . . .
H17 H 0.9327 -0.0426 0.3513 0.046 Uiso 1 1 calc R U . . .
C18 C 0.9085(8) 0.0257(6) 0.3188(4) 0.045(4) Uani 1 1 d . . . . .
H18 H 0.9172 0.0068 0.2963 0.054 Uiso 1 1 calc R U . . .
C19 C 0.8872(7) 0.0822(6) 0.3186(4) 0.039(3) Uani 1 1 d . . . . .
H19 H 0.8820 0.1021 0.2960 0.047 Uiso 1 1 calc R U . . .
C20 C 0.8736(6) 0.1097(5) 0.3510(3) 0.031(3) Uani 1 1 d . . . . .
H20 H 0.8588 0.1486 0.3508 0.037 Uiso 1 1 calc R U . . .
C21 C 0.9494(7) 0.1392(5) 0.4446(3) 0.028(3) Uani 1 1 d . . . . .
C22 C 1.0066(7) 0.1007(5) 0.4464(3) 0.036(3) Uani 1 1 d . . . . .
H22 H 1.0004 0.0625 0.4378 0.044 Uiso 1 1 calc R U . . .
C23 C 1.0711(7) 0.1170(6) 0.4603(4) 0.035(3) Uani 1 1 d . . . . .
H23 H 1.1086 0.0901 0.4611 0.042 Uiso 1 1 calc R U . . .
C24 C 1.0820(7) 0.1729(6) 0.4732(4) 0.039(3) Uani 1 1 d . . . . .
H24 H 1.1263 0.1844 0.4830 0.047 Uiso 1 1 calc R U . . .
C25 C 1.0257(7) 0.2111(5) 0.4712(4) 0.039(3) Uani 1 1 d . . . . .
H25 H 1.0324 0.2493 0.4797 0.047 Uiso 1 1 calc R U . . .
C26 C 0.9608(7) 0.1956(5) 0.4575(3) 0.032(3) Uani 1 1 d . . . . .
H26 H 0.9237 0.2229 0.4567 0.038 Uiso 1 1 calc R U . . .
C31 C 0.6757(7) 0.2215(5) 0.2968(3) 0.035(3) Uani 1 1 d . . . . .
C32 C 0.8036(7) 0.2802(5) 0.2959(3) 0.032(3) Uani 1 1 d . . . . .
C33 C 0.5452(7) 0.2341(6) 0.3370(4) 0.039(3) Uani 1 1 d . . . . .
C34 C 0.4995(8) 0.2342(6) 0.3071(4) 0.050(4) Uani 1 1 d . . . . .
H34 H 0.5151 0.2183 0.2846 0.059 Uiso 1 1 calc R U . . .
C35 C 0.4329(8) 0.2563(6) 0.3088(5) 0.052(4) Uani 1 1 d . . . . .
H35 H 0.4026 0.2553 0.2880 0.062 Uiso 1 1 calc R U . . .
C36 C 0.4100(7) 0.2805(6) 0.3417(5) 0.055(4) Uani 1 1 d . . . . .
H36 H 0.3636 0.2952 0.3436 0.066 Uiso 1 1 calc R U . . .
C37 C 0.4564(7) 0.2827(6) 0.3718(4) 0.048(4) Uani 1 1 d . . . . .
H37 H 0.4412 0.2994 0.3941 0.057 Uiso 1 1 calc R U . . .
C38 C 0.5235(7) 0.2611(5) 0.3696(4) 0.035(3) Uani 1 1 d . . . . .
H38 H 0.5549 0.2642 0.3899 0.042 Uiso 1 1 calc R U . . .
C39 C 0.6203(7) 0.1257(5) 0.3371(3) 0.032(3) Uani 1 1 d . . . . .
C40 C 0.5675(7) 0.0984(6) 0.3161(4) 0.039(3) Uani 1 1 d . . . . .
H40 H 0.5343 0.1205 0.3025 0.047 Uiso 1 1 calc R U . . .
C41 C 0.5643(8) 0.0389(6) 0.3155(4) 0.048(4) Uani 1 1 d . . . . .
H41 H 0.5301 0.0201 0.3006 0.058 Uiso 1 1 calc R U . . .
C42 C 0.6107(8) 0.0069(6) 0.3364(4) 0.044(4) Uani 1 1 d . . . . .
H42 H 0.6067 -0.0337 0.3366 0.053 Uiso 1 1 calc R U . . .
C43 C 0.6629(8) 0.0332(6) 0.3571(4) 0.044(3) Uani 1 1 d . . . . .
H43 H 0.6949 0.0106 0.3711 0.053 Uiso 1 1 calc R U . . .
C44 C 0.6684(8) 0.0928(5) 0.3576(4) 0.040(3) Uani 1 1 d . . . . .
H44 H 0.7043 0.1110 0.3716 0.048 Uiso 1 1 calc R U . . .
C45 C 0.8679(7) 0.3746(5) 0.3348(3) 0.032(3) Uani 1 1 d . . . . .
C46 C 0.8204(8) 0.4083(5) 0.3545(3) 0.038(3) Uani 1 1 d . . . . .
H46 H 0.7847 0.3902 0.3684 0.046 Uiso 1 1 calc R U . . .
C47 C 0.8247(8) 0.4679(5) 0.3540(4) 0.043(3) Uani 1 1 d . . . . .
H47 H 0.7916 0.4903 0.3671 0.051 Uiso 1 1 calc R U . . .
C48 C 0.8776(8) 0.4944(5) 0.3343(4) 0.040(3) Uani 1 1 d . . . . .
H48 H 0.8808 0.5350 0.3337 0.049 Uiso 1 1 calc R U . . .
C49 C 0.9254(7) 0.4614(6) 0.3158(4) 0.043(3) Uani 1 1 d . . . . .
H49 H 0.9626 0.4793 0.3030 0.052 Uiso 1 1 calc R U . . .
C50 C 0.9196(7) 0.4026(5) 0.3156(4) 0.036(3) Uani 1 1 d . . . . .
H50 H 0.9523 0.3807 0.3020 0.044 Uiso 1 1 calc R U . . .
C51 C 0.9403(6) 0.2652(5) 0.3325(4) 0.032(3) Uani 1 1 d . . . . .
C52 C 0.9660(7) 0.2365(5) 0.3632(4) 0.037(3) Uani 1 1 d . . . . .
H52 H 0.9378 0.2333 0.3844 0.045 Uiso 1 1 calc R U . . .
C53 C 1.0332(8) 0.2124(6) 0.3629(4) 0.050(4) Uani 1 1 d . . . . .
H53 H 1.0518 0.1940 0.3841 0.060 Uiso 1 1 calc R U . . .
C54 C 1.0712(8) 0.2159(6) 0.3317(5) 0.055(4) Uani 1 1 d . . . . .
H54 H 1.1166 0.1990 0.3311 0.066 Uiso 1 1 calc R U . . .
C55 C 1.0457(8) 0.2432(6) 0.3010(5) 0.051(4) Uani 1 1 d . . . . .
H55 H 1.0741 0.2454 0.2798 0.061 Uiso 1 1 calc R U . . .
C56 C 0.9804(6) 0.2673(5) 0.3004(4) 0.034(3) Uani 1 1 d . . . . .
H56 H 0.9625 0.2851 0.2788 0.041 Uiso 1 1 calc R U . . .
C61 C 0.6811(6) 0.4317(5) 0.4574(3) 0.024(2) Uani 1 1 d . . . . .
C62 C 0.8135(6) 0.4051(5) 0.4916(3) 0.027(3) Uani 1 1 d . . . . .
C63 C 0.5526(7) 0.3668(5) 0.4463(3) 0.028(3) Uani 1 1 d . . . . .
C64 C 0.5442(7) 0.3108(5) 0.4602(3) 0.033(3) Uani 1 1 d . . . . .
H64 H 0.5821 0.2843 0.4593 0.040 Uiso 1 1 calc R U . . .
C65 C 0.4807(7) 0.2948(5) 0.4749(4) 0.038(3) Uani 1 1 d . . . . .
H65 H 0.4742 0.2571 0.4842 0.045 Uiso 1 1 calc R U . . .
C66 C 0.4267(7) 0.3342(5) 0.4760(4) 0.037(3) Uani 1 1 d . . . . .
H66 H 0.3827 0.3231 0.4859 0.044 Uiso 1 1 calc R U . . .
C67 C 0.4350(7) 0.3894(5) 0.4628(4) 0.037(3) Uani 1 1 d . . . . .
H67 H 0.3974 0.4161 0.4638 0.045 Uiso 1 1 calc R U . . .
C68 C 0.4990(6) 0.4050(5) 0.4482(3) 0.025(2) Uani 1 1 d . . . . .
H68 H 0.5055 0.4429 0.4393 0.030 Uiso 1 1 calc R U . . .
C69 C 0.6171(7) 0.4232(5) 0.3847(3) 0.029(3) Uani 1 1 d . . . . .
C70 C 0.5974(6) 0.4808(5) 0.3841(3) 0.028(3) Uani 1 1 d . . . . .
H70 H 0.5949 0.5020 0.4063 0.034 Uiso 1 1 calc R U . . .
C71 C 0.5813(7) 0.5073(5) 0.3506(4) 0.040(3) Uani 1 1 d . . . . .
H71 H 0.5706 0.5471 0.3499 0.048 Uiso 1 1 calc R U . . .
C72 C 0.5811(7) 0.4751(6) 0.3185(4) 0.042(3) Uani 1 1 d . . . . .
H72 H 0.5686 0.4930 0.2959 0.050 Uiso 1 1 calc R U . . .
C73 C 0.5988(7) 0.4175(6) 0.3189(3) 0.037(3) Uani 1 1 d . . . . .
H73 H 0.5983 0.3959 0.2969 0.044 Uiso 1 1 calc R U . . .
C74 C 0.6172(7) 0.3918(5) 0.3519(3) 0.032(3) Uani 1 1 d . . . . .
H74 H 0.6301 0.3524 0.3523 0.038 Uiso 1 1 calc R U . . .
C75 C 0.8644(6) 0.3035(5) 0.5306(3) 0.027(3) Uani 1 1 d . . . . .
C76 C 0.8466(7) 0.2470(5) 0.5338(3) 0.034(3) Uani 1 1 d . . . . .
H76 H 0.8306 0.2271 0.5125 0.041 Uiso 1 1 calc R U . . .
C77 C 0.8510(7) 0.2173(6) 0.5668(3) 0.035(3) Uani 1 1 d . . . . .
H77 H 0.8374 0.1782 0.5685 0.042 Uiso 1 1 calc R U . . .
C78 C 0.8765(8) 0.2475(6) 0.5979(4) 0.050(4) Uani 1 1 d . . . . .
H78 H 0.8807 0.2282 0.6208 0.060 Uiso 1 1 calc R U . . .
C79 C 0.8951(7) 0.3042(6) 0.5955(4) 0.041(3) Uani 1 1 d . . . . .
H79 H 0.9116 0.3240 0.6167 0.049 Uiso 1 1 calc R U . . .
C80 C 0.8900(6) 0.3327(5) 0.5620(3) 0.032(3) Uani 1 1 d . . . . .
H80 H 0.9038 0.3718 0.5602 0.038 Uiso 1 1 calc R U . . .
C81 C 0.9406(6) 0.3517(4) 0.4695(3) 0.029(3) Uani 1 1 d . . . . .
C82 C 0.9530(7) 0.3412(5) 0.4320(4) 0.035(3) Uani 1 1 d . . . . .
H82 H 0.9162 0.3271 0.4167 0.042 Uiso 1 1 calc R U . . .
C83 C 1.0192(6) 0.3515(5) 0.4175(4) 0.037(3) Uani 1 1 d . . . . .
H83 H 1.0273 0.3443 0.3923 0.044 Uiso 1 1 calc R U . . .
C84 C 1.0734(7) 0.3721(6) 0.4394(4) 0.043(3) Uani 1 1 d . . . . .
H84 H 1.1184 0.3786 0.4291 0.052 Uiso 1 1 calc R U . . .
C85 C 1.0627(7) 0.3832(5) 0.4760(4) 0.041(3) Uani 1 1 d . . . . .
H85 H 1.0999 0.3978 0.4909 0.049 Uiso 1 1 calc R U . . .
C86 C 0.9985(7) 0.3733(5) 0.4906(4) 0.033(3) Uani 1 1 d . . . . .
H86 H 0.9918 0.3809 0.5159 0.040 Uiso 1 1 calc R U . . .
B1 B 0.6933(8) 0.0616(5) 0.4592(4) 0.029(3) Uani 1 1 d . U . . .
H1 H 0.6570 0.0659 0.4349 0.035 Uiso 1 1 d R U . . .
B2 B 0.6642(8) 0.0403(5) 0.5048(4) 0.031(2) Uani 1 1 d . U . . .
H2 H 0.6099 0.0349 0.5159 0.038 Uiso 1 1 calc R U . . .
B3 B 0.7435(8) 0.0737(5) 0.5267(3) 0.029(2) Uani 1 1 d . U . . .
H3 H 0.7403 0.1032 0.5509 0.035 Uiso 1 1 calc R U . . .
B4 B 0.8285(8) 0.0889(6) 0.4987(4) 0.032(3) Uani 1 1 d . U . . .
H4A H 0.8553 0.1267 0.5113 0.038 Uiso 1 1 d R U . . .
B5 B 0.8580(8) 0.0202(5) 0.4792(4) 0.031(2) Uani 1 1 d . U . . .
H5A H 0.9124 0.0030 0.4749 0.037 Uiso 1 1 calc R U . . .
B6 B 0.7766(8) 0.0181(5) 0.4486(4) 0.030(2) Uani 1 1 d . U . . .
H6A H 0.7795 0.0099 0.4184 0.036 Uiso 1 1 calc R U . . .
B7 B 0.7032(8) -0.0088(5) 0.4738(4) 0.029(2) Uani 1 1 d . U . . .
H7A H 0.6687 -0.0418 0.4605 0.035 Uiso 1 1 calc R U . . .
B8 B 0.7313(8) -0.0051(5) 0.5215(4) 0.031(2) Uani 1 1 d . U . . .
H8A H 0.7162 -0.0352 0.5440 0.037 Uiso 1 1 calc R U . . .
B9 B 0.8168(8) 0.0245(6) 0.5232(4) 0.035(3) Uani 1 1 d . U . . .
H9 H 0.8503 0.0176 0.5483 0.042 Uiso 1 1 calc R U . . .
B10 B 0.7880(7) -0.0297(6) 0.4888(4) 0.029(2) Uani 1 1 d . U . . .
H10A H 0.8022 -0.0763 0.4879 0.035 Uiso 1 1 calc R U . . .
B11 B 0.6542(7) 0.2730(6) 0.2676(4) 0.029(3) Uani 1 1 d . . . . .
H11A H 0.6031 0.2937 0.2750 0.035 Uiso 1 1 calc R U . . .
B12 B 0.6628(8) 0.1949(7) 0.2567(4) 0.040(4) Uani 1 1 d . . . . .
H12A H 0.6202 0.1637 0.2493 0.048 Uiso 1 1 calc R U . . .
B13 B 0.7399(9) 0.1862(6) 0.2873(4) 0.038(4) Uani 1 1 d . . . . .
H13A H 0.7502 0.1447 0.3022 0.045 Uiso 1 1 d R U . . .
B14 B 0.8182(6) 0.2288(6) 0.2658(4) 0.026(3) Uani 1 1 d . . . . .
H14A H 0.8696 0.2072 0.2721 0.031 Uiso 1 1 calc R U . . .
B15 B 0.8098(8) 0.3082(6) 0.2559(4) 0.038(4) Uani 1 1 d . . . . .
H15 H 0.8513 0.3399 0.2482 0.046 Uiso 1 1 calc R U . . .
B16 B 0.7364(7) 0.3145(6) 0.2877(4) 0.031(3) Uani 1 1 d . . . . .
H16A H 0.7305 0.3545 0.3047 0.037 Uiso 1 1 d R U . . .
B17 B 0.6893(9) 0.2447(7) 0.2237(4) 0.044(4) Uani 1 1 d . . . . .
H17A H 0.6590 0.2433 0.1972 0.053 Uiso 1 1 calc R U . . .
B18 B 0.7496(8) 0.1916(6) 0.2396(4) 0.033(3) Uani 1 1 d . . . . .
H18A H 0.7656 0.1517 0.2247 0.040 Uiso 1 1 calc R U . . .
B19 B 0.7789(8) 0.2592(6) 0.2220(4) 0.036(3) Uani 1 1 d . . . . .
H19A H 0.8059 0.2614 0.1949 0.044 Uiso 1 1 calc R U . . .
B20 B 0.7196(8) 0.3117(7) 0.2404(4) 0.040(4) Uani 1 1 d . . . . .
H20A H 0.7015 0.3519 0.2264 0.048 Uiso 1 1 calc R U . . .
B21 B 0.6839(7) 0.4152(6) 0.4982(4) 0.029(3) Uani 1 1 d . U . . .
H21 H 0.6479 0.3803 0.5078 0.035 Uiso 1 1 d R U . . .
B22 B 0.6501(8) 0.4846(5) 0.4802(4) 0.028(2) Uani 1 1 d . U . . .
H22A H 0.5953 0.5017 0.4772 0.034 Uiso 1 1 calc R U . . .
B23 B 0.7259(7) 0.4886(5) 0.4485(4) 0.028(2) Uani 1 1 d . U . . .
H23A H 0.7183 0.4986 0.4187 0.034 Uiso 1 1 calc R U . . .
B24 B 0.8136(7) 0.4446(5) 0.4573(4) 0.026(2) Uani 1 1 d . U . . .
H24A H 0.8507 0.4411 0.4340 0.031 Uiso 1 1 d R U . . .
B25 B 0.8503(8) 0.4640(6) 0.5037(4) 0.032(3) Uani 1 1 d . U . . .
H25A H 0.9060 0.4687 0.5136 0.038 Uiso 1 1 calc R U . . .
B26 B 0.7729(7) 0.4304(5) 0.5256(4) 0.025(2) Uani 1 1 d . U . . .
H26A H 0.7790 0.4005 0.5495 0.030 Uiso 1 1 calc R U . . .
B27 B 0.6972(7) 0.4788(5) 0.5233(4) 0.028(2) Uani 1 1 d . U . . .
H27 H 0.6653 0.4845 0.5487 0.034 Uiso 1 1 calc R U . . .
B28 B 0.7234(8) 0.5329(6) 0.4906(4) 0.036(3) Uani 1 1 d . U . . .
H28 H 0.7103 0.5797 0.4914 0.043 Uiso 1 1 calc R U . . .
B29 B 0.8026(8) 0.5149(6) 0.4740(4) 0.031(2) Uani 1 1 d . U . . .
H29 H 0.8339 0.5495 0.4604 0.037 Uiso 1 1 calc R U . . .
B30 B 0.7835(7) 0.5089(6) 0.5215(4) 0.030(2) Uani 1 1 d . U . . .
H30 H 0.8014 0.5382 0.5441 0.036 Uiso 1 1 calc R U . . .
Co1 Co 0.75911(10) 0.74861(7) 0.40283(4) 0.0328(4) Uani 1 1 d . . . . .
C91 C 0.6857(7) 0.6845(6) 0.3940(4) 0.047(4) Uani 1 1 d . . . . .
C92 C 0.7392(8) 0.6833(5) 0.3661(3) 0.043(3) Uani 1 1 d . . . . .
C93 C 0.7376(9) 0.7378(6) 0.3480(3) 0.053(4) Uani 1 1 d . . . . .
C94 C 0.6859(7) 0.7727(5) 0.3645(4) 0.043(3) Uani 1 1 d . . . . .
C95 C 0.6527(7) 0.7379(5) 0.3919(4) 0.043(3) Uani 1 1 d . . . . .
C96 C 0.6665(10) 0.6351(6) 0.4178(4) 0.061(4) Uani 1 1 d . . . . .
H96A H 0.7088 0.6129 0.4238 0.092 Uiso 1 1 calc R U . . .
H96B H 0.6327 0.6106 0.4048 0.092 Uiso 1 1 calc R U . . .
H96C H 0.6454 0.6494 0.4404 0.092 Uiso 1 1 calc R U . . .
C97 C 0.7838(9) 0.6323(6) 0.3571(4) 0.059(4) Uani 1 1 d . . . . .
H97A H 0.8300 0.6454 0.3488 0.088 Uiso 1 1 calc R U . . .
H97B H 0.7610 0.6100 0.3375 0.088 Uiso 1 1 calc R U . . .
H97C H 0.7895 0.6083 0.3789 0.088 Uiso 1 1 calc R U . . .
C98 C 0.7812(9) 0.7538(7) 0.3162(4) 0.068(5) Uani 1 1 d . . . . .
H98A H 0.7957 0.7940 0.3185 0.101 Uiso 1 1 calc R U . . .
H98B H 0.7537 0.7487 0.2936 0.101 Uiso 1 1 calc R U . . .
H98C H 0.8229 0.7292 0.3156 0.101 Uiso 1 1 calc R U . . .
C99 C 0.6642(9) 0.8318(6) 0.3513(5) 0.070(5) Uani 1 1 d . . . . .
H99A H 0.6394 0.8519 0.3709 0.105 Uiso 1 1 calc R U . . .
H99B H 0.6330 0.8281 0.3299 0.105 Uiso 1 1 calc R U . . .
H99C H 0.7061 0.8537 0.3445 0.105 Uiso 1 1 calc R U . . .
C100 C 0.5914(8) 0.7581(6) 0.4148(5) 0.062(4) Uani 1 1 d . . . . .
H10B H 0.5897 0.7358 0.4375 0.094 Uiso 1 1 calc R U . . .
H10C H 0.5474 0.7526 0.4009 0.094 Uiso 1 1 calc R U . . .
H10D H 0.5972 0.7988 0.4206 0.094 Uiso 1 1 calc R U . . .
C101 C 0.7990(7) 0.7375(5) 0.4551(4) 0.044(3) Uani 1 1 d . . . . .
C102 C 0.7700(7) 0.7937(5) 0.4506(4) 0.042(3) Uani 1 1 d . . . . .
C103 C 0.8081(8) 0.8210(5) 0.4208(4) 0.047(4) Uani 1 1 d . . . . .
C104 C 0.8582(7) 0.7806(6) 0.4071(4) 0.043(3) Uani 1 1 d . . . . .
C105 C 0.8541(7) 0.7297(5) 0.4289(4) 0.041(3) Uani 1 1 d . . . . .
C106 C 0.7798(7) 0.6960(6) 0.4841(4) 0.043(3) Uani 1 1 d . . . . .
H10E H 0.7292 0.6986 0.4888 0.064 Uiso 1 1 calc R U . . .
H10F H 0.8061 0.7049 0.5066 0.064 Uiso 1 1 calc R U . . .
H10G H 0.7914 0.6571 0.4761 0.064 Uiso 1 1 calc R U . . .
C107 C 0.7158(10) 0.8216(6) 0.4736(5) 0.068(5) Uani 1 1 d . . . . .
H10H H 0.7014 0.8579 0.4623 0.102 Uiso 1 1 calc R U . . .
H10I H 0.7353 0.8289 0.4981 0.102 Uiso 1 1 calc R U . . .
H10J H 0.6749 0.7962 0.4755 0.102 Uiso 1 1 calc R U . . .
C108 C 0.8001(8) 0.8807(6) 0.4078(4) 0.054(4) Uani 1 1 d . . . . .
H10K H 0.8099 0.8824 0.3815 0.080 Uiso 1 1 calc R U . . .
H10L H 0.8331 0.9056 0.4211 0.080 Uiso 1 1 calc R U . . .
H10M H 0.7519 0.8937 0.4121 0.080 Uiso 1 1 calc R U . . .
C109 C 0.9125(8) 0.7901(7) 0.3792(4) 0.058(4) Uani 1 1 d . . . . .
H10N H 0.9168 0.7558 0.3639 0.087 Uiso 1 1 calc R U . . .
H10O H 0.9577 0.7979 0.3914 0.087 Uiso 1 1 calc R U . . .
H10P H 0.8992 0.8229 0.3639 0.087 Uiso 1 1 calc R U . . .
C110 C 0.8985(7) 0.6775(6) 0.4255(5) 0.056(4) Uani 1 1 d . . . . .
H11N H 0.8742 0.6447 0.4365 0.083 Uiso 1 1 calc R U . . .
H11O H 0.9435 0.6837 0.4382 0.083 Uiso 1 1 calc R U . . .
H11P H 0.9071 0.6696 0.3995 0.083 Uiso 1 1 calc R U . . .
Co2 Co 0.76226(9) 0.54939(7) 0.18411(5) 0.0330(4) Uani 1 1 d . . . . .
C111 C 0.7497(8) 0.4620(5) 0.1888(4) 0.042(4) Uani 0.78(2) 1 d DG U P A 1
C112 C 0.7138(9) 0.4833(6) 0.1574(3) 0.044(4) Uani 0.78(2) 1 d DG U P A 1
C113 C 0.6639(7) 0.5245(7) 0.1692(3) 0.044(4) Uani 0.78(2) 1 d DG U P A 1
C114 C 0.6689(8) 0.5286(7) 0.2079(3) 0.039(4) Uani 0.78(2) 1 d DG U P A 1
C115 C 0.7220(8) 0.4899(7) 0.2201(3) 0.038(4) Uani 0.78(2) 1 d DG U P A 1
C116 C 0.8102(12) 0.4200(9) 0.1874(7) 0.059(6) Uani 0.78(2) 1 d D U P A 1
H11B H 0.7921 0.3808 0.1895 0.089 Uiso 0.78(2) 1 calc R U P A 1
H11C H 0.8430 0.4277 0.2076 0.089 Uiso 0.78(2) 1 calc R U P A 1
H11D H 0.8346 0.4242 0.1640 0.089 Uiso 0.78(2) 1 calc R U P A 1
C117 C 0.7246(15) 0.4643(9) 0.1180(5) 0.061(6) Uani 0.78(2) 1 d D U P A 1
H11E H 0.7192 0.4973 0.1016 0.091 Uiso 0.78(2) 1 calc R U P A 1
H11F H 0.6897 0.4350 0.1116 0.091 Uiso 0.78(2) 1 calc R U P A 1
H11G H 0.7720 0.4483 0.1155 0.091 Uiso 0.78(2) 1 calc R U P A 1
C118 C 0.6117(11) 0.5545(11) 0.1454(6) 0.063(6) Uani 0.78(2) 1 d D U P A 1
H11H H 0.5993 0.5914 0.1564 0.094 Uiso 0.78(2) 1 calc R U P A 1
H11I H 0.5693 0.5308 0.1428 0.094 Uiso 0.78(2) 1 calc R U P A 1
H11J H 0.6320 0.5610 0.1211 0.094 Uiso 0.78(2) 1 calc R U P A 1
C119 C 0.6278(10) 0.5664(8) 0.2329(6) 0.046(4) Uani 0.78(2) 1 d D U P A 1
H11K H 0.6169 0.6025 0.2204 0.068 Uiso 0.78(2) 1 calc R U P A 1
H11L H 0.6556 0.5743 0.2551 0.068 Uiso 0.78(2) 1 calc R U P A 1
H11M H 0.5840 0.5471 0.2396 0.068 Uiso 0.78(2) 1 calc R U P A 1
C120 C 0.7443(11) 0.4798(11) 0.2597(5) 0.044(5) Uani 0.78(2) 1 d D U P A 1
H12B H 0.7186 0.4468 0.2695 0.066 Uiso 0.78(2) 1 calc R U P A 1
H12C H 0.7338 0.5139 0.2743 0.066 Uiso 0.78(2) 1 calc R U P A 1
H12D H 0.7949 0.4720 0.2609 0.066 Uiso 0.78(2) 1 calc R U P A 1
C211 C 0.779(2) 0.467(2) 0.1949(14) 0.044(7) Uani 0.22(2) 1 d DG U P A 2
C212 C 0.737(3) 0.472(2) 0.1625(11) 0.049(7) Uani 0.22(2) 1 d DG U P A 2
C213 C 0.675(2) 0.503(3) 0.1715(13) 0.046(6) Uani 0.22(2) 1 d DG U P A 2
C214 C 0.678(3) 0.516(3) 0.2094(14) 0.049(7) Uani 0.22(2) 1 d DG U P A 2
C215 C 0.742(3) 0.494(3) 0.2239(11) 0.046(7) Uani 0.22(2) 1 d DG U P A 2
C216 C 0.845(3) 0.431(2) 0.199(2) 0.044(10) Uani 0.22(2) 1 d D U P A 2
H21A H 0.8647 0.4234 0.1749 0.066 Uiso 0.22(2) 1 calc R U P A 2
H21B H 0.8329 0.3940 0.2107 0.066 Uiso 0.22(2) 1 calc R U P A 2
H21C H 0.8790 0.4512 0.2144 0.066 Uiso 0.22(2) 1 calc R U P A 2
C217 C 0.761(4) 0.448(3) 0.1261(13) 0.044(11) Uani 0.22(2) 1 d D U P A 2
H21D H 0.7524 0.4763 0.1067 0.066 Uiso 0.22(2) 1 calc R U P A 2
H21E H 0.7350 0.4128 0.1207 0.066 Uiso 0.22(2) 1 calc R U P A 2
H21F H 0.8116 0.4394 0.1275 0.066 Uiso 0.22(2) 1 calc R U P A 2
C218 C 0.629(4) 0.509(4) 0.1384(15) 0.060(13) Uani 0.22(2) 1 d D U P A 2
H21G H 0.6238 0.5492 0.1321 0.090 Uiso 0.22(2) 1 calc R U P A 2
H21H H 0.5825 0.4923 0.1437 0.090 Uiso 0.22(2) 1 calc R U P A 2
H21I H 0.6498 0.4879 0.1178 0.090 Uiso 0.22(2) 1 calc R U P A 2
C219 C 0.610(3) 0.543(4) 0.222(2) 0.064(14) Uani 0.22(2) 1 d D U P A 2
H21J H 0.6074 0.5408 0.2483 0.095 Uiso 0.22(2) 1 calc R U P A 2
H21K H 0.5708 0.5218 0.2105 0.095 Uiso 0.22(2) 1 calc R U P A 2
H21L H 0.6089 0.5829 0.2136 0.095 Uiso 0.22(2) 1 calc R U P A 2
C220 C 0.774(5) 0.480(5) 0.2613(15) 0.053(14) Uani 0.22(2) 1 d D U P A 2
H22B H 0.8257 0.4823 0.2599 0.079 Uiso 0.22(2) 1 calc R U P A 2
H22C H 0.7605 0.4414 0.2687 0.079 Uiso 0.22(2) 1 calc R U P A 2
H22D H 0.7575 0.5079 0.2794 0.079 Uiso 0.22(2) 1 calc R U P A 2
C121 C 0.8518(13) 0.5726(11) 0.1591(5) 0.038(4) Uani 0.69(4) 1 d DG U P A 1
C122 C 0.8624(10) 0.5727(10) 0.1977(5) 0.041(5) Uani 0.69(4) 1 d DG U P A 1
C123 C 0.8138(10) 0.6119(9) 0.2132(4) 0.038(4) Uani 0.69(4) 1 d DG U P A 1
C124 C 0.7733(9) 0.6360(8) 0.1842(5) 0.037(4) Uani 0.69(4) 1 d DG U P A 1
C125 C 0.7968(12) 0.6117(11) 0.1507(4) 0.040(4) Uani 0.69(4) 1 d DG U P A 1
C126 C 0.8968(14) 0.5402(15) 0.1331(8) 0.044(6) Uani 0.69(4) 1 d D U P A 1
H12E H 0.9086 0.5027 0.1436 0.066 Uiso 0.69(4) 1 calc R U P A 1
H12F H 0.9402 0.5618 0.1287 0.066 Uiso 0.69(4) 1 calc R U P A 1
H12G H 0.8713 0.5348 0.1099 0.066 Uiso 0.69(4) 1 calc R U P A 1
C127 C 0.9208(14) 0.5419(15) 0.2195(7) 0.063(7) Uani 0.69(4) 1 d D U P A 1
H12H H 0.9045 0.5340 0.2444 0.094 Uiso 0.69(4) 1 calc R U P A 1
H12I H 0.9626 0.5664 0.2207 0.094 Uiso 0.69(4) 1 calc R U P A 1
H12J H 0.9325 0.5058 0.2073 0.094 Uiso 0.69(4) 1 calc R U P A 1
C128 C 0.8087(15) 0.6274(13) 0.2529(6) 0.059(6) Uani 0.69(4) 1 d D U P A 1
H12K H 0.7604 0.6391 0.2583 0.088 Uiso 0.69(4) 1 calc R U P A 1
H12L H 0.8409 0.6591 0.2584 0.088 Uiso 0.69(4) 1 calc R U P A 1
H12M H 0.8214 0.5941 0.2679 0.088 Uiso 0.69(4) 1 calc R U P A 1
C129 C 0.7170(12) 0.6813(9) 0.1860(8) 0.051(6) Uani 0.69(4) 1 d D U P A 1
H12N H 0.6837 0.6760 0.1656 0.077 Uiso 0.69(4) 1 calc R U P A 1
H12O H 0.7387 0.7193 0.1842 0.077 Uiso 0.69(4) 1 calc R U P A 1
H12P H 0.6922 0.6780 0.2093 0.077 Uiso 0.69(4) 1 calc R U P A 1
C130 C 0.7721(16) 0.6260(12) 0.1117(6) 0.050(6) Uani 0.69(4) 1 d D U P A 1
H13B H 0.7756 0.5917 0.0963 0.075 Uiso 0.69(4) 1 calc R U P A 1
H13C H 0.8017 0.6564 0.1016 0.075 Uiso 0.69(4) 1 calc R U P A 1
H13D H 0.7231 0.6390 0.1122 0.075 Uiso 0.69(4) 1 calc R U P A 1
C221 C 0.859(3) 0.579(3) 0.1587(11) 0.038(7) Uani 0.31(4) 1 d DG U P A 2
C222 C 0.860(2) 0.588(2) 0.1971(11) 0.037(6) Uani 0.31(4) 1 d DG U P A 2
C223 C 0.803(3) 0.625(2) 0.2058(9) 0.041(7) Uani 0.31(4) 1 d DG U P A 2
C224 C 0.766(2) 0.638(2) 0.1728(12) 0.042(7) Uani 0.31(4) 1 d DG U P A 2
C225 C 0.800(3) 0.609(3) 0.1436(8) 0.036(6) Uani 0.31(4) 1 d DG U P A 2
C226 C 0.916(3) 0.548(4) 0.139(2) 0.049(14) Uani 0.31(4) 1 d D U P A 2
H22E H 0.9453 0.5756 0.1262 0.073 Uiso 0.31(4) 1 calc R U P A 2
H22F H 0.8952 0.5209 0.1213 0.073 Uiso 0.31(4) 1 calc R U P A 2
H22G H 0.9447 0.5265 0.1569 0.073 Uiso 0.31(4) 1 calc R U P A 2
C227 C 0.916(3) 0.569(3) 0.2250(15) 0.064(14) Uani 0.31(4) 1 d D U P A 2
H22H H 0.9377 0.5333 0.2166 0.095 Uiso 0.31(4) 1 calc R U P A 2
H22I H 0.8939 0.5628 0.2488 0.095 Uiso 0.31(4) 1 calc R U P A 2
H22J H 0.9522 0.5988 0.2274 0.095 Uiso 0.31(4) 1 calc R U P A 2
C228 C 0.781(4) 0.649(3) 0.2418(13) 0.060(12) Uani 0.31(4) 1 d D U P A 2
H22K H 0.7585 0.6191 0.2564 0.090 Uiso 0.31(4) 1 calc R U P A 2
H22L H 0.7469 0.6804 0.2375 0.090 Uiso 0.31(4) 1 calc R U P A 2
H22M H 0.8218 0.6642 0.2550 0.090 Uiso 0.31(4) 1 calc R U P A 2
C229 C 0.701(3) 0.673(3) 0.1668(17) 0.064(13) Uani 0.31(4) 1 d D U P A 2
H22N H 0.6671 0.6653 0.1864 0.096 Uiso 0.31(4) 1 calc R U P A 2
H22O H 0.6792 0.6633 0.1431 0.096 Uiso 0.31(4) 1 calc R U P A 2
H22P H 0.7130 0.7139 0.1670 0.096 Uiso 0.31(4) 1 calc R U P A 2
C230 C 0.776(4) 0.606(3) 0.1035(10) 0.041(10) Uani 0.31(4) 1 d D U P A 2
H23B H 0.8157 0.5978 0.0878 0.062 Uiso 0.31(4) 1 calc R U P A 2
H23C H 0.7548 0.6430 0.0965 0.062 Uiso 0.31(4) 1 calc R U P A 2
H23D H 0.7403 0.5757 0.1008 0.062 Uiso 0.31(4) 1 calc R U P A 2
Co3 Co 0.27266(9) 0.45710(8) 0.31740(5) 0.0354(4) Uani 1 1 d . . . . .
C131 C 0.2890(8) 0.3969(5) 0.3571(4) 0.042(3) Uani 1 1 d . . . . .
C132 C 0.3541(7) 0.4161(6) 0.3422(3) 0.042(3) Uani 1 1 d . . . . .
C133 C 0.3501(9) 0.4035(7) 0.3030(4) 0.058(4) Uani 1 1 d . . . . .
C134 C 0.2856(9) 0.3783(6) 0.2946(4) 0.057(4) Uani 1 1 d . . . . .
C135 C 0.2477(8) 0.3737(6) 0.3283(4) 0.054(4) Uani 1 1 d . . . . .
C136 C 0.2720(9) 0.3970(7) 0.3965(4) 0.054(4) Uani 1 1 d . . . . .
H13E H 0.2929 0.4308 0.4083 0.081 Uiso 1 1 calc R U . . .
H13F H 0.2909 0.3622 0.4080 0.081 Uiso 1 1 calc R U . . .
H13G H 0.2208 0.3980 0.3994 0.081 Uiso 1 1 calc R U . . .
C137 C 0.4150(8) 0.4409(8) 0.3638(5) 0.062(5) Uani 1 1 d . . . . .
H13H H 0.4367 0.4719 0.3496 0.093 Uiso 1 1 calc R U . . .
H13I H 0.4499 0.4108 0.3686 0.093 Uiso 1 1 calc R U . . .
H13J H 0.3980 0.4562 0.3871 0.093 Uiso 1 1 calc R U . . .
C138 C 0.4099(11) 0.4146(11) 0.2776(5) 0.098(7) Uani 1 1 d . . . . .
H13K H 0.3929 0.4124 0.2522 0.146 Uiso 1 1 calc R U . . .
H13L H 0.4466 0.3857 0.2816 0.146 Uiso 1 1 calc R U . . .
H13M H 0.4292 0.4528 0.2824 0.146 Uiso 1 1 calc R U . . .
C139 C 0.2620(14) 0.3578(9) 0.2572(5) 0.108(9) Uani 1 1 d . . . . .
H13N H 0.2109 0.3624 0.2548 0.162 Uiso 1 1 calc R U . . .
H13O H 0.2743 0.3172 0.2544 0.162 Uiso 1 1 calc R U . . .
H13P H 0.2854 0.3804 0.2383 0.162 Uiso 1 1 calc R U . . .
C140 C 0.1730(11) 0.3480(10) 0.3323(6) 0.096(7) Uani 1 1 d . . . . .
H14B H 0.1451 0.3727 0.3484 0.144 Uiso 1 1 calc R U . . .
H14C H 0.1764 0.3096 0.3431 0.144 Uiso 1 1 calc R U . . .
H14D H 0.1502 0.3456 0.3082 0.144 Uiso 1 1 calc R U . . .
C141 C 0.2016(7) 0.5167(7) 0.3358(3) 0.059(4) Uani 0.818(13) 1 d DG U P B 1
C142 C 0.1882(6) 0.5027(6) 0.2985(4) 0.053(4) Uani 0.818(13) 1 d DG U P B 1
C143 C 0.2493(7) 0.5163(6) 0.2782(2) 0.044(3) Uani 0.818(13) 1 d DG U P B 1
C144 C 0.3004(6) 0.5388(6) 0.3029(3) 0.053(4) Uani 0.818(13) 1 d DG U P B 1
C145 C 0.2709(8) 0.5391(6) 0.3386(3) 0.061(4) Uani 0.818(13) 1 d DG U P B 1
C146 C 0.1541(13) 0.5124(10) 0.3688(6) 0.077(6) Uani 0.818(13) 1 d D U P B 1
H14E H 0.1276 0.4763 0.3677 0.115 Uiso 0.818(13) 1 calc R U P B 1
H14F H 0.1213 0.5448 0.3689 0.115 Uiso 0.818(13) 1 calc R U P B 1
H14G H 0.1827 0.5132 0.3913 0.115 Uiso 0.818(13) 1 calc R U P B 1
C147 C 0.1201(11) 0.4792(11) 0.2848(6) 0.071(6) Uani 0.818(13) 1 d D U P B 1
H14H H 0.1292 0.4493 0.2665 0.107 Uiso 0.818(13) 1 calc R U P B 1
H14I H 0.0924 0.5100 0.2735 0.107 Uiso 0.818(13) 1 calc R U P B 1
H14J H 0.0940 0.4626 0.3052 0.107 Uiso 0.818(13) 1 calc R U P B 1
C148 C 0.2536(15) 0.5091(12) 0.2368(5) 0.062(6) Uani 0.818(13) 1 d D U P B 1
H14K H 0.3028 0.5032 0.2298 0.093 Uiso 0.818(13) 1 calc R U P B 1
H14L H 0.2354 0.5437 0.2247 0.093 Uiso 0.818(13) 1 calc R U P B 1
H14M H 0.2255 0.4759 0.2292 0.093 Uiso 0.818(13) 1 calc R U P B 1
C149 C 0.3732(12) 0.5601(11) 0.2925(7) 0.082(6) Uani 0.818(13) 1 d D U P B 1
H14N H 0.3702 0.6003 0.2847 0.123 Uiso 0.818(13) 1 calc R U P B 1
H14O H 0.3912 0.5368 0.2723 0.123 Uiso 0.818(13) 1 calc R U P B 1
H14P H 0.4050 0.5569 0.3136 0.123 Uiso 0.818(13) 1 calc R U P B 1
C150 C 0.3075(14) 0.5647(9) 0.3714(6) 0.079(6) Uani 0.818(13) 1 d D U P B 1
H15A H 0.2971 0.6058 0.3727 0.119 Uiso 0.818(13) 1 calc R U P B 1
H15B H 0.3584 0.5592 0.3693 0.119 Uiso 0.818(13) 1 calc R U P B 1
H15C H 0.2910 0.5458 0.3937 0.119 Uiso 0.818(13) 1 calc R U P B 1
C241 C 0.170(3) 0.485(3) 0.3300(15) 0.056(8) Uani 0.182(13) 1 d DG U P B 2
C242 C 0.174(3) 0.475(3) 0.2917(15) 0.053(7) Uani 0.182(13) 1 d DG U P B 2
C243 C 0.226(4) 0.513(3) 0.2773(11) 0.058(8) Uani 0.182(13) 1 d DG U P B 2
C244 C 0.253(3) 0.546(2) 0.3066(17) 0.059(7) Uani 0.182(13) 1 d DG U P B 2
C245 C 0.219(4) 0.529(3) 0.3392(12) 0.055(8) Uani 0.182(13) 1 d DG U P B 2
C246 C 0.107(4) 0.461(4) 0.350(2) 0.071(16) Uani 0.182(13) 1 d D U P B 2
H24B H 0.1112 0.4714 0.3764 0.106 Uiso 0.182(13) 1 calc R U P B 2
H24C H 0.0638 0.4771 0.3401 0.106 Uiso 0.182(13) 1 calc R U P B 2
H24D H 0.1066 0.4192 0.3480 0.106 Uiso 0.182(13) 1 calc R U P B 2
C247 C 0.120(4) 0.447(4) 0.268(2) 0.057(13) Uani 0.182(13) 1 d D U P B 2
H24E H 0.1375 0.4455 0.2425 0.086 Uiso 0.182(13) 1 calc R U P B 2
H24F H 0.1120 0.4077 0.2765 0.086 Uiso 0.182(13) 1 calc R U P B 2
H24G H 0.0766 0.4687 0.2685 0.086 Uiso 0.182(13) 1 calc R U P B 2
C248 C 0.263(8) 0.527(5) 0.242(2) 0.061(16) Uani 0.182(13) 1 d D U P B 2
H24H H 0.2965 0.5583 0.2458 0.092 Uiso 0.182(13) 1 calc R U P B 2
H24I H 0.2882 0.4932 0.2327 0.092 Uiso 0.182(13) 1 calc R U P B 2
H24J H 0.2281 0.5389 0.2231 0.092 Uiso 0.182(13) 1 calc R U P B 2
C249 C 0.320(4) 0.581(4) 0.313(3) 0.071(14) Uani 0.182(13) 1 d D U P B 2
H24K H 0.3408 0.5914 0.2900 0.107 Uiso 0.182(13) 1 calc R U P B 2
H24L H 0.3077 0.6162 0.3269 0.107 Uiso 0.182(13) 1 calc R U P B 2
H24M H 0.3532 0.5585 0.3280 0.107 Uiso 0.182(13) 1 calc R U P B 2
C250 C 0.223(6) 0.555(4) 0.3769(16) 0.073(14) Uani 0.182(13) 1 d D U P B 2
H25B H 0.1925 0.5331 0.3935 0.109 Uiso 0.182(13) 1 calc R U P B 2
H25C H 0.2714 0.5533 0.3859 0.109 Uiso 0.182(13) 1 calc R U P B 2
H25D H 0.2071 0.5948 0.3759 0.109 Uiso 0.182(13) 1 calc R U P B 2
N1S N 0.0019(9) 0.4153(7) 0.6225(5) 0.087(5) Uani 1 1 d D . . . .
C1S C 0.0116(8) 0.4501(6) 0.6008(4) 0.057(4) Uani 1 1 d D . . . .
C2S C 0.0229(9) 0.4942(6) 0.5743(4) 0.061(4) Uani 1 1 d D . . . .
H2SA H 0.0523 0.4793 0.5545 0.091 Uiso 1 1 calc R U . . .
H2SB H 0.0466 0.5268 0.5860 0.091 Uiso 1 1 calc R U . . .
H2SC H -0.0224 0.5068 0.5641 0.091 Uiso 1 1 calc R U . . .
N2S N 0.5181(10) 0.9037(7) 0.3953(5) 0.093(6) Uani 1 1 d . . . . .
C3S C 0.5185(10) 0.9459(7) 0.4109(5) 0.064(5) Uani 1 1 d . . . . .
C4S C 0.5190(8) 0.9981(6) 0.4314(5) 0.051(4) Uani 1 1 d . . . . .
H4SA H 0.5421 1.0283 0.4172 0.077 Uiso 1 1 calc R U . . .
H4SB H 0.5448 0.9923 0.4545 0.077 Uiso 1 1 calc R U . . .
H4SC H 0.4706 1.0097 0.4367 0.077 Uiso 1 1 calc R U . . .
N3S N 0.461(3) 0.604(3) 0.3839(12) 0.063(7) Uani 0.35(5) 1 d D U P C 1
C5S C 0.471(4) 0.603(4) 0.4153(12) 0.056(5) Uani 0.35(5) 1 d D U P C 1
C6S C 0.486(5) 0.592(5) 0.4531(13) 0.056(7) Uani 0.35(5) 1 d D U P C 1
H6SA H 0.4711 0.5529 0.4595 0.084 Uiso 0.35(5) 1 calc R U P C 1
H6SB H 0.4616 0.6197 0.4684 0.084 Uiso 0.35(5) 1 calc R U P C 1
H6SC H 0.5371 0.5952 0.4574 0.084 Uiso 0.35(5) 1 calc R U P C 1
N3T N 0.4901(16) 0.6283(14) 0.3820(6) 0.063(6) Uani 0.65(5) 1 d D U P C 2
C5T C 0.483(2) 0.6119(19) 0.4117(7) 0.056(5) Uani 0.65(5) 1 d D U P C 2
C6T C 0.473(2) 0.596(2) 0.4492(8) 0.054(6) Uani 0.65(5) 1 d D U P C 2
H6TA H 0.4330 0.5697 0.4509 0.080 Uiso 0.65(5) 1 calc R U P C 2
H6TB H 0.4645 0.6300 0.4639 0.080 Uiso 0.65(5) 1 calc R U P C 2
H6TC H 0.5157 0.5764 0.4583 0.080 Uiso 0.65(5) 1 calc R U P C 2
N4S N 0.0489(9) 0.9017(6) 0.3874(4) 0.070(4) Uani 1 1 d . . . . .
C7S C 0.0299(8) 0.9002(6) 0.4165(5) 0.050(4) Uani 1 1 d . . . . .
C8S C 0.0039(8) 0.8995(7) 0.4532(4) 0.054(4) Uani 1 1 d . . . . .
H8SA H -0.0453 0.9119 0.4532 0.081 Uiso 1 1 calc R U . . .
H8SB H 0.0320 0.9257 0.4684 0.081 Uiso 1 1 calc R U . . .
H8SC H 0.0074 0.8605 0.4631 0.081 Uiso 1 1 calc R U . . .
N5S N 0.5496(16) 0.0628(12) 0.7249(8) 0.074(6) Uani 0.72(3) 1 d D U P D 1
C9S C 0.548(3) 0.1050(15) 0.7079(14) 0.077(6) Uani 0.72(3) 1 d D U P D 1
C10S C 0.5326(14) 0.1614(10) 0.6943(7) 0.075(7) Uani 0.72(3) 1 d D U P D 1
H10Q H 0.5590 0.1680 0.6718 0.113 Uiso 0.72(3) 1 calc R U P D 1
H10R H 0.4822 0.1648 0.6891 0.113 Uiso 0.72(3) 1 calc R U P D 1
H10S H 0.5465 0.1899 0.7128 0.113 Uiso 0.72(3) 1 calc R U P D 1
N5T N 0.529(5) 0.062(4) 0.732(2) 0.085(12) Uani 0.28(3) 1 d D U P D 2
C9T C 0.544(6) 0.096(4) 0.710(3) 0.076(8) Uani 0.28(3) 1 d D U P D 2
C10T C 0.582(3) 0.125(3) 0.6817(17) 0.070(11) Uani 0.28(3) 1 d D U P D 2
H10T H 0.5562 0.1598 0.6745 0.104 Uiso 0.28(3) 1 calc R U P D 2
H10U H 0.6288 0.1357 0.6908 0.104 Uiso 0.28(3) 1 calc R U P D 2
H10V H 0.5867 0.0998 0.6604 0.104 Uiso 0.28(3) 1 calc R U P D 2
N6S N 1.0476(10) 0.3167(9) 0.6986(6) 0.112(7) Uani 1 1 d . U . . .
C11S C 0.9934(10) 0.3378(10) 0.6996(5) 0.077(5) Uani 1 1 d . U . . .
C12S C 0.9229(10) 0.3600(10) 0.6988(6) 0.091(7) Uani 1 1 d . U . . .
H12Q H 0.9162 0.3835 0.6768 0.136 Uiso 1 1 calc R U . . .
H12R H 0.9152 0.3835 0.7206 0.136 Uiso 1 1 calc R U . . .
H12S H 0.8894 0.3281 0.6984 0.136 Uiso 1 1 calc R U . . .
N7S N 0.979(8) 0.605(5) 0.771(3) 0.12(2) Uani 0.19(4) 1 d D U P E 1
C13S C 0.997(9) 0.638(5) 0.792(4) 0.107(17) Uani 0.19(4) 1 d D U P E 1
C14S C 1.011(9) 0.689(6) 0.814(4) 0.10(2) Uani 0.19(4) 1 d D U P E 1
H14Q H 1.0465 0.7122 0.8015 0.153 Uiso 0.19(4) 1 d R U P E 1
H14R H 1.0291 0.6767 0.8378 0.153 Uiso 0.19(4) 1 d R U P E 1
H14S H 0.9680 0.7110 0.8168 0.153 Uiso 0.19(4) 1 d R U P E 1
N7T N 0.9234(17) 0.6363(17) 0.7757(8) 0.146(13) Uani 0.81(4) 1 d D U P E 2
C13T C 0.9736(17) 0.6540(18) 0.7893(9) 0.103(10) Uani 0.81(4) 1 d D U P E 2
C14T C 1.0329(12) 0.6782(13) 0.8083(8) 0.067(7) Uani 0.81(4) 1 d D U P E 2
H14T H 1.0720 0.6826 0.7913 0.101 Uiso 0.81(4) 1 d R U P E 2
H14U H 1.0470 0.6528 0.8285 0.101 Uiso 0.81(4) 1 d R U P E 2
H14V H 1.0201 0.7159 0.8182 0.101 Uiso 0.81(4) 1 d R U P E 2
N8S N 0.622(2) 0.724(3) 0.2746(19) 0.084(13) Uani 0.46(6) 1 d D U P F 1
C15S C 0.579(3) 0.701(3) 0.2912(19) 0.080(10) Uani 0.46(6) 1 d D U P F 1
C16S C 0.515(2) 0.672(3) 0.3007(16) 0.096(16) Uani 0.46(6) 1 d D U P F 1
H16B H 0.5145 0.6645 0.3271 0.143 Uiso 0.46(6) 1 calc R U P F 1
H16C H 0.4744 0.6960 0.2941 0.143 Uiso 0.46(6) 1 calc R U P F 1
H16D H 0.5118 0.6355 0.2874 0.143 Uiso 0.46(6) 1 calc R U P F 1
N8T N 0.622(2) 0.700(3) 0.2790(18) 0.111(15) Uani 0.54(6) 1 d D U P F 2
C15T C 0.566(3) 0.698(3) 0.2901(19) 0.101(11) Uani 0.54(6) 1 d D U P F 2
C16T C 0.506(2) 0.712(3) 0.3123(13) 0.109(15) Uani 0.54(6) 1 d D U P F 2
H16E H 0.4661 0.6871 0.3056 0.164 Uiso 0.54(6) 1 calc R U P F 2
H16F H 0.5178 0.7064 0.3382 0.164 Uiso 0.54(6) 1 calc R U P F 2
H16G H 0.4927 0.7521 0.3081 0.164 Uiso 0.54(6) 1 calc R U P F 2

loop_
_atom_site_aniso_label
_atom_site_aniso_U_11
_atom_site_aniso_U_22
_atom_site_aniso_U_33
_atom_site_aniso_U_23
_atom_site_aniso_U_13
_atom_site_aniso_U_12
Sm1 0.0368(3) 0.0153(2) 0.0206(2) -0.0006(2) 0.0049(3) 0.0022(2)
P1 0.0360(18) 0.0193(13) 0.0310(16) 0.0008(12) 0.0089(14) -0.0011(12)
P2 0.0331(18) 0.0205(14) 0.0298(16) -0.0011(12) 0.0048(13) 0.0053(12)
P3 0.0335(17) 0.0255(15) 0.0315(17) -0.0036(13) 0.0039(14) -0.0003(13)
P4 0.0349(17) 0.0239(14) 0.0290(16) 0.0011(12) 0.0063(14) 0.0025(12)
P5 0.0286(17) 0.0192(13) 0.0294(16) -0.0003(12) 0.0052(13) 0.0024(12)
P6 0.0253(16) 0.0207(13) 0.0270(15) -0.0024(11) 0.0009(12) 0.0022(12)
O1 0.037(5) 0.017(4) 0.025(4) 0.006(3) 0.011(4) 0.000(3)
O2 0.035(5) 0.021(4) 0.030(4) 0.002(3) 0.008(4) 0.005(3)
O3 0.035(5) 0.033(4) 0.022(4) -0.004(3) -0.008(4) -0.006(4)
O4 0.037(5) 0.032(4) 0.027(4) 0.001(3) 0.009(4) -0.006(4)
O5 0.036(5) 0.020(4) 0.023(4) 0.001(3) 0.003(4) 0.002(3)
O6 0.037(5) 0.021(4) 0.023(4) -0.003(3) -0.002(4) -0.004(3)
C1 0.032(7) 0.019(5) 0.026(6) -0.002(4) 0.006(5) -0.005(5)
C2 0.041(7) 0.022(6) 0.028(6) 0.000(5) 0.004(6) 0.000(5)
C3 0.080(11) 0.019(6) 0.042(8) 0.008(5) 0.034(8) 0.010(6)
C4 0.031(7) 0.022(6) 0.060(9) -0.004(6) 0.015(6) 0.002(5)
C5 0.053(9) 0.028(7) 0.063(10) -0.001(6) 0.002(8) 0.004(6)
C6 0.039(8) 0.029(7) 0.088(13) -0.003(7) 0.009(8) -0.002(6)
C7 0.033(8) 0.031(7) 0.087(12) 0.015(7) 0.017(8) -0.001(6)
C8 0.032(8) 0.032(7) 0.065(9) 0.012(6) 0.014(7) 0.000(5)
C9 0.054(9) 0.024(6) 0.032(7) -0.001(5) 0.020(6) 0.003(6)
C10 0.037(7) 0.030(6) 0.038(7) -0.001(5) 0.007(6) -0.001(5)
C11 0.050(9) 0.033(7) 0.040(7) -0.003(6) 0.006(6) -0.003(6)
C12 0.097(13) 0.042(8) 0.041(8) -0.009(7) 0.030(9) 0.009(8)
C13 0.082(12) 0.045(8) 0.028(7) 0.005(6) 0.020(7) 0.004(8)
C14 0.051(9) 0.037(7) 0.038(7) 0.003(6) 0.005(6) -0.003(6)
C15 0.028(7) 0.026(6) 0.033(7) -0.007(5) -0.002(5) 0.005(5)
C16 0.049(8) 0.030(6) 0.034(7) -0.001(5) 0.012(6) 0.017(6)
C17 0.035(8) 0.033(7) 0.048(8) -0.017(6) -0.001(6) 0.005(6)
C18 0.050(9) 0.045(8) 0.040(8) -0.017(7) -0.002(7) -0.004(7)
C19 0.029(7) 0.054(8) 0.034(7) 0.004(6) 0.000(6) 0.006(6)
C20 0.025(6) 0.035(6) 0.033(7) -0.001(5) 0.003(5) 0.003(5)
C21 0.033(7) 0.028(6) 0.024(6) 0.003(5) 0.007(5) 0.009(5)
C22 0.054(9) 0.023(6) 0.033(7) 0.000(5) 0.006(6) 0.006(6)
C23 0.027(7) 0.040(7) 0.039(7) -0.004(6) -0.001(6) 0.010(5)
C24 0.033(7) 0.044(7) 0.040(8) -0.007(6) -0.005(6) -0.004(6)
C25 0.046(8) 0.029(6) 0.042(8) 0.001(6) -0.004(6) 0.009(6)
C26 0.030(7) 0.028(6) 0.038(7) 0.003(5) 0.004(6) 0.009(5)
C31 0.050(8) 0.025(6) 0.031(7) 0.000(5) -0.006(6) 0.000(5)
C32 0.034(7) 0.028(6) 0.034(7) 0.002(5) 0.000(5) -0.008(5)
C33 0.040(8) 0.037(7) 0.041(8) 0.000(6) 0.011(6) 0.001(6)
C34 0.064(10) 0.041(8) 0.043(8) -0.004(6) 0.004(7) -0.003(7)
C35 0.038(8) 0.048(8) 0.068(10) 0.004(7) -0.013(7) 0.012(7)
C36 0.025(7) 0.043(8) 0.096(13) -0.020(8) 0.002(8) 0.017(6)
C37 0.036(8) 0.044(8) 0.063(10) -0.007(7) -0.004(7) 0.011(6)
C38 0.030(7) 0.032(6) 0.044(7) -0.008(6) 0.006(6) -0.001(5)
C39 0.040(7) 0.022(6) 0.033(7) 0.001(5) 0.008(6) 0.002(5)
C40 0.030(7) 0.044(7) 0.043(8) -0.013(6) -0.002(6) -0.004(6)
C41 0.060(10) 0.038(7) 0.045(8) -0.007(7) 0.001(8) -0.006(7)
C42 0.059(9) 0.030(7) 0.045(8) -0.010(6) 0.023(7) -0.016(6)
C43 0.061(10) 0.032(7) 0.038(8) 0.002(6) 0.003(7) 0.004(6)
C44 0.055(9) 0.033(7) 0.033(7) -0.010(6) -0.004(6) -0.005(6)
C45 0.035(7) 0.027(6) 0.032(6) 0.000(5) -0.012(6) -0.005(5)
C46 0.057(9) 0.031(6) 0.026(6) -0.004(5) 0.007(6) -0.001(6)
C47 0.065(10) 0.028(6) 0.034(7) 0.003(5) 0.010(7) 0.006(6)
C48 0.054(9) 0.025(6) 0.042(8) 0.006(6) -0.010(7) 0.000(6)
C49 0.040(8) 0.036(7) 0.054(9) 0.013(6) 0.000(7) -0.006(6)
C50 0.032(7) 0.036(7) 0.041(7) 0.002(6) 0.011(6) -0.005(5)
C51 0.031(6) 0.024(6) 0.041(7) -0.002(5) 0.004(6) -0.011(5)
C52 0.038(7) 0.028(6) 0.046(8) 0.006(6) 0.004(6) 0.000(5)
C53 0.054(10) 0.037(7) 0.058(9) 0.001(7) 0.000(8) 0.000(7)
C54 0.043(9) 0.037(8) 0.085(12) -0.003(8) 0.020(9) 0.010(6)
C55 0.047(9) 0.045(8) 0.060(9) 0.007(7) 0.010(7) 0.005(7)
C56 0.019(6) 0.038(7) 0.047(8) -0.001(6) 0.011(5) -0.003(5)
C61 0.025(6) 0.023(5) 0.024(6) -0.001(4) 0.003(5) -0.005(5)
C62 0.028(6) 0.021(5) 0.032(6) -0.002(5) 0.000(5) 0.002(5)
C63 0.032(7) 0.024(6) 0.028(6) -0.003(5) 0.003(5) 0.000(5)
C64 0.042(8) 0.024(6) 0.033(7) 0.001(5) 0.003(6) 0.001(5)
C65 0.043(8) 0.026(6) 0.044(8) -0.001(5) 0.004(6) -0.008(6)
C66 0.031(7) 0.033(7) 0.047(8) -0.001(6) 0.009(6) -0.001(5)
C67 0.040(8) 0.031(6) 0.040(7) -0.008(6) 0.003(6) 0.011(6)
C68 0.020(6) 0.026(6) 0.030(6) -0.001(5) -0.003(5) 0.002(5)
C69 0.035(7) 0.027(6) 0.025(6) 0.000(5) -0.004(5) 0.003(5)
C70 0.023(6) 0.029(6) 0.032(7) 0.003(5) 0.011(5) 0.003(5)
C71 0.046(8) 0.027(6) 0.047(8) 0.011(6) 0.000(7) 0.007(6)
C72 0.043(8) 0.049(8) 0.032(7) 0.010(6) -0.008(6) 0.002(6)
C73 0.040(8) 0.046(7) 0.024(6) 0.007(6) 0.005(6) -0.001(6)
C74 0.041(8) 0.026(6) 0.029(6) 0.003(5) 0.004(6) 0.002(5)
C75 0.020(6) 0.030(6) 0.032(6) -0.001(5) 0.000(5) 0.009(5)
C76 0.044(7) 0.030(6) 0.028(6) -0.002(5) 0.003(5) 0.008(6)
C77 0.028(7) 0.039(7) 0.037(7) 0.001(5) -0.003(5) 0.001(5)
C78 0.076(11) 0.047(8) 0.026(7) 0.000(6) -0.011(7) 0.015(8)
C79 0.045(8) 0.040(7) 0.038(7) -0.004(6) -0.009(6) 0.005(6)
C80 0.020(6) 0.034(6) 0.042(7) -0.008(5) 0.001(5) -0.002(5)
C81 0.031(7) 0.015(5) 0.042(7) 0.001(5) 0.003(5) 0.001(5)
C82 0.035(7) 0.022(6) 0.048(8) -0.004(5) 0.005(6) -0.001(5)
C83 0.027(7) 0.036(6) 0.048(8) -0.001(6) 0.008(6) -0.005(5)
C84 0.025(7) 0.043(7) 0.062(9) -0.009(7) 0.010(6) -0.005(6)
C85 0.028(7) 0.030(6) 0.065(10) -0.005(6) 0.002(7) -0.005(5)
C86 0.032(7) 0.031(6) 0.037(7) -0.008(5) -0.010(6) 0.002(5)
B1 0.041(6) 0.020(5) 0.027(5) 0.001(4) 0.000(4) 0.001(4)
B2 0.042(5) 0.023(5) 0.029(5) 0.001(4) 0.002(4) 0.000(4)
B3 0.041(5) 0.023(4) 0.023(5) 0.001(4) 0.001(4) 0.002(4)
B4 0.040(6) 0.026(5) 0.030(6) -0.002(4) 0.002(5) 0.005(4)
B5 0.038(5) 0.024(5) 0.030(5) -0.003(4) 0.003(4) 0.004(4)
B6 0.041(5) 0.025(5) 0.025(5) 0.001(4) 0.003(4) 0.006(4)
B7 0.038(5) 0.022(5) 0.026(5) 0.000(4) 0.001(4) 0.003(4)
B8 0.042(5) 0.024(5) 0.028(5) 0.002(4) 0.001(4) 0.001(4)
B9 0.045(5) 0.030(5) 0.029(5) -0.001(4) 0.001(4) 0.002(4)
B10 0.032(5) 0.027(4) 0.028(5) 0.003(4) 0.003(4) 0.011(4)
B11 0.013(6) 0.036(7) 0.038(8) 0.003(6) -0.002(6) -0.004(5)
B12 0.036(9) 0.039(8) 0.043(9) -0.002(7) -0.004(7) -0.003(7)
B13 0.058(10) 0.027(7) 0.029(7) 0.001(5) 0.007(7) -0.004(7)
B14 0.011(6) 0.040(7) 0.028(7) 0.001(5) 0.003(5) -0.003(5)
B15 0.041(9) 0.039(8) 0.035(8) 0.008(6) 0.022(7) 0.008(7)
B16 0.020(7) 0.038(7) 0.036(8) 0.006(6) -0.008(6) -0.004(6)
B17 0.049(10) 0.054(9) 0.031(8) -0.015(7) -0.008(7) 0.013(8)
B18 0.026(7) 0.043(7) 0.032(7) -0.013(6) 0.001(6) 0.014(6)
B19 0.043(9) 0.044(8) 0.023(7) 0.001(6) 0.006(6) -0.004(7)
B20 0.032(8) 0.049(9) 0.041(9) 0.005(7) -0.002(7) -0.004(7)
B21 0.028(6) 0.023(4) 0.037(6) -0.003(4) 0.003(4) 0.005(4)
B22 0.034(5) 0.024(5) 0.027(5) -0.004(4) 0.003(4) 0.004(4)
B23 0.029(5) 0.026(5) 0.030(5) -0.003(4) 0.004(4) -0.001(4)
B24 0.029(6) 0.020(5) 0.029(5) 0.001(4) 0.007(4) -0.003(4)
B25 0.030(5) 0.029(5) 0.036(5) -0.001(4) 0.003(4) -0.001(4)
B26 0.026(5) 0.019(4) 0.031(5) -0.001(4) 0.006(4) 0.003(4)
B27 0.029(5) 0.025(5) 0.031(5) -0.002(4) 0.000(4) 0.007(4)
B28 0.047(5) 0.025(4) 0.036(5) -0.004(4) -0.006(4) 0.012(4)
B29 0.037(5) 0.022(5) 0.033(5) -0.001(4) 0.004(4) 0.001(4)
B30 0.032(5) 0.026(5) 0.033(5) -0.002(4) 0.004(4) 0.001(4)
Co1 0.0449(10) 0.0223(6) 0.0314(7) 0.0002(7) 0.0027(8) -0.0010(7)
C91 0.025(7) 0.039(7) 0.078(10) -0.001(7) -0.001(7) -0.005(6)
C92 0.061(9) 0.033(6) 0.035(7) -0.011(5) -0.010(7) 0.006(6)
C93 0.070(11) 0.057(9) 0.031(6) 0.007(6) -0.007(7) 0.013(8)
C94 0.028(7) 0.034(7) 0.065(9) 0.001(6) -0.003(6) -0.001(5)
C95 0.024(7) 0.035(7) 0.069(10) 0.001(6) -0.003(6) -0.008(5)
C96 0.091(13) 0.034(7) 0.058(10) 0.014(7) -0.010(9) -0.019(8)
C97 0.075(11) 0.039(8) 0.061(10) -0.015(7) 0.010(8) 0.015(8)
C98 0.108(15) 0.059(9) 0.036(8) 0.007(7) -0.002(8) 0.000(10)
C99 0.063(11) 0.045(9) 0.103(14) 0.022(9) -0.015(10) 0.011(8)
C100 0.046(9) 0.048(9) 0.093(12) 0.015(9) -0.001(9) 0.004(7)
C101 0.048(8) 0.038(7) 0.045(8) -0.001(6) 0.008(6) -0.007(6)
C102 0.041(8) 0.035(6) 0.049(8) -0.012(6) 0.007(6) -0.003(6)
C103 0.053(9) 0.029(6) 0.061(9) -0.008(6) 0.015(7) -0.014(6)
C104 0.039(8) 0.044(7) 0.047(8) -0.002(6) 0.003(6) -0.017(6)
C105 0.029(7) 0.039(7) 0.056(8) 0.002(6) 0.003(6) -0.005(5)
C106 0.028(7) 0.045(8) 0.056(9) 0.020(6) 0.001(6) -0.007(6)
C107 0.091(14) 0.042(8) 0.072(11) -0.018(8) 0.030(10) -0.007(8)
C108 0.053(9) 0.045(8) 0.062(10) -0.003(7) 0.013(8) -0.005(7)
C109 0.046(9) 0.065(10) 0.063(10) -0.008(8) 0.024(8) -0.010(8)
C110 0.034(8) 0.053(9) 0.080(11) 0.011(8) 0.005(7) 0.009(7)
Co2 0.0333(9) 0.0374(9) 0.0284(8) 0.0019(7) 0.0059(7) -0.0030(7)
C111 0.046(8) 0.041(6) 0.039(6) 0.000(4) 0.000(5) -0.004(6)
C112 0.048(8) 0.046(7) 0.037(5) -0.003(5) -0.001(5) -0.010(6)
C113 0.049(7) 0.044(8) 0.039(5) 0.005(5) 0.000(5) -0.009(6)
C114 0.033(7) 0.044(7) 0.039(5) 0.003(5) 0.000(4) 0.002(6)
C115 0.038(8) 0.041(7) 0.035(5) 0.004(4) 0.002(5) -0.002(6)
C116 0.056(10) 0.054(10) 0.067(12) 0.012(8) 0.018(8) 0.008(9)
C117 0.085(15) 0.054(11) 0.044(7) -0.004(6) 0.010(7) -0.035(10)
C118 0.050(10) 0.080(12) 0.058(10) 0.021(9) -0.012(8) -0.005(8)
C119 0.038(9) 0.044(9) 0.055(9) -0.002(7) 0.010(7) -0.004(7)
C120 0.035(11) 0.060(10) 0.036(6) 0.011(6) 0.001(6) -0.003(10)
C211 0.049(11) 0.042(14) 0.040(9) 0.015(9) 0.002(9) -0.019(11)
C212 0.051(11) 0.055(15) 0.041(9) 0.009(9) -0.002(9) -0.010(11)
C213 0.048(11) 0.048(14) 0.042(9) 0.013(9) 0.001(8) -0.014(10)
C214 0.053(11) 0.055(15) 0.041(9) 0.012(9) 0.000(9) -0.010(11)
C215 0.050(12) 0.047(14) 0.039(9) 0.014(9) 0.002(9) -0.015(11)
C216 0.048(14) 0.037(19) 0.05(2) 0.017(15) 0.000(13) -0.023(14)
C217 0.04(2) 0.05(2) 0.043(11) 0.010(13) -0.002(12) -0.021(17)
C218 0.053(17) 0.08(3) 0.044(13) 0.013(15) -0.002(13) -0.006(18)
C219 0.062(15) 0.08(3) 0.046(18) 0.013(18) 0.004(13) 0.004(19)
C220 0.05(2) 0.06(3) 0.040(11) 0.017(11) 0.001(12) -0.01(2)
C121 0.037(8) 0.038(8) 0.038(6) 0.003(5) 0.010(5) -0.009(7)
C122 0.036(7) 0.049(10) 0.038(6) 0.002(5) 0.010(5) -0.005(7)
C123 0.031(7) 0.042(9) 0.042(6) -0.002(5) 0.007(5) -0.011(6)
C124 0.029(7) 0.038(7) 0.043(7) -0.001(6) 0.009(5) -0.011(5)
C125 0.041(7) 0.039(7) 0.040(6) 0.002(5) 0.008(5) -0.007(6)
C126 0.048(13) 0.044(11) 0.040(10) 0.004(8) 0.012(9) -0.004(11)
C127 0.052(10) 0.086(17) 0.051(11) 0.005(10) 0.001(8) 0.016(12)
C128 0.047(13) 0.083(16) 0.046(7) -0.017(8) 0.012(7) -0.015(11)
C129 0.043(9) 0.044(9) 0.067(14) -0.003(9) 0.010(9) 0.001(7)
C130 0.057(12) 0.050(14) 0.043(8) 0.007(7) 0.003(8) -0.010(10)
C221 0.046(10) 0.039(13) 0.030(8) -0.003(8) 0.011(7) -0.018(10)
C222 0.043(10) 0.038(14) 0.030(8) -0.004(8) 0.011(7) -0.023(10)
C223 0.047(11) 0.044(14) 0.032(9) -0.008(8) 0.008(8) -0.019(10)
C224 0.048(10) 0.047(12) 0.032(9) -0.009(9) 0.008(8) -0.014(10)
C225 0.044(10) 0.033(12) 0.030(9) -0.004(8) 0.011(7) -0.022(9)
C226 0.058(18) 0.06(3) 0.029(16) -0.001(15) 0.012(13) 0.00(2)
C227 0.067(17) 0.09(3) 0.035(14) -0.015(15) 0.001(13) 0.01(2)
C228 0.07(2) 0.07(3) 0.036(11) -0.017(13) 0.010(11) -0.007(19)
C229 0.067(15) 0.09(3) 0.038(18) -0.013(17) 0.006(13) 0.014(18)
C230 0.050(19) 0.04(2) 0.031(10) -0.006(10) 0.009(10) -0.012(17)
Co3 0.0323(9) 0.0441(10) 0.0300(9) 0.0017(7) 0.0036(7) 0.0028(8)
C131 0.049(8) 0.033(7) 0.042(7) -0.001(6) -0.001(6) -0.002(6)
C132 0.037(8) 0.057(8) 0.033(7) -0.002(6) 0.008(6) 0.005(6)
C133 0.070(11) 0.071(10) 0.034(8) -0.004(7) 0.016(8) 0.016(9)
C134 0.072(11) 0.048(8) 0.049(9) -0.021(7) -0.006(8) 0.013(8)
C135 0.053(9) 0.039(7) 0.069(10) -0.002(7) -0.008(8) -0.012(7)
C136 0.057(10) 0.058(9) 0.047(8) 0.017(7) 0.004(7) -0.003(8)
C137 0.027(8) 0.094(13) 0.064(11) 0.019(9) -0.005(7) -0.017(8)
C138 0.083(15) 0.15(2) 0.056(12) 0.014(13) 0.014(11) 0.013(15)
C139 0.17(3) 0.082(14) 0.069(13) -0.039(11) -0.045(15) 0.017(15)
C140 0.077(14) 0.107(17) 0.103(16) 0.002(13) -0.024(13) -0.029(12)
C141 0.077(8) 0.049(9) 0.050(6) 0.004(5) -0.001(5) 0.023(6)
C142 0.054(7) 0.054(9) 0.049(6) 0.006(5) 0.002(5) 0.013(6)
C143 0.051(7) 0.041(7) 0.038(5) 0.007(5) -0.004(5) 0.015(6)
C144 0.065(7) 0.045(8) 0.049(6) 0.006(5) -0.014(5) 0.010(6)
C145 0.085(8) 0.047(8) 0.052(6) 0.005(5) -0.004(5) 0.017(6)
C146 0.091(11) 0.078(13) 0.061(8) 0.013(8) 0.014(8) 0.041(9)
C147 0.060(8) 0.085(14) 0.070(11) 0.004(10) -0.006(7) 0.008(8)
C148 0.054(12) 0.093(19) 0.039(6) 0.007(6) -0.003(6) 0.005(12)
C149 0.077(9) 0.090(15) 0.079(13) 0.024(11) -0.009(8) -0.009(9)
C150 0.116(14) 0.053(10) 0.069(9) -0.006(8) -0.020(9) 0.022(10)
C241 0.072(14) 0.050(14) 0.047(10) 0.009(10) -0.004(10) 0.020(12)
C242 0.069(13) 0.045(14) 0.046(10) 0.011(10) -0.005(10) 0.022(12)
C243 0.076(14) 0.051(14) 0.046(10) 0.008(9) -0.002(10) 0.016(13)
C244 0.078(13) 0.050(12) 0.048(10) 0.006(9) -0.002(10) 0.016(12)
C245 0.069(14) 0.048(14) 0.048(10) 0.008(9) -0.005(10) 0.023(12)
C246 0.08(2) 0.08(3) 0.051(19) 0.006(19) 0.001(17) 0.00(2)
C247 0.08(2) 0.05(3) 0.050(17) 0.014(16) -0.009(15) 0.02(2)
C248 0.08(3) 0.06(3) 0.045(12) 0.001(13) -0.001(15) 0.00(2)
C249 0.084(17) 0.07(3) 0.06(2) 0.003(18) -0.002(15) 0.006(19)
C250 0.09(3) 0.07(2) 0.053(12) -0.001(13) 0.003(13) 0.01(2)
N1S 0.090(13) 0.064(10) 0.108(14) 0.024(10) -0.011(10) -0.020(9)
C1S 0.043(9) 0.047(9) 0.082(12) -0.002(8) -0.001(8) -0.021(7)
C2S 0.068(12) 0.047(9) 0.068(11) 0.002(8) -0.001(9) -0.016(8)
N2S 0.113(15) 0.050(9) 0.117(15) -0.010(9) 0.042(12) -0.020(9)
C3S 0.082(13) 0.035(8) 0.076(12) 0.010(8) 0.027(10) -0.010(8)
C4S 0.045(9) 0.037(7) 0.072(11) 0.004(7) -0.005(8) -0.004(7)
N3S 0.060(16) 0.074(16) 0.056(9) -0.004(9) 0.002(9) 0.012(12)
C5S 0.048(14) 0.066(12) 0.055(8) -0.005(9) 0.005(8) 0.018(9)
C6S 0.049(16) 0.064(13) 0.054(9) -0.004(9) 0.004(9) 0.016(13)
N3T 0.056(14) 0.076(13) 0.057(7) -0.001(8) 0.008(7) 0.020(10)
C5T 0.048(13) 0.065(12) 0.055(7) -0.006(7) 0.006(7) 0.019(8)
C6T 0.038(14) 0.067(11) 0.056(8) -0.004(8) 0.005(8) 0.016(11)
N4S 0.098(12) 0.050(8) 0.062(9) 0.005(7) 0.016(9) 0.000(8)
C7S 0.055(10) 0.032(7) 0.063(10) 0.005(7) 0.004(8) 0.003(6)
C8S 0.049(9) 0.074(11) 0.039(8) -0.006(7) -0.006(7) 0.023(8)
N5S 0.068(16) 0.084(11) 0.070(13) -0.009(9) 0.029(10) -0.003(11)
C9S 0.067(13) 0.088(11) 0.075(12) -0.004(9) -0.013(10) -0.029(10)
C10S 0.069(15) 0.088(11) 0.069(14) -0.007(9) -0.015(12) -0.026(10)
N5T 0.09(2) 0.088(18) 0.080(19) 0.009(16) 0.001(17) -0.026(18)
C9T 0.070(15) 0.085(16) 0.072(15) 0.004(13) -0.006(13) -0.026(15)
C10T 0.05(2) 0.08(2) 0.081(18) 0.015(16) -0.002(16) -0.001(18)
N6S 0.067(9) 0.142(16) 0.128(16) -0.028(13) 0.001(9) 0.024(9)
C11S 0.062(8) 0.111(14) 0.060(11) 0.000(10) 0.010(8) 0.011(8)
C12S 0.066(9) 0.128(17) 0.078(13) 0.029(12) 0.019(8) 0.022(10)
N7S 0.11(4) 0.16(4) 0.08(3) 0.00(3) 0.01(3) -0.05(3)
C13S 0.10(3) 0.15(3) 0.07(3) 0.01(3) 0.01(3) -0.04(3)
C14S 0.09(5) 0.14(3) 0.07(4) 0.01(3) 0.00(4) -0.04(3)
N7T 0.120(18) 0.19(3) 0.12(2) 0.003(19) -0.034(16) -0.053(19)
C13T 0.096(17) 0.16(2) 0.056(13) 0.007(15) 0.003(12) -0.041(15)
C14T 0.066(14) 0.085(15) 0.051(12) -0.007(10) 0.016(9) 0.004(11)
N8S 0.031(14) 0.11(3) 0.11(2) 0.01(2) -0.020(14) -0.003(16)
C15S 0.043(16) 0.11(2) 0.088(19) -0.011(17) -0.019(15) -0.019(16)
C16S 0.047(17) 0.15(4) 0.09(3) 0.02(3) -0.038(15) -0.03(2)
N8T 0.086(17) 0.14(4) 0.10(3) 0.00(3) -0.001(16) 0.02(2)
C15T 0.080(18) 0.14(2) 0.08(2) 0.002(19) -0.009(16) 0.018(19)
C16T 0.075(18) 0.17(4) 0.08(2) -0.01(3) -0.012(16) 0.01(2)

loop_
_atom_type_symbol
_atom_type_description
_atom_type_scat_dispersion_real
_atom_type_scat_dispersion_imag
_atom_type_scat_source
C C 0.0033 0.0016 'International Tables Vol C Tables 4.2.6.8 and 6.1.1.4'
H H 0.0000 0.0000 'International Tables Vol C Tables 4.2.6.8 and 6.1.1.4'
B B 0.0013 0.0007 'International Tables Vol C Tables 4.2.6.8 and 6.1.1.4'
Co Co 0.3494 0.9721 'International Tables Vol C Tables 4.2.6.8 and 6.1.1.4'
N N 0.0061 0.0033 'International Tables Vol C Tables 4.2.6.8 and 6.1.1.4'
O O 0.0106 0.0060 'International Tables Vol C Tables 4.2.6.8 and 6.1.1.4'
P P 0.1023 0.0942 'International Tables Vol C Tables 4.2.6.8 and 6.1.1.4'
Sm Sm -0.1638 3.4418 'International Tables Vol C Tables 4.2.6.8 and 6.1.1.4'

loop_
_geom_angle_atom_site_label_1
_geom_angle_atom_site_label_2
_geom_angle_atom_site_label_3
_geom_angle
_geom_angle_site_symmetry_1
_geom_angle_site_symmetry_3
_geom_angle_publ_flag
O4 Sm1 O1 170.8(3) . . ?
O4 Sm1 O2 83.6(3) . . ?
O1 Sm1 O2 87.3(3) . . ?
O4 Sm1 O6 92.4(3) . . ?
O1 Sm1 O6 89.5(2) . . ?
O2 Sm1 O6 91.0(3) . . ?
O4 Sm1 O5 96.7(3) . . ?
O1 Sm1 O5 92.4(3) . . ?
O2 Sm1 O5 177.3(3) . . ?
O6 Sm1 O5 86.3(3) . . ?
O4 Sm1 O3 87.1(2) . . ?
O1 Sm1 O3 92.5(3) . . ?
O2 Sm1 O3 98.0(3) . . ?
O6 Sm1 O3 170.9(3) . . ?
O5 Sm1 O3 84.7(3) . . ?
O1 P1 C1 114.5(5) . . ?
O1 P1 C3 107.2(5) . . ?
C1 P1 C3 107.8(6) . . ?
O1 P1 C9 109.3(5) . . ?
C1 P1 C9 111.6(6) . . ?
C3 P1 C9 106.0(6) . . ?
O2 P2 C2 114.2(5) . . ?
O2 P2 C21 108.7(5) . . ?
C2 P2 C21 108.2(6) . . ?
O2 P2 C15 108.8(5) . . ?
C2 P2 C15 111.0(6) . . ?
C21 P2 C15 105.6(5) . . ?
O3 P3 C31 113.6(6) . . ?
O3 P3 C33 109.5(6) . . ?
C31 P3 C33 111.2(6) . . ?
O3 P3 C39 107.1(5) . . ?
C31 P3 C39 108.2(6) . . ?
C33 P3 C39 106.9(6) . . ?
O4 P4 C32 114.2(5) . . ?
O4 P4 C51 108.7(6) . . ?
C32 P4 C51 111.3(6) . . ?
O4 P4 C45 107.6(5) . . ?
C32 P4 C45 108.6(6) . . ?
C51 P4 C45 106.1(6) . . ?
O5 P5 C61 114.5(5) . . ?
O5 P5 C69 108.5(5) . . ?
C61 P5 C69 110.7(5) . . ?
O5 P5 C63 108.8(5) . . ?
C61 P5 C63 108.9(5) . . ?
C69 P5 C63 105.1(6) . . ?
O6 P6 C62 114.9(5) . . ?
O6 P6 C81 107.9(5) . . ?
C62 P6 C81 107.3(5) . . ?
O6 P6 C75 107.6(5) . . ?
C62 P6 C75 111.3(5) . . ?
C81 P6 C75 107.5(6) . . ?
P1 O1 Sm1 167.1(5) . . ?
P2 O2 Sm1 167.3(5) . . ?
P3 O3 Sm1 168.2(5) . . ?
P4 O4 Sm1 167.4(6) . . ?
P5 O5 Sm1 167.7(5) . . ?
P6 O6 Sm1 167.7(5) . . ?
B1 C1 B2 71.2(8) . . ?
B1 C1 B3 113.7(10) . . ?
B2 C1 B3 71.0(8) . . ?
B1 C1 P1 116.8(9) . . ?
B2 C1 P1 127.9(9) . . ?
B3 C1 P1 129.5(8) . . ?
B4 C2 B5 72.1(9) . . ?
B4 C2 B6 114.4(10) . . ?
B5 C2 B6 71.9(8) . . ?
B4 C2 P2 119.5(9) . . ?
B5 C2 P2 127.7(10) . . ?
B6 C2 P2 126.0(9) . . ?
C8 C3 C4 115.6(15) . . ?
C8 C3 P1 123.8(12) . . ?
C4 C3 P1 120.6(10) . . ?
C5 C4 C3 123.0(13) . . ?
C5 C4 H4 118.5 . . ?
C3 C4 H4 118.5 . . ?
C4 C5 C6 120.1(15) . . ?
C4 C5 H5 120.0 . . ?
C6 C5 H5 120.0 . . ?
C7 C6 C5 118.4(15) . . ?
C7 C6 H6 120.8 . . ?
C5 C6 H6 120.8 . . ?
C6 C7 C8 121.2(14) . . ?
C6 C7 H7 119.4 . . ?
C8 C7 H7 119.4 . . ?
C7 C8 C3 121.7(15) . . ?
C7 C8 H8 119.1 . . ?
C3 C8 H8 119.1 . . ?
C14 C9 C10 118.1(12) . . ?
C14 C9 P1 123.7(10) . . ?
C10 C9 P1 118.0(9) . . ?
C11 C10 C9 121.2(12) . . ?
C11 C10 H10 119.4 . . ?
C9 C10 H10 119.4 . . ?
C12 C11 C10 118.7(13) . . ?
C12 C11 H11 120.6 . . ?
C10 C11 H11 120.6 . . ?
C11 C12 C13 121.2(13) . . ?
C11 C12 H12 119.4 . . ?
C13 C12 H12 119.4 . . ?
C14 C13 C12 120.1(13) . . ?
C14 C13 H13 120.0 . . ?
C12 C13 H13 120.0 . . ?
C9 C14 C13 120.6(12) . . ?
C9 C14 H14 119.7 . . ?
C13 C14 H14 119.7 . . ?
C20 C15 C16 119.1(11) . . ?
C20 C15 P2 119.2(9) . . ?
C16 C15 P2 121.7(10) . . ?
C17 C16 C15 120.3(12) . . ?
C17 C16 H16 119.9 . . ?
C15 C16 H16 119.9 . . ?
C16 C17 C18 119.3(12) . . ?
C16 C17 H17 120.4 . . ?
C18 C17 H17 120.4 . . ?
C19 C18 C17 121.0(13) . . ?
C19 C18 H18 119.5 . . ?
C17 C18 H18 119.5 . . ?
C20 C19 C18 119.9(13) . . ?
C20 C19 H19 120.1 . . ?
C18 C19 H19 120.1 . . ?
C19 C20 C15 120.4(12) . . ?
C19 C20 H20 119.8 . . ?
C15 C20 H20 119.8 . . ?
C22 C21 C26 117.5(12) . . ?
C22 C21 P2 122.5(9) . . ?
C26 C21 P2 120.0(9) . . ?
C23 C22 C21 121.6(12) . . ?
C23 C22 H22 119.2 . . ?
C21 C22 H22 119.2 . . ?
C22 C23 C24 120.6(12) . . ?
C22 C23 H23 119.7 . . ?
C24 C23 H23 119.7 . . ?
C25 C24 C23 117.8(12) . . ?
C25 C24 H24 121.1 . . ?
C23 C24 H24 121.1 . . ?
C26 C25 C24 122.4(12) . . ?
C26 C25 H25 118.8 . . ?
C24 C25 H25 118.8 . . ?
C25 C26 C21 120.0(11) . . ?
C25 C26 H26 120.0 . . ?
C21 C26 H26 120.0 . . ?
B13 C31 B12 72.4(10) . . ?
B13 C31 B11 116.2(11) . . ?
B12 C31 B11 70.1(9) . . ?
B13 C31 P3 117.1(9) . . ?
B12 C31 P3 126.5(10) . . ?
B11 C31 P3 126.7(10) . . ?
B16 C32 B15 71.2(9) . . ?
B16 C32 B14 113.2(10) . . ?
B15 C32 B14 71.1(9) . . ?
B16 C32 P4 119.0(9) . . ?
B15 C32 P4 126.5(10) . . ?
B14 C32 P4 127.8(9) . . ?
C34 C33 C38 118.5(13) . . ?
C34 C33 P3 123.8(11) . . ?
C38 C33 P3 117.6(11) . . ?
C35 C34 C33 122.3(14) . . ?
C35 C34 H34 118.8 . . ?
C33 C34 H34 118.8 . . ?
C34 C35 C36 119.2(14) . . ?
C34 C35 H35 120.4 . . ?
C36 C35 H35 120.4 . . ?
C35 C36 C37 119.2(12) . . ?
C35 C36 H36 120.4 . . ?
C37 C36 H36 120.4 . . ?
C38 C37 C36 121.1(14) . . ?
C38 C37 H37 119.4 . . ?
C36 C37 H37 119.4 . . ?
C37 C38 C33 119.5(13) . . ?
C37 C38 H38 120.2 . . ?
C33 C38 H38 120.2 . . ?
C44 C39 C40 119.9(11) . . ?
C44 C39 P3 118.3(10) . . ?
C40 C39 P3 121.7(10) . . ?
C41 C40 C39 119.4(13) . . ?
C41 C40 H40 120.3 . . ?
C39 C40 H40 120.3 . . ?
C42 C41 C40 120.2(14) . . ?
C42 C41 H41 119.9 . . ?
C40 C41 H41 119.9 . . ?
C41 C42 C43 120.9(13) . . ?
C41 C42 H42 119.6 . . ?
C43 C42 H42 119.6 . . ?
C42 C43 C44 120.1(14) . . ?
C42 C43 H43 120.0 . . ?
C44 C43 H43 120.0 . . ?
C43 C44 C39 119.4(13) . . ?
C43 C44 H44 120.3 . . ?
C39 C44 H44 120.3 . . ?
C50 C45 C46 117.5(11) . . ?
C50 C45 P4 125.0(10) . . ?
C46 C45 P4 117.4(10) . . ?
C47 C46 C45 120.9(13) . . ?
C47 C46 H46 119.5 . . ?
C45 C46 H46 119.5 . . ?
C48 C47 C46 119.7(13) . . ?
C48 C47 H47 120.2 . . ?
C46 C47 H47 120.2 . . ?
C49 C48 C47 119.4(12) . . ?
C49 C48 H48 120.3 . . ?
C47 C48 H48 120.3 . . ?
C48 C49 C50 120.5(13) . . ?
C48 C49 H49 119.8 . . ?
C50 C49 H49 119.8 . . ?
C49 C50 C45 121.9(13) . . ?
C49 C50 H50 119.0 . . ?
C45 C50 H50 119.0 . . ?
C52 C51 C56 119.9(12) . . ?
C52 C51 P4 118.9(10) . . ?
C56 C51 P4 121.2(10) . . ?
C51 C52 C53 120.3(13) . . ?
C51 C52 H52 119.9 . . ?
C53 C52 H52 119.9 . . ?
C54 C53 C52 118.5(15) . . ?
C54 C53 H53 120.7 . . ?
C52 C53 H53 120.7 . . ?
C53 C54 C55 121.6(14) . . ?
C53 C54 H54 119.2 . . ?
C55 C54 H54 119.2 . . ?
C56 C55 C54 121.3(14) . . ?
C56 C55 H55 119.4 . . ?
C54 C55 H55 119.4 . . ?
C55 C56 C51 118.3(13) . . ?
C55 C56 H56 120.8 . . ?
C51 C56 H56 120.8 . . ?
B21 C61 B22 72.6(8) . . ?
B21 C61 B23 112.8(10) . . ?
B22 C61 B23 70.7(8) . . ?
B21 C61 P5 118.5(8) . . ?
B22 C61 P5 128.8(9) . . ?
B23 C61 P5 128.5(9) . . ?
B24 C62 B26 114.6(9) . . ?
B24 C62 B25 73.1(9) . . ?
B26 C62 B25 71.3(8) . . ?
B24 C62 P6 116.4(9) . . ?
B26 C62 P6 129.0(9) . . ?
B25 C62 P6 126.4(9) . . ?
C68 C63 C64 120.2(12) . . ?
C68 C63 P5 121.6(9) . . ?
C64 C63 P5 118.1(9) . . ?
C65 C64 C63 119.5(12) . . ?
C65 C64 H64 120.2 . . ?
C63 C64 H64 120.2 . . ?
C66 C65 C64 119.1(12) . . ?
C66 C65 H65 120.4 . . ?
C64 C65 H65 120.4 . . ?
C65 C66 C67 121.5(12) . . ?
C65 C66 H66 119.3 . . ?
C67 C66 H66 119.3 . . ?
C68 C67 C66 118.9(12) . . ?
C68 C67 H67 120.6 . . ?
C66 C67 H67 120.6 . . ?
C63 C68 C67 120.8(11) . . ?
C63 C68 H68 119.6 . . ?
C67 C68 H68 119.6 . . ?
C70 C69 C74 119.5(11) . . ?
C70 C69 P5 121.9(9) . . ?
C74 C69 P5 118.6(9) . . ?
C69 C70 C71 119.7(11) . . ?
C69 C70 H70 120.1 . . ?
C71 C70 H70 120.1 . . ?
C72 C71 C70 119.7(12) . . ?
C72 C71 H71 120.1 . . ?
C70 C71 H71 120.1 . . ?
C73 C72 C71 120.9(12) . . ?
C73 C72 H72 119.5 . . ?
C71 C72 H72 119.5 . . ?
C72 C73 C74 119.3(12) . . ?
C72 C73 H73 120.3 . . ?
C74 C73 H73 120.3 . . ?
C73 C74 C69 120.7(11) . . ?
C73 C74 H74 119.6 . . ?
C69 C74 H74 119.6 . . ?
C76 C75 C80 118.7(11) . . ?
C76 C75 P6 119.4(9) . . ?
C80 C75 P6 121.9(9) . . ?
C75 C76 C77 122.6(12) . . ?
C75 C76 H76 118.7 . . ?
C77 C76 H76 118.7 . . ?
C76 C77 C78 117.7(12) . . ?
C76 C77 H77 121.2 . . ?
C78 C77 H77 121.2 . . ?
C79 C78 C77 120.9(13) . . ?
C79 C78 H78 119.6 . . ?
C77 C78 H78 119.6 . . ?
C78 C79 C80 120.0(12) . . ?
C78 C79 H79 120.0 . . ?
C80 C79 H79 120.0 . . ?
C79 C80 C75 120.0(11) . . ?
C79 C80 H80 120.0 . . ?
C75 C80 H80 120.0 . . ?
C82 C81 C86 116.6(11) . . ?
C82 C81 P6 118.6(10) . . ?
C86 C81 P6 124.8(10) . . ?
C83 C82 C81 120.0(13) . . ?
C83 C82 H82 120.0 . . ?
C81 C82 H82 120.0 . . ?
C84 C83 C82 120.8(13) . . ?
C84 C83 H83 119.6 . . ?
C82 C83 H83 119.6 . . ?
C85 C84 C83 120.5(13) . . ?
C85 C84 H84 119.7 . . ?
C83 C84 H84 119.7 . . ?
C86 C85 C84 119.4(13) . . ?
C86 C85 H85 120.3 . . ?
C84 C85 H85 120.3 . . ?
C85 C86 C81 122.6(12) . . ?
C85 C86 H86 118.7 . . ?
C81 C86 H86 118.7 . . ?
C1 B1 B7 107.8(10) . . ?
C1 B1 B2 55.9(7) . . ?
B7 B1 B2 59.8(7) . . ?
C1 B1 B6 116.1(11) . . ?
B7 B1 B6 58.4(7) . . ?
B2 B1 B6 107.4(9) . . ?
C1 B1 H1 127.5 . . ?
B7 B1 H1 113.1 . . ?
B2 B1 H1 123.6 . . ?
B6 B1 H1 112.9 . . ?
C1 B2 B8 109.5(11) . . ?
C1 B2 B7 103.3(10) . . ?
B8 B2 B7 61.8(8) . . ?
C1 B2 B1 52.9(7) . . ?
B8 B2 B1 104.7(10) . . ?
B7 B2 B1 57.6(7) . . ?
C1 B2 B3 55.2(7) . . ?
B8 B2 B3 61.6(8) . . ?
B7 B2 B3 101.6(10) . . ?
B1 B2 B3 91.5(9) . . ?
C1 B2 H2 124.2 . . ?
B8 B2 H2 118.3 . . ?
B7 B2 H2 123.4 . . ?
B1 B2 H2 130.4 . . ?
B3 B2 H2 129.4 . . ?
C1 B3 B9 127.0(10) . . ?
C1 B3 B8 103.8(9) . . ?
B9 B3 B8 57.5(7) . . ?
C1 B3 B2 53.9(7) . . ?
B9 B3 B2 108.9(9) . . ?
B8 B3 B2 56.4(7) . . ?
C1 B3 B4 88.9(8) . . ?
B9 B3 B4 55.7(7) . . ?
B8 B3 B4 103.2(9) . . ?
B2 B3 B4 121.3(9) . . ?
C1 B3 H3 108.8 . . ?
B9 B3 H3 119.5 . . ?
B8 B3 H3 132.9 . . ?
B2 B3 H3 123.0 . . ?
B4 B3 H3 110.5 . . ?
C2 B4 B9 107.3(10) . . ?
C2 B4 B5 56.2(8) . . ?
B9 B4 B5 59.7(7) . . ?
C2 B4 B3 115.6(11) . . ?
B9 B4 B3 58.1(7) . . ?
B5 B4 B3 107.6(9) . . ?
C2 B4 H4A 126.8 . . ?
B9 B4 H4A 121.6 . . ?
B5 B4 H4A 134.9 . . ?
B3 B4 H4A 107.8 . . ?
C2 B5 B9 102.0(10) . . ?
C2 B5 B10 107.8(10) . . ?
B9 B5 B10 62.2(8) . . ?
C2 B5 B4 51.7(7) . . ?
B9 B5 B4 57.9(7) . . ?
B10 B5 B4 104.9(10) . . ?
C2 B5 B6 54.4(7) . . ?
B9 B5 B6 99.6(10) . . ?
B10 B5 B6 60.0(8) . . ?
B4 B5 B6 89.9(9) . . ?
C2 B5 H5A 125.3 . . ?
B9 B5 H5A 123.8 . . ?
B10 B5 H5A 118.8 . . ?
B4 B5 H5A 130.5 . . ?
B6 B5 H5A 131.0 . . ?
C2 B6 B7 127.3(10) . . ?
C2 B6 B10 104.7(10) . . ?
B7 B6 B10 57.9(7) . . ?
C2 B6 B5 53.6(7) . . ?
B7 B6 B5 109.9(9) . . ?
B10 B6 B5 57.4(7) . . ?
C2 B6 B1 89.4(8) . . ?
B7 B6 B1 55.5(7) . . ?
B10 B6 B1 104.3(9) . . ?
B5 B6 B1 122.4(9) . . ?
C2 B6 H6A 108.4 . . ?
B7 B6 H6A 119.4 . . ?
B10 B6 H6A 131.9 . . ?
B5 B6 H6A 122.3 . . ?
B1 B6 H6A 109.7 . . ?
B1 B7 B10 116.9(10) . . ?
B1 B7 B2 62.6(8) . . ?
B10 B7 B2 111.5(10) . . ?
B1 B7 B6 66.0(8) . . ?
B10 B7 B6 62.8(8) . . ?
B2 B7 B6 115.7(10) . . ?
B1 B7 B8 106.2(9) . . ?
B10 B7 B8 57.2(7) . . ?
B2 B7 B8 58.8(7) . . ?
B6 B7 B8 104.6(10) . . ?
B1 B7 H7A 117.1 . . ?
B10 B7 H7A 118.3 . . ?
B2 B7 H7A 118.2 . . ?
B6 B7 H7A 118.2 . . ?
B8 B7 H7A 127.9 . . ?
B10 B8 B2 114.7(10) . . ?
B10 B8 B9 64.5(8) . . ?
B2 B8 B9 116.1(10) . . ?
B10 B8 B7 59.9(8) . . ?
B2 B8 B7 59.4(7) . . ?
B9 B8 B7 108.3(10) . . ?
B10 B8 B3 108.8(10) . . ?
B2 B8 B3 62.0(8) . . ?
B9 B8 B3 59.9(8) . . ?
B7 B8 B3 100.3(9) . . ?
B10 B8 H8A 117.9 . . ?
B2 B8 H8A 116.1 . . ?
B9 B8 H8A 117.6 . . ?
B7 B8 H8A 126.6 . . ?
B3 B8 H8A 125.3 . . ?
B4 B9 B8 115.8(11) . . ?
B4 B9 B5 62.4(8) . . ?
B8 B9 B5 110.9(10) . . ?
B4 B9 B3 66.3(8) . . ?
B8 B9 B3 62.7(8) . . ?
B5 B9 B3 116.2(10) . . ?
B4 B9 B10 105.9(10) . . ?
B8 B9 B10 56.4(7) . . ?
B5 B9 B10 59.1(7) . . ?
B3 B9 B10 104.8(10) . . ?
B4 B9 H9 117.6 . . ?
B8 B9 H9 119.2 . . ?
B5 B9 H9 118.1 . . ?
B3 B9 H9 117.7 . . ?
B10 B9 H9 127.9 . . ?
B8 B10 B7 62.9(8) . . ?
B8 B10 B5 113.0(10) . . ?
B7 B10 B5 115.8(9) . . ?
B8 B10 B6 106.3(9) . . ?
B7 B10 B6 59.3(7) . . ?
B5 B10 B6 62.6(8) . . ?
B8 B10 B9 59.1(8) . . ?
B7 B10 B9 106.5(9) . . ?
B5 B10 B9 58.7(8) . . ?
B6 B10 B9 99.0(9) . . ?
B8 B10 H10A 119.8 . . ?
B7 B10 H10A 118.5 . . ?
B5 B10 H10A 116.2 . . ?
B6 B10 H10A 126.0 . . ?
B9 B10 H10A 127.6 . . ?
C31 B11 B20 122.7(10) . . ?
C31 B11 B17 102.1(10) . . ?
B20 B11 B17 57.2(8) . . ?
C31 B11 B12 53.8(7) . . ?
B20 B11 B12 107.5(10) . . ?
B17 B11 B12 55.9(8) . . ?
C31 B11 B16 85.8(8) . . ?
B20 B11 B16 54.7(7) . . ?
B17 B11 B16 101.8(9) . . ?
B12 B11 B16 119.1(9) . . ?
C31 B11 H11A 111.5 . . ?
B20 B11 H11A 120.9 . . ?
B17 B11 H11A 132.7 . . ?
B12 B11 H11A 123.2 . . ?
B16 B11 H11A 112.7 . . ?
C31 B12 B17 109.2(11) . . ?
C31 B12 B18 101.7(11) . . ?
B17 B12 B18 60.7(9) . . ?
C31 B12 B13 51.5(8) . . ?
B17 B12 B13 104.9(11) . . ?
B18 B12 B13 58.0(8) . . ?
C31 B12 B11 56.1(8) . . ?
B17 B12 B11 61.8(8) . . ?
B18 B12 B11 101.6(10) . . ?
B13 B12 B11 92.8(9) . . ?
C31 B12 H12A 125.0 . . ?
B17 B12 H12A 118.6 . . ?
B18 B12 H12A 124.2 . . ?
B13 B12 H12A 130.0 . . ?
B11 B12 H12A 128.3 . . ?
C31 B13 B18 106.4(11) . . ?
C31 B13 B12 56.1(9) . . ?
B18 B13 B12 58.9(8) . . ?
C31 B13 B14 115.7(10) . . ?
B18 B13 B14 58.7(8) . . ?
B12 B13 B14 107.8(9) . . ?
C31 B13 H13A 119.5 . . ?
B18 B13 H13A 121.4 . . ?
B12 B13 H13A 121.3 . . ?
B14 B13 H13A 120.0 . . ?
C32 B14 B18 124.6(9) . . ?
C32 B14 B15 53.4(7) . . ?
B18 B14 B15 107.8(9) . . ?
C32 B14 B19 102.9(9) . . ?
B18 B14 B19 57.5(7) . . ?
B15 B14 B19 56.1(8) . . ?
C32 B14 B13 88.1(8) . . ?
B18 B14 B13 55.1(7) . . ?
B15 B14 B13 120.6(9) . . ?
B19 B14 B13 103.4(9) . . ?
C32 B14 H14A 110.1 . . ?
B18 B14 H14A 120.5 . . ?
B15 B14 H14A 123.4 . . ?
B19 B14 H14A 132.4 . . ?
B13 B14 H14A 110.8 . . ?
C32 B15 B19 110.1(11) . . ?
C32 B15 B20 103.0(10) . . ?
B19 B15 B20 60.3(9) . . ?
C32 B15 B16 52.6(7) . . ?
B19 B15 B16 104.1(10) . . ?
B20 B15 B16 57.7(8) . . ?
C32 B15 B14 55.6(7) . . ?
B19 B15 B14 62.0(8) . . ?
B20 B15 B14 100.5(10) . . ?
B16 B15 B14 91.2(9) . . ?
C32 B15 H15 123.8 . . ?
B19 B15 H15 118.5 . . ?
B20 B15 H15 124.2 . . ?
B16 B15 H15 130.6 . . ?
B14 B15 H15 129.4 . . ?
C32 B16 B20 108.4(11) . . ?
C32 B16 B15 56.2(8) . . ?
B20 B16 B15 60.4(9) . . ?
C32 B16 B11 118.1(10) . . ?
B20 B16 B11 58.7(8) . . ?
B15 B16 B11 109.4(10) . . ?
C32 B16 H16A 114.3 . . ?
B20 B16 H16A 123.7 . . ?
B15 B16 H16A 119.7 . . ?
B11 B16 H16A 121.8 . . ?
B19 B17 B12 116.2(12) . . ?
B19 B17 B20 61.6(9) . . ?
B12 B17 B20 116.2(11) . . ?
B19 B17 B18 61.2(9) . . ?
B12 B17 B18 60.2(9) . . ?
B20 B17 B18 107.0(11) . . ?
B19 B17 B11 108.7(10) . . ?
B12 B17 B11 62.3(8) . . ?
B20 B17 B11 60.6(8) . . ?
B18 B17 B11 101.5(10) . . ?
B19 B17 H17A 118.1 . . ?
B12 B17 H17A 115.2 . . ?
B20 B17 H17A 119.0 . . ?
B18 B17 H17A 125.9 . . ?
B11 B17 H17A 124.5 . . ?
B13 B18 B12 63.1(9) . . ?
B13 B18 B17 107.4(10) . . ?
B12 B18 B17 59.0(9) . . ?
B13 B18 B19 117.0(10) . . ?
B12 B18 B19 112.4(10) . . ?
B17 B18 B19 58.2(9) . . ?
B13 B18 B14 66.3(8) . . ?
B12 B18 B14 117.2(9) . . ?
B17 B18 B14 107.1(10) . . ?
B19 B18 B14 63.1(8) . . ?
B13 B18 H18A 116.9 . . ?
B12 B18 H18A 117.6 . . ?
B17 B18 H18A 126.5 . . ?
B19 B18 H18A 118.0 . . ?
B14 B18 H18A 116.9 . . ?
B17 B19 B15 114.6(11) . . ?
B17 B19 B18 60.6(8) . . ?
B15 B19 B18 114.6(10) . . ?
B17 B19 B20 60.1(9) . . ?
B15 B19 B20 60.4(8) . . ?
B18 B19 B20 105.5(10) . . ?
B17 B19 B14 106.1(10) . . ?
B15 B19 B14 61.9(8) . . ?
B18 B19 B14 59.4(7) . . ?
B20 B19 B14 100.5(9) . . ?
B17 B19 H19A 119.8 . . ?
B15 B19 H19A 115.7 . . ?
B18 B19 H19A 120.3 . . ?
B20 B19 H19A 126.3 . . ?
B14 B19 H19A 125.7 . . ?
B16 B20 B17 115.3(11) . . ?
B16 B20 B19 106.5(10) . . ?
B17 B20 B19 58.3(9) . . ?
B16 B20 B15 61.9(8) . . ?
B17 B20 B15 112.0(11) . . ?
B19 B20 B15 59.3(8) . . ?
B16 B20 B11 66.6(8) . . ?
B17 B20 B11 62.2(8) . . ?
B19 B20 B11 107.3(10) . . ?
B15 B20 B11 117.1(10) . . ?
B16 B20 H20A 118.0 . . ?
B17 B20 H20A 118.9 . . ?
B19 B20 H20A 126.2 . . ?
B15 B20 H20A 117.9 . . ?
B11 B20 H20A 116.8 . . ?
C61 B21 B27 107.2(10) . . ?
C61 B21 B22 55.3(7) . . ?
B27 B21 B22 59.9(7) . . ?
C61 B21 B26 117.6(10) . . ?
B27 B21 B26 58.1(7) . . ?
B22 B21 B26 108.2(9) . . ?
C61 B21 H21 117.9 . . ?
B27 B21 H21 122.4 . . ?
B22 B21 H21 122.1 . . ?
B26 B21 H21 119.5 . . ?
C61 B22 B27 102.2(9) . . ?
C61 B22 B28 107.3(10) . . ?
B27 B22 B28 59.7(8) . . ?
C61 B22 B23 54.9(7) . . ?
B27 B22 B23 99.4(9) . . ?
B28 B22 B23 60.2(8) . . ?
C61 B22 B21 52.1(7) . . ?
B27 B22 B21 57.3(7) . . ?
B28 B22 B21 101.7(9) . . ?
B23 B22 B21 89.8(8) . . ?
C61 B22 H22A 124.7 . . ?
B27 B22 H22A 124.4 . . ?
B28 B22 H22A 120.6 . . ?
B23 B22 H22A 130.4 . . ?
B21 B22 H22A 131.5 . . ?
C61 B23 B29 126.5(10) . . ?
C61 B23 B28 105.9(10) . . ?
B29 B23 B28 54.4(8) . . ?
C61 B23 B22 54.4(7) . . ?
B29 B23 B22 108.8(9) . . ?
B28 B23 B22 59.1(8) . . ?
C61 B23 B24 89.2(8) . . ?
B29 B23 B24 54.9(7) . . ?
B28 B23 B24 100.6(9) . . ?
B22 B23 B24 122.0(9) . . ?
C61 B23 H23A 107.7 . . ?
B29 B23 H23A 121.2 . . ?
B28 B23 H23A 133.2 . . ?
B22 B23 H23A 121.3 . . ?
B24 B23 H23A 111.4 . . ?
C62 B24 B29 105.9(10) . . ?
C62 B24 B25 54.7(7) . . ?
B29 B24 B25 60.6(8) . . ?
C62 B24 B23 115.5(10) . . ?
B29 B24 B23 58.0(7) . . ?
B25 B24 B23 109.0(9) . . ?
C62 B24 H24A 125.3 . . ?
B29 B24 H24A 114.1 . . ?
B25 B24 H24A 118.1 . . ?
B23 B24 H24A 117.0 . . ?
C62 B25 B30 107.1(10) . . ?
C62 B25 B29 100.3(10) . . ?
B30 B25 B29 59.0(8) . . ?
C62 B25 B26 53.9(7) . . ?
B30 B25 B26 61.1(7) . . ?
B29 B25 B26 97.9(9) . . ?
C62 B25 B24 52.2(7) . . ?
B30 B25 B24 102.2(10) . . ?
B29 B25 B24 56.6(7) . . ?
B26 B25 B24 89.8(9) . . ?
C62 B25 H25A 125.5 . . ?
B30 B25 H25A 120.1 . . ?
B29 B25 H25A 126.0 . . ?
B26 B25 H25A 130.6 . . ?
B24 B25 H25A 131.1 . . ?
C62 B26 B27 125.7(10) . . ?
C62 B26 B30 104.5(9) . . ?
B27 B26 B30 58.1(7) . . ?
C62 B26 B25 54.8(7) . . ?
B27 B26 B25 110.3(9) . . ?
B30 B26 B25 57.3(7) . . ?
C62 B26 B21 87.6(8) . . ?
B27 B26 B21 54.7(7) . . ?
B30 B26 B21 103.2(9) . . ?
B25 B26 B21 122.2(9) . . ?
C62 B26 H26A 109.3 . . ?
B27 B26 H26A 119.7 . . ?
B30 B26 H26A 132.0 . . ?
B25 B26 H26A 121.4 . . ?
B21 B26 H26A 111.1 . . ?
B21 B27 B30 116.1(10) . . ?
B21 B27 B22 62.8(8) . . ?
B30 B27 B22 112.7(10) . . ?
B21 B27 B28 106.4(10) . . ?
B30 B27 B28 56.1(8) . . ?
B22 B27 B28 60.7(8) . . ?
B21 B27 B26 67.3(8) . . ?
B30 B27 B26 61.5(7) . . ?
B22 B27 B26 118.0(9) . . ?
B28 B27 B26 103.8(9) . . ?
B21 B27 H27 117.0 . . ?
B30 B27 H27 119.3 . . ?
B22 B27 H27 116.2 . . ?
B28 B27 H27 128.1 . . ?
B26 B27 H27 117.9 . . ?
B29 B28 B30 63.7(9) . . ?
B29 B28 B27 108.5(10) . . ?
B30 B28 B27 61.2(8) . . ?
B29 B28 B22 117.2(10) . . ?
B30 B28 B22 116.3(10) . . ?
B27 B28 B22 59.6(8) . . ?
B29 B28 B23 62.1(8) . . ?
B30 B28 B23 110.3(10) . . ?
B27 B28 B23 99.7(9) . . ?
B22 B28 B23 60.7(7) . . ?
B29 B28 H28 116.9 . . ?
B30 B28 H28 116.9 . . ?
B27 B28 H28 126.7 . . ?
B22 B28 H28 115.8 . . ?
B23 B28 H28 125.0 . . ?
B28 B29 B24 117.7(10) . . ?
B28 B29 B30 58.5(8) . . ?
B24 B29 B30 106.8(9) . . ?
B28 B29 B23 63.4(8) . . ?
B24 B29 B23 67.0(8) . . ?
B30 B29 B23 107.4(10) . . ?
B28 B29 B25 112.8(10) . . ?
B24 B29 B25 62.8(8) . . ?
B30 B29 B25 58.7(7) . . ?
B23 B29 B25 118.0(9) . . ?
B28 B29 H29 117.5 . . ?
B24 B29 H29 116.9 . . ?
B30 B29 H29 127.0 . . ?
B23 B29 H29 116.2 . . ?
B25 B29 H29 117.6 . . ?
B28 B30 B25 115.5(10) . . ?
B28 B30 B29 57.8(8) . . ?
B25 B30 B29 62.3(8) . . ?
B28 B30 B27 62.7(8) . . ?
B25 B30 B27 116.3(9) . . ?
B29 B30 B27 105.3(10) . . ?
B28 B30 B26 107.9(10) . . ?
B25 B30 B26 61.6(7) . . ?
B29 B30 B26 100.4(9) . . ?
B27 B30 B26 60.4(7) . . ?
B28 B30 H30 119.2 . . ?
B25 B30 H30 114.5 . . ?
B29 B30 H30 127.2 . . ?
B27 B30 H30 119.0 . . ?
B26 B30 H30 125.2 . . ?
C104 Co1 C103 41.3(5) . . ?
C104 Co1 C94 125.3(6) . . ?
C103 Co1 C94 107.4(6) . . ?
C104 Co1 C102 70.0(5) . . ?
C103 Co1 C102 41.9(5) . . ?
C94 Co1 C102 120.3(5) . . ?
C104 Co1 C93 107.2(6) . . ?
C103 Co1 C93 120.1(6) . . ?
C94 Co1 C93 40.5(6) . . ?
C102 Co1 C93 155.7(6) . . ?
C104 Co1 C101 69.0(5) . . ?
C103 Co1 C101 69.1(6) . . ?
C94 Co1 C101 155.5(6) . . ?
C102 Co1 C101 40.8(5) . . ?
C93 Co1 C101 162.5(6) . . ?
C104 Co1 C92 119.1(6) . . ?
C103 Co1 C92 154.6(6) . . ?
C94 Co1 C92 68.8(5) . . ?
C102 Co1 C92 162.0(5) . . ?
C93 Co1 C92 40.8(5) . . ?
C101 Co1 C92 124.9(5) . . ?
C104 Co1 C91 154.4(5) . . ?
C103 Co1 C91 163.1(6) . . ?
C94 Co1 C91 68.8(5) . . ?
C102 Co1 C91 124.6(6) . . ?
C93 Co1 C91 68.4(6) . . ?
C101 Co1 C91 107.1(6) . . ?
C92 Co1 C91 41.0(6) . . ?
C104 Co1 C95 164.1(6) . . ?
C103 Co1 C95 127.2(6) . . ?
C94 Co1 C95 40.9(5) . . ?
C102 Co1 C95 108.4(6) . . ?
C93 Co1 C95 67.3(6) . . ?
C101 Co1 C95 120.8(6) . . ?
C92 Co1 C95 67.3(6) . . ?
C91 Co1 C95 39.4(5) . . ?
C104 Co1 C105 40.7(5) . . ?
C103 Co1 C105 68.6(6) . . ?
C94 Co1 C105 162.6(5) . . ?
C102 Co1 C105 68.8(5) . . ?
C93 Co1 C105 125.7(6) . . ?
C101 Co1 C105 40.6(5) . . ?
C92 Co1 C105 107.1(5) . . ?
C91 Co1 C105 120.0(5) . . ?
C95 Co1 C105 154.6(5) . . ?
C95 C91 C92 107.4(12) . . ?
C95 C91 C96 127.5(14) . . ?
C92 C91 C96 125.0(13) . . ?
C95 C91 Co1 70.5(7) . . ?
C92 C91 Co1 69.2(7) . . ?
C96 C91 Co1 129.5(11) . . ?
C93 C92 C91 107.2(12) . . ?
C93 C92 C97 127.7(14) . . ?
C91 C92 C97 125.0(12) . . ?
C93 C92 Co1 69.3(7) . . ?
C91 C92 Co1 69.8(7) . . ?
C97 C92 Co1 128.9(11) . . ?
C94 C93 C92 108.9(12) . . ?
C94 C93 C98 125.9(13) . . ?
C92 C93 C98 125.1(14) . . ?
C94 C93 Co1 69.3(8) . . ?
C92 C93 Co1 69.9(7) . . ?
C98 C93 Co1 128.7(11) . . ?
C93 C94 C95 106.5(11) . . ?
C93 C94 C99 125.1(14) . . ?
C95 C94 C99 127.9(13) . . ?
C93 C94 Co1 70.2(8) . . ?
C95 C94 Co1 70.7(8) . . ?
C99 C94 Co1 130.5(11) . . ?
C91 C95 C94 109.9(12) . . ?
C91 C95 C100 126.5(13) . . ?
C94 C95 C100 123.6(12) . . ?
C91 C95 Co1 70.1(7) . . ?
C94 C95 Co1 68.4(7) . . ?
C100 C95 Co1 127.8(11) . . ?
C91 C96 H96A 109.5 . . ?
C91 C96 H96B 109.5 . . ?
H96A C96 H96B 109.5 . . ?
C91 C96 H96C 109.5 . . ?
H96A C96 H96C 109.5 . . ?
H96B C96 H96C 109.5 . . ?
C92 C97 H97A 109.5 . . ?
C92 C97 H97B 109.5 . . ?
H97A C97 H97B 109.5 . . ?
C92 C97 H97C 109.5 . . ?
H97A C97 H97C 109.5 . . ?
H97B C97 H97C 109.5 . . ?
C93 C98 H98A 109.5 . . ?
C93 C98 H98B 109.5 . . ?
H98A C98 H98B 109.5 . . ?
C93 C98 H98C 109.5 . . ?
H98A C98 H98C 109.5 . . ?
H98B C98 H98C 109.5 . . ?
C94 C99 H99A 109.5 . . ?
C94 C99 H99B 109.5 . . ?
H99A C99 H99B 109.5 . . ?
C94 C99 H99C 109.5 . . ?
H99A C99 H99C 109.5 . . ?
H99B C99 H99C 109.5 . . ?
C95 C100 H10B 109.5 . . ?
C95 C100 H10C 109.5 . . ?
H10B C100 H10C 109.5 . . ?
C95 C100 H10D 109.5 . . ?
H10B C100 H10D 109.5 . . ?
H10C C100 H10D 109.5 . . ?
C102 C101 C105 108.7(11) . . ?
C102 C101 C106 125.6(12) . . ?
C105 C101 C106 125.4(12) . . ?
C102 C101 Co1 68.9(8) . . ?
C105 C101 Co1 70.4(8) . . ?
C106 C101 Co1 130.7(10) . . ?
C101 C102 C103 107.0(11) . . ?
C101 C102 C107 127.2(13) . . ?
C103 C102 C107 125.6(12) . . ?
C101 C102 Co1 70.3(7) . . ?
C103 C102 Co1 68.7(7) . . ?
C107 C102 Co1 129.9(11) . . ?
C104 C103 C102 107.9(11) . . ?
C104 C103 C108 125.1(13) . . ?
C102 C103 C108 126.9(12) . . ?
C104 C103 Co1 69.2(7) . . ?
C102 C103 Co1 69.4(7) . . ?
C108 C103 Co1 129.2(12) . . ?
C105 C104 C103 108.2(12) . . ?
C105 C104 C109 123.4(14) . . ?
C103 C104 C109 127.9(13) . . ?
C105 C104 Co1 71.5(8) . . ?
C103 C104 Co1 69.5(8) . . ?
C109 C104 Co1 131.1(11) . . ?
C104 C105 C101 108.0(12) . . ?
C104 C105 C110 126.8(13) . . ?
C101 C105 C110 125.2(12) . . ?
C104 C105 Co1 67.8(8) . . ?
C101 C105 Co1 69.0(8) . . ?
C110 C105 Co1 128.8(10) . . ?
C101 C106 H10E 109.5 . . ?
C101 C106 H10F 109.5 . . ?
H10E C106 H10F 109.5 . . ?
C101 C106 H10G 109.5 . . ?
H10E C106 H10G 109.5 . . ?
H10F C106 H10G 109.5 . . ?
C102 C107 H10H 109.5 . . ?
C102 C107 H10I 109.5 . . ?
H10H C107 H10I 109.5 . . ?
C102 C107 H10J 109.5 . . ?
H10H C107 H10J 109.5 . . ?
H10I C107 H10J 109.5 . . ?
C103 C108 H10K 109.5 . . ?
C103 C108 H10L 109.5 . . ?
H10K C108 H10L 109.5 . . ?
C103 C108 H10M 109.5 . . ?
H10K C108 H10M 109.5 . . ?
H10L C108 H10M 109.5 . . ?
C104 C109 H10N 109.5 . . ?
C104 C109 H10O 109.5 . . ?
H10N C109 H10O 109.5 . . ?
C104 C109 H10P 109.5 . . ?
H10N C109 H10P 109.5 . . ?
H10O C109 H10P 109.5 . . ?
C105 C110 H11N 109.5 . . ?
C105 C110 H11O 109.5 . . ?
H11N C110 H11O 109.5 . . ?
C105 C110 H11P 109.5 . . ?
H11N C110 H11P 109.5 . . ?
H11O C110 H11P 109.5 . . ?
C215 Co2 C211 41.8(10) . . ?
C215 Co2 C214 41.6(12) . . ?
C211 Co2 C214 70.0(14) . . ?
C125 Co2 C121 41.3(5) . . ?
C215 Co2 C212 69.9(13) . . ?
C211 Co2 C212 41.4(10) . . ?
C214 Co2 C212 69.5(13) . . ?
C125 Co2 C113 110.5(7) . . ?
C121 Co2 C113 137.5(7) . . ?
C215 Co2 C213 69.8(15) . . ?
C211 Co2 C213 69.6(12) . . ?
C214 Co2 C213 41.2(11) . . ?
C212 Co2 C213 41.0(10) . . ?
C125 Co2 C124 41.2(4) . . ?
C121 Co2 C124 69.2(7) . . ?
C113 Co2 C124 112.3(6) . . ?
C125 Co2 C122 69.2(7) . . ?
C121 Co2 C122 41.0(5) . . ?
C113 Co2 C122 178.1(7) . . ?
C124 Co2 C122 68.8(5) . . ?
C125 Co2 C112 113.9(7) . . ?
C121 Co2 C112 111.5(7) . . ?
C113 Co2 C112 40.9(3) . . ?
C124 Co2 C112 142.9(7) . . ?
C122 Co2 C112 137.3(7) . . ?
C125 Co2 C114 136.0(7) . . ?
C121 Co2 C114 177.3(7) . . ?
C113 Co2 C114 40.8(3) . . ?
C124 Co2 C114 109.0(6) . . ?
C122 Co2 C114 140.7(7) . . ?
C112 Co2 C114 68.5(3) . . ?
C115 C111 C112 108.0 . . ?
C115 C111 C116 127.9(12) . . ?
C112 C111 C116 123.9(12) . . ?
C115 C111 Co2 69.9(6) . . ?
C112 C111 Co2 68.9(6) . . ?
C116 C111 Co2 123.3(12) . . ?
C113 C112 C111 108.0 . . ?
C113 C112 C117 125.6(13) . . ?
C111 C112 C117 126.4(13) . . ?
C113 C112 Co2 69.1(6) . . ?
C111 C112 Co2 70.5(6) . . ?
C117 C112 Co2 127.5(12) . . ?
C114 C113 C112 108.0 . . ?
C114 C113 C118 126.0(13) . . ?
C112 C113 C118 125.8(13) . . ?
C114 C113 Co2 70.1(6) . . ?
C112 C113 Co2 70.0(5) . . ?
C118 C113 Co2 129.1(13) . . ?
C113 C114 C115 108.0 . . ?
C113 C114 C119 128.0(12) . . ?
C115 C114 C119 124.0(12) . . ?
C113 C114 Co2 69.0(6) . . ?
C115 C114 Co2 70.5(6) . . ?
C119 C114 Co2 125.6(12) . . ?
C111 C115 C114 108.0 . . ?
C111 C115 C120 126.1(12) . . ?
C114 C115 C120 125.9(12) . . ?
C111 C115 Co2 69.8(6) . . ?
C114 C115 Co2 69.0(5) . . ?
C120 C115 Co2 127.4(13) . . ?
C111 C116 H11B 109.5 . . ?
C111 C116 H11C 109.5 . . ?
H11B C116 H11C 109.5 . . ?
C111 C116 H11D 109.5 . . ?
H11B C116 H11D 109.5 . . ?
H11C C116 H11D 109.5 . . ?
C112 C117 H11E 109.5 . . ?
C112 C117 H11F 109.5 . . ?
H11E C117 H11F 109.5 . . ?
C112 C117 H11G 109.5 . . ?
H11E C117 H11G 109.5 . . ?
H11F C117 H11G 109.5 . . ?
C113 C118 H11H 109.5 . . ?
C113 C118 H11I 109.5 . . ?
H11H C118 H11I 109.5 . . ?
C113 C118 H11J 109.5 . . ?
H11H C118 H11J 109.5 . . ?
H11I C118 H11J 109.5 . . ?
C114 C119 H11K 109.5 . . ?
C114 C119 H11L 109.5 . . ?
H11K C119 H11L 109.5 . . ?
C114 C119 H11M 109.5 . . ?
H11K C119 H11M 109.5 . . ?
H11L C119 H11M 109.5 . . ?
C115 C120 H12B 109.5 . . ?
C115 C120 H12C 109.5 . . ?
H12B C120 H12C 109.5 . . ?
C115 C120 H12D 109.5 . . ?
H12B C120 H12D 109.5 . . ?
H12C C120 H12D 109.5 . . ?
C215 C211 C212 108.0 . . ?
C215 C211 C216 126(4) . . ?
C212 C211 C216 126(4) . . ?
C215 C211 Co2 69(2) . . ?
C212 C211 Co2 70(2) . . ?
C216 C211 Co2 133(4) . . ?
C213 C212 C211 108.0 . . ?
C213 C212 C217 130(4) . . ?
C211 C212 C217 122(4) . . ?
C213 C212 Co2 70(2) . . ?
C211 C212 Co2 68(2) . . ?
C217 C212 Co2 127(4) . . ?
C212 C213 C214 108.0 . . ?
C212 C213 C218 110(5) . . ?
C214 C213 C218 142(5) . . ?
C212 C213 Co2 69(2) . . ?
C214 C213 Co2 69(2) . . ?
C218 C213 Co2 127(5) . . ?
C215 C214 C213 108.0 . . ?
C215 C214 C219 141(5) . . ?
C213 C214 C219 111(5) . . ?
C215 C214 Co2 68(2) . . ?
C213 C214 Co2 70(2) . . ?
C219 C214 Co2 132(5) . . ?
C214 C215 C211 108.0 . . ?
C214 C215 C220 138(5) . . ?
C211 C215 C220 112(5) . . ?
C214 C215 Co2 70(2) . . ?
C211 C215 Co2 69(2) . . ?
C220 C215 Co2 135(5) . . ?
C211 C216 H21A 109.5 . . ?
C211 C216 H21B 109.5 . . ?
H21A C216 H21B 109.5 . . ?
C211 C216 H21C 109.5 . . ?
H21A C216 H21C 109.5 . . ?
H21B C216 H21C 109.5 . . ?
C212 C217 H21D 109.5 . . ?
C212 C217 H21E 109.5 . . ?
H21D C217 H21E 109.5 . . ?
C212 C217 H21F 109.5 . . ?
H21D C217 H21F 109.5 . . ?
H21E C217 H21F 109.5 . . ?
C213 C218 H21G 109.5 . . ?
C213 C218 H21H 109.5 . . ?
H21G C218 H21H 109.5 . . ?
C213 C218 H21I 109.5 . . ?
H21G C218 H21I 109.5 . . ?
H21H C218 H21I 109.5 . . ?
C214 C219 H21J 109.5 . . ?
C214 C219 H21K 109.5 . . ?
H21J C219 H21K 109.5 . . ?
C214 C219 H21L 109.5 . . ?
H21J C219 H21L 109.5 . . ?
H21K C219 H21L 109.5 . . ?
C215 C220 H22B 109.5 . . ?
C215 C220 H22C 109.5 . . ?
H22B C220 H22C 109.5 . . ?
C215 C220 H22D 109.5 . . ?
H22B C220 H22D 109.5 . . ?
H22C C220 H22D 109.5 . . ?
C122 C121 C125 108.0 . . ?
C122 C121 C126 123.8(18) . . ?
C125 C121 C126 128.0(19) . . ?
C122 C121 Co2 70.3(8) . . ?
C125 C121 Co2 69.2(8) . . ?
C126 C121 Co2 130(2) . . ?
C121 C122 C123 108.0 . . ?
C121 C122 C127 127.3(15) . . ?
C123 C122 C127 124.4(15) . . ?
C121 C122 Co2 68.6(9) . . ?
C123 C122 Co2 70.0(8) . . ?
C127 C122 Co2 132.2(19) . . ?
C124 C123 C122 108.0 . . ?
C124 C123 C128 125.9(15) . . ?
C122 C123 C128 126.0(15) . . ?
C124 C123 Co2 69.0(8) . . ?
C122 C123 Co2 69.3(8) . . ?
C128 C123 Co2 129.7(16) . . ?
C125 C124 C123 108.0 . . ?
C125 C124 C129 123.2(14) . . ?
C123 C124 C129 128.7(14) . . ?
C125 C124 Co2 68.7(9) . . ?
C123 C124 Co2 70.2(8) . . ?
C129 C124 Co2 128.7(15) . . ?
C124 C125 C121 108.0 . . ?
C124 C125 C130 128.0(15) . . ?
C121 C125 C130 123.9(15) . . ?
C124 C125 Co2 70.2(8) . . ?
C121 C125 Co2 69.5(8) . . ?
C130 C125 Co2 128.4(19) . . ?
C121 C126 H12E 109.5 . . ?
C121 C126 H12F 109.5 . . ?
H12E C126 H12F 109.5 . . ?
C121 C126 H12G 109.5 . . ?
H12E C126 H12G 109.5 . . ?
H12F C126 H12G 109.5 . . ?
C122 C127 H12H 109.5 . . ?
C122 C127 H12I 109.5 . . ?
H12H C127 H12I 109.5 . . ?
C122 C127 H12J 109.5 . . ?
H12H C127 H12J 109.5 . . ?
H12I C127 H12J 109.5 . . ?
C123 C128 H12K 109.5 . . ?
C123 C128 H12L 109.5 . . ?
H12K C128 H12L 109.5 . . ?
C123 C128 H12M 109.5 . . ?
H12K C128 H12M 109.5 . . ?
H12L C128 H12M 109.5 . . ?
C124 C129 H12N 109.5 . . ?
C124 C129 H12O 109.5 . . ?
H12N C129 H12O 109.5 . . ?
C124 C129 H12P 109.5 . . ?
H12N C129 H12P 109.5 . . ?
H12O C129 H12P 109.5 . . ?
C125 C130 H13B 109.5 . . ?
C125 C130 H13C 109.5 . . ?
H13B C130 H13C 109.5 . . ?
C125 C130 H13D 109.5 . . ?
H13B C130 H13D 109.5 . . ?
H13C C130 H13D 109.5 . . ?
C225 C221 C222 108.0 . . ?
C225 C221 C226 129(4) . . ?
C222 C221 C226 123(4) . . ?
C225 C221 Co2 70.3(18) . . ?
C222 C221 Co2 68.8(17) . . ?
C226 C221 Co2 133(5) . . ?
C223 C222 C221 108.0 . . ?
C223 C222 C227 124(4) . . ?
C221 C222 C227 128(4) . . ?
C223 C222 Co2 69(2) . . ?
C221 C222 Co2 73(2) . . ?
C227 C222 Co2 129(4) . . ?
C224 C223 C222 108.0 . . ?
C224 C223 C228 122(4) . . ?
C222 C223 C228 130(4) . . ?
C224 C223 Co2 71.0(19) . . ?
C222 C223 Co2 72(2) . . ?
C228 C223 Co2 123(4) . . ?
C225 C224 C223 108.0 . . ?
C225 C224 C229 122(3) . . ?
C223 C224 C229 130(3) . . ?
C225 C224 Co2 73(2) . . ?
C223 C224 Co2 69.3(18) . . ?
C229 C224 Co2 122(4) . . ?
C221 C225 C224 108.0 . . ?
C221 C225 C230 125(4) . . ?
C224 C225 C230 126(4) . . ?
C221 C225 Co2 71(2) . . ?
C224 C225 Co2 68.3(19) . . ?
C230 C225 Co2 121(4) . . ?
C221 C226 H22E 109.5 . . ?
C221 C226 H22F 109.5 . . ?
H22E C226 H22F 109.5 . . ?
C221 C226 H22G 109.5 . . ?
H22E C226 H22G 109.5 . . ?
H22F C226 H22G 109.5 . . ?
C222 C227 H22H 109.5 . . ?
C222 C227 H22I 109.5 . . ?
H22H C227 H22I 109.5 . . ?
C222 C227 H22J 109.5 . . ?
H22H C227 H22J 109.5 . . ?
H22I C227 H22J 109.5 . . ?
C223 C228 H22K 109.5 . . ?
C223 C228 H22L 109.5 . . ?
H22K C228 H22L 109.5 . . ?
C223 C228 H22M 109.5 . . ?
H22K C228 H22M 109.5 . . ?
H22L C228 H22M 109.5 . . ?
C224 C229 H22N 109.5 . . ?
C224 C229 H22O 109.5 . . ?
H22N C229 H22O 109.5 . . ?
C224 C229 H22P 109.5 . . ?
H22N C229 H22P 109.5 . . ?
H22O C229 H22P 109.5 . . ?
C225 C230 H23B 109.5 . . ?
C225 C230 H23C 109.5 . . ?
H23B C230 H23C 109.5 . . ?
C225 C230 H23D 109.5 . . ?
H23B C230 H23D 109.5 . . ?
H23C C230 H23D 109.5 . . ?
C133 Co3 C132 42.5(6) . . ?
C133 Co3 C134 40.3(7) . . ?
C132 Co3 C134 70.2(6) . . ?
C133 Co3 C143 113.3(5) . . ?
C132 Co3 C143 142.7(5) . . ?
C134 Co3 C143 110.6(6) . . ?
C133 Co3 C131 69.5(6) . . ?
C132 Co3 C131 41.1(5) . . ?
C134 Co3 C131 69.5(6) . . ?
C143 Co3 C131 176.2(6) . . ?
C133 Co3 C142 144.5(6) . . ?
C132 Co3 C142 173.0(5) . . ?
C134 Co3 C142 115.5(6) . . ?
C143 Co3 C142 40.8(2) . . ?
C131 Co3 C142 135.5(6) . . ?
C133 Co3 C135 68.3(7) . . ?
C132 Co3 C135 69.0(6) . . ?
C134 Co3 C135 41.2(6) . . ?
C143 Co3 C135 137.2(6) . . ?
C131 Co3 C135 40.6(5) . . ?
C142 Co3 C135 112.2(6) . . ?
C133 Co3 C144 108.7(6) . . ?
C132 Co3 C144 110.9(5) . . ?
C134 Co3 C144 134.7(6) . . ?
C143 Co3 C144 40.7(2) . . ?
C131 Co3 C144 141.8(5) . . ?
C142 Co3 C144 68.4(3) . . ?
C135 Co3 C144 175.9(6) . . ?
C133 Co3 C141 173.5(7) . . ?
C132 Co3 C141 132.4(5) . . ?
C134 Co3 C141 145.9(7) . . ?
C143 Co3 C141 68.4(3) . . ?
C131 Co3 C141 109.3(5) . . ?
C142 Co3 C141 40.6(2) . . ?
C135 Co3 C141 115.2(6) . . ?
C144 Co3 C141 68.1(3) . . ?
C133 Co3 C145 133.6(7) . . ?
C132 Co3 C145 106.6(5) . . ?
C134 Co3 C145 173.5(7) . . ?
C143 Co3 C145 68.3(3) . . ?
C131 Co3 C145 112.0(5) . . ?
C142 Co3 C145 68.1(3) . . ?
C135 Co3 C145 143.7(6) . . ?
C144 Co3 C145 40.4(2) . . ?
C141 Co3 C145 40.3(2) . . ?
C133 Co3 C241 158.7(18) . . ?
C132 Co3 C241 138.8(15) . . ?
C134 Co3 C241 119.0(18) . . ?
C131 Co3 C241 101.2(14) . . ?
C135 Co3 C241 92.0(16) . . ?
C133 Co3 C245 161.5(19) . . ?
C132 Co3 C245 125.1(16) . . ?
C134 Co3 C245 158.1(19) . . ?
C131 Co3 C245 110.4(15) . . ?
C135 Co3 C245 124.4(18) . . ?
C241 Co3 C245 39.1(10) . . ?
C135 C131 C132 108.4(12) . . ?
C135 C131 C136 126.7(14) . . ?
C132 C131 C136 124.7(13) . . ?
C135 C131 Co3 69.9(8) . . ?
C132 C131 Co3 69.0(8) . . ?
C136 C131 Co3 131.1(10) . . ?
C131 C132 C133 105.8(13) . . ?
C131 C132 C137 125.9(12) . . ?
C133 C132 C137 128.2(13) . . ?
C131 C132 Co3 69.9(8) . . ?
C133 C132 Co3 68.0(8) . . ?
C137 C132 Co3 129.2(11) . . ?
C134 C133 C132 109.8(13) . . ?
C134 C133 C138 127.5(16) . . ?
C132 C133 C138 122.6(17) . . ?
C134 C133 Co3 70.9(9) . . ?
C132 C133 Co3 69.5(8) . . ?
C138 C133 Co3 128.3(14) . . ?
C133 C134 C135 107.0(13) . . ?
C133 C134 C139 126.0(18) . . ?
C135 C134 C139 126.9(18) . . ?
C133 C134 Co3 68.8(9) . . ?
C135 C134 Co3 69.8(8) . . ?
C139 C134 Co3 128.3(13) . . ?
C131 C135 C134 109.0(13) . . ?
C131 C135 C140 125.5(15) . . ?
C134 C135 C140 125.5(15) . . ?
C131 C135 Co3 69.5(7) . . ?
C134 C135 Co3 69.0(8) . . ?
C140 C135 Co3 127.0(13) . . ?
C131 C136 H13E 109.5 . . ?
C131 C136 H13F 109.5 . . ?
H13E C136 H13F 109.5 . . ?
C131 C136 H13G 109.5 . . ?
H13E C136 H13G 109.5 . . ?
H13F C136 H13G 109.5 . . ?
C132 C137 H13H 109.5 . . ?
C132 C137 H13I 109.5 . . ?
H13H C137 H13I 109.5 . . ?
C132 C137 H13J 109.5 . . ?
H13H C137 H13J 109.5 . . ?
H13I C137 H13J 109.5 . . ?
C133 C138 H13K 109.5 . . ?
C133 C138 H13L 109.5 . . ?
H13K C138 H13L 109.5 . . ?
C133 C138 H13M 109.5 . . ?
H13K C138 H13M 109.5 . . ?
H13L C138 H13M 109.5 . . ?
C134 C139 H13N 109.5 . . ?
C134 C139 H13O 109.5 . . ?
H13N C139 H13O 109.5 . . ?
C134 C139 H13P 109.5 . . ?
H13N C139 H13P 109.5 . . ?
H13O C139 H13P 109.5 . . ?
C135 C140 H14B 109.5 . . ?
C135 C140 H14C 109.5 . . ?
H14B C140 H14C 109.5 . . ?
C135 C140 H14D 109.5 . . ?
H14B C140 H14D 109.5 . . ?
H14C C140 H14D 109.5 . . ?
C145 C141 C142 108.0 . . ?
C145 C141 C146 122.0(14) . . ?
C142 C141 C146 130.0(14) . . ?
C145 C141 Co3 70.0(5) . . ?
C142 C141 Co3 69.0(5) . . ?
C146 C141 Co3 127.8(12) . . ?
C143 C142 C141 108.0 . . ?
C143 C142 C147 128.3(13) . . ?
C141 C142 C147 123.7(13) . . ?
C143 C142 Co3 69.4(5) . . ?
C141 C142 Co3 70.4(5) . . ?
C147 C142 Co3 127.0(12) . . ?
C144 C143 C142 108.0 . . ?
C144 C143 C148 128.9(13) . . ?
C142 C143 C148 123.1(14) . . ?
C144 C143 Co3 70.2(5) . . ?
C142 C143 Co3 69.8(5) . . ?
C148 C143 Co3 127.5(14) . . ?
C145 C144 C143 108.0 . . ?
C145 C144 C149 126.6(13) . . ?
C143 C144 C149 125.4(13) . . ?
C145 C144 Co3 70.3(5) . . ?
C143 C144 Co3 69.1(5) . . ?
C149 C144 Co3 127.2(12) . . ?
C144 C145 C141 108.0 . . ?
C144 C145 C150 123.2(14) . . ?
C141 C145 C150 128.6(14) . . ?
C144 C145 Co3 69.2(5) . . ?
C141 C145 Co3 69.6(5) . . ?
C150 C145 Co3 131.1(12) . . ?
C141 C146 H14E 109.5 . . ?
C141 C146 H14F 109.5 . . ?
H14E C146 H14F 109.5 . . ?
C141 C146 H14G 109.5 . . ?
H14E C146 H14G 109.5 . . ?
H14F C146 H14G 109.5 . . ?
C142 C147 H14H 109.5 . . ?
C142 C147 H14I 109.5 . . ?
H14H C147 H14I 109.5 . . ?
C142 C147 H14J 109.5 . . ?
H14H C147 H14J 109.5 . . ?
H14I C147 H14J 109.5 . . ?
C143 C148 H14K 109.5 . . ?
C143 C148 H14L 109.5 . . ?
H14K C148 H14L 109.5 . . ?
C143 C148 H14M 109.5 . . ?
H14K C148 H14M 109.5 . . ?
H14L C148 H14M 109.5 . . ?
C144 C149 H14N 109.5 . . ?
C144 C149 H14O 109.5 . . ?
H14N C149 H14O 109.5 . . ?
C144 C149 H14P 109.5 . . ?
H14N C149 H14P 109.5 . . ?
H14O C149 H14P 109.5 . . ?
C145 C150 H15A 109.5 . . ?
C145 C150 H15B 109.5 . . ?
H15A C150 H15B 109.5 . . ?
C145 C150 H15C 109.5 . . ?
H15A C150 H15C 109.5 . . ?
H15B C150 H15C 109.5 . . ?
C242 C241 C245 108.0 . . ?
C242 C241 C246 118(6) . . ?
C245 C241 C246 132(6) . . ?
C242 C241 Co3 71(3) . . ?
C245 C241 Co3 71(2) . . ?
C246 C241 Co3 136(6) . . ?
C241 C242 C243 108.0 . . ?
C241 C242 C247 127(6) . . ?
C243 C242 C247 122(6) . . ?
C241 C242 Co3 70(3) . . ?
C243 C242 Co3 71(2) . . ?
C247 C242 Co3 140(5) . . ?
C242 C243 C244 108.0 . . ?
C242 C243 C248 141(6) . . ?
C244 C243 C248 111(6) . . ?
C242 C243 Co3 70(2) . . ?
C244 C243 Co3 71(2) . . ?
C248 C243 Co3 122(8) . . ?
C245 C244 C243 108.0 . . ?
C245 C244 C249 114(6) . . ?
C243 C244 C249 136(6) . . ?
C245 C244 Co3 70(2) . . ?
C243 C244 Co3 71(3) . . ?
C249 C244 Co3 110(5) . . ?
C244 C245 C241 108.0 . . ?
C244 C245 C250 129(6) . . ?
C241 C245 C250 122(6) . . ?
C244 C245 Co3 71(2) . . ?
C241 C245 Co3 70(2) . . ?
C250 C245 Co3 130(6) . . ?
C241 C246 H24B 109.5 . . ?
C241 C246 H24C 109.5 . . ?
H24B C246 H24C 109.5 . . ?
C241 C246 H24D 109.5 . . ?
H24B C246 H24D 109.5 . . ?
H24C C246 H24D 109.5 . . ?
C242 C247 H24E 109.5 . . ?
C242 C247 H24F 109.5 . . ?
H24E C247 H24F 109.5 . . ?
C242 C247 H24G 109.5 . . ?
H24E C247 H24G 109.5 . . ?
H24F C247 H24G 109.5 . . ?
C243 C248 H24H 109.5 . . ?
C243 C248 H24I 109.5 . . ?
H24H C248 H24I 109.5 . . ?
C243 C248 H24J 109.5 . . ?
H24H C248 H24J 109.5 . . ?
H24I C248 H24J 109.5 . . ?
C244 C249 H24K 109.5 . . ?
C244 C249 H24L 109.5 . . ?
H24K C249 H24L 109.5 . . ?
C244 C249 H24M 109.5 . . ?
H24K C249 H24M 109.5 . . ?
H24L C249 H24M 109.5 . . ?
C245 C250 H25B 109.5 . . ?
C245 C250 H25C 109.5 . . ?
H25B C250 H25C 109.5 . . ?
C245 C250 H25D 109.5 . . ?
H25B C250 H25D 109.5 . . ?
H25C C250 H25D 109.5 . . ?
N1S C1S C2S 179(2) . . ?
C1S C2S H2SA 109.5 . . ?
C1S C2S H2SB 109.5 . . ?
H2SA C2S H2SB 109.5 . . ?
C1S C2S H2SC 109.5 . . ?
H2SA C2S H2SC 109.5 . . ?
H2SB C2S H2SC 109.5 . . ?
N2S C3S C4S 178(2) . . ?
C3S C4S H4SA 109.5 . . ?
C3S C4S H4SB 109.5 . . ?
H4SA C4S H4SB 109.5 . . ?
C3S C4S H4SC 109.5 . . ?
H4SA C4S H4SC 109.5 . . ?
H4SB C4S H4SC 109.5 . . ?
N3S C5S C6S 170(9) . . ?
C5S C6S H6SA 109.5 . . ?
C5S C6S H6SB 109.5 . . ?
H6SA C6S H6SB 109.5 . . ?
C5S C6S H6SC 109.5 . . ?
H6SA C6S H6SC 109.5 . . ?
H6SB C6S H6SC 109.5 . . ?
N3T C5T C6T 176(5) . . ?
C5T C6T H6TA 109.5 . . ?
C5T C6T H6TB 109.5 . . ?
H6TA C6T H6TB 109.5 . . ?
C5T C6T H6TC 109.5 . . ?
H6TA C6T H6TC 109.5 . . ?
H6TB C6T H6TC 109.5 . . ?
N4S C7S C8S 178.3(18) . . ?
C7S C8S H8SA 109.5 . . ?
C7S C8S H8SB 109.5 . . ?
H8SA C8S H8SB 109.5 . . ?
C7S C8S H8SC 109.5 . . ?
H8SA C8S H8SC 109.5 . . ?
H8SB C8S H8SC 109.5 . . ?
N5S C9S C10S 165(4) . . ?
C9S C10S H10Q 109.5 . . ?
C9S C10S H10R 109.5 . . ?
H10Q C10S H10R 109.5 . . ?
C9S C10S H10S 109.5 . . ?
H10Q C10S H10S 109.5 . . ?
H10R C10S H10S 109.5 . . ?
N5T C9T C10T 162(8) . . ?
C9T C10T H10T 109.5 . . ?
C9T C10T H10U 109.5 . . ?
H10T C10T H10U 109.5 . . ?
C9T C10T H10V 109.5 . . ?
H10T C10T H10V 109.5 . . ?
H10U C10T H10V 109.5 . . ?
N6S C11S C12S 175(3) . . ?
C11S C12S H12Q 109.5 . . ?
C11S C12S H12R 109.5 . . ?
H12Q C12S H12R 109.5 . . ?
C11S C12S H12S 109.5 . . ?
H12Q C12S H12S 109.5 . . ?
H12R C12S H12S 109.5 . . ?
N7S C13S C14S 167(10) . . ?
C13S C14S H14Q 109.8 . . ?
C13S C14S H14R 108.8 . . ?
H14Q C14S H14R 109.5 . . ?
C13S C14S H14S 109.8 . . ?
H14Q C14S H14S 109.4 . . ?
H14R C14S H14S 109.5 . . ?
N7T C13T C14T 176(4) . . ?
C13T C14T H14T 109.4 . . ?
C13T C14T H14U 109.4 . . ?
H14T C14T H14U 109.5 . . ?
C13T C14T H14V 109.6 . . ?
H14T C14T H14V 109.5 . . ?
H14U C14T H14V 109.4 . . ?
N8S C15S C16S 162(6) . . ?
C15S C16S H16B 109.5 . . ?
C15S C16S H16C 109.5 . . ?
H16B C16S H16C 109.5 . . ?
C15S C16S H16D 109.5 . . ?
H16B C16S H16D 109.5 . . ?
H16C C16S H16D 109.5 . . ?
N8T C15T C16T 158(7) . . ?
C15T C16T H16E 109.5 . . ?
C15T C16T H16F 109.5 . . ?
H16E C16T H16F 109.5 . . ?
C15T C16T H16G 109.5 . . ?
H16E C16T H16G 109.5 . . ?
H16F C16T H16G 109.5 . . ?

loop_
_geom_bond_atom_site_label_1
_geom_bond_atom_site_label_2
_geom_bond_distance
_geom_bond_site_symmetry_2
_geom_bond_publ_flag
Sm1 O4 2.295(8) . ?
Sm1 O1 2.305(7) . ?
Sm1 O2 2.310(7) . ?
Sm1 O6 2.322(8) . ?
Sm1 O5 2.323(7) . ?
Sm1 O3 2.337(8) . ?
P1 O1 1.502(8) . ?
P1 C1 1.749(11) . ?
P1 C3 1.788(18) . ?
P1 C9 1.791(12) . ?
P2 O2 1.519(8) . ?
P2 C2 1.732(12) . ?
P2 C21 1.809(13) . ?
P2 C15 1.812(12) . ?
P3 O3 1.515(8) . ?
P3 C31 1.731(13) . ?
P3 C33 1.794(14) . ?
P3 C39 1.821(12) . ?
P4 O4 1.506(8) . ?
P4 C32 1.736(13) . ?
P4 C51 1.815(13) . ?
P4 C45 1.815(12) . ?
P5 O5 1.506(8) . ?
P5 C61 1.732(11) . ?
P5 C69 1.809(12) . ?
P5 C63 1.831(12) . ?
P6 O6 1.523(8) . ?
P6 C62 1.739(11) . ?
P6 C81 1.790(12) . ?
P6 C75 1.804(12) . ?
C1 B1 1.538(17) . ?
C1 B2 1.597(16) . ?
C1 B3 1.623(17) . ?
C2 B4 1.521(18) . ?
C2 B5 1.609(17) . ?
C2 B6 1.626(18) . ?
C3 C8 1.401(18) . ?
C3 C4 1.41(2) . ?
C4 C5 1.38(2) . ?
C4 H4 0.9500 . ?
C5 C6 1.40(2) . ?
C5 H5 0.9500 . ?
C6 C7 1.38(2) . ?
C6 H6 0.9500 . ?
C7 C8 1.39(2) . ?
C7 H7 0.9500 . ?
C8 H8 0.9500 . ?
C9 C14 1.376(17) . ?
C9 C10 1.422(17) . ?
C10 C11 1.379(18) . ?
C10 H10 0.9500 . ?
C11 C12 1.368(19) . ?
C11 H11 0.9500 . ?
C12 C13 1.39(2) . ?
C12 H12 0.9500 . ?
C13 C14 1.377(18) . ?
C13 H13 0.9500 . ?
C14 H14 0.9500 . ?
C15 C20 1.390(17) . ?
C15 C16 1.402(16) . ?
C16 C17 1.381(17) . ?
C16 H16 0.9500 . ?
C17 C18 1.38(2) . ?
C17 H17 0.9500 . ?
C18 C19 1.379(19) . ?
C18 H18 0.9500 . ?
C19 C20 1.373(18) . ?
C19 H19 0.9500 . ?
C20 H20 0.9500 . ?
C21 C22 1.411(17) . ?
C21 C26 1.414(17) . ?
C22 C23 1.377(18) . ?
C22 H22 0.9500 . ?
C23 C24 1.401(18) . ?
C23 H23 0.9500 . ?
C24 C25 1.395(18) . ?
C24 H24 0.9500 . ?
C25 C26 1.375(18) . ?
C25 H25 0.9500 . ?
C26 H26 0.9500 . ?
C31 B13 1.52(2) . ?
C31 B12 1.607(19) . ?
C31 B11 1.653(18) . ?
C32 B16 1.535(18) . ?
C32 B15 1.605(18) . ?
C32 B14 1.650(18) . ?
C33 C34 1.39(2) . ?
C33 C38 1.411(18) . ?
C34 C35 1.37(2) . ?
C34 H34 0.9500 . ?
C35 C36 1.40(2) . ?
C35 H35 0.9500 . ?
C36 C37 1.40(2) . ?
C36 H36 0.9500 . ?
C37 C38 1.375(18) . ?
C37 H37 0.9500 . ?
C38 H38 0.9500 . ?
C39 C44 1.404(18) . ?
C39 C40 1.409(18) . ?
C40 C41 1.390(19) . ?
C40 H40 0.9500 . ?
C41 C42 1.38(2) . ?
C41 H41 0.9500 . ?
C42 C43 1.39(2) . ?
C42 H42 0.9500 . ?
C43 C44 1.392(18) . ?
C43 H43 0.9500 . ?
C44 H44 0.9500 . ?
C45 C50 1.377(17) . ?
C45 C46 1.401(18) . ?
C46 C47 1.393(17) . ?
C46 H46 0.9500 . ?
C47 C48 1.386(19) . ?
C47 H47 0.9500 . ?
C48 C49 1.37(2) . ?
C48 H48 0.9500 . ?
C49 C50 1.374(18) . ?
C49 H49 0.9500 . ?
C50 H50 0.9500 . ?
C51 C52 1.389(18) . ?
C51 C56 1.404(17) . ?
C52 C53 1.40(2) . ?
C52 H52 0.9500 . ?
C53 C54 1.36(2) . ?
C53 H53 0.9500 . ?
C54 C55 1.37(2) . ?
C54 H54 0.9500 . ?
C55 C56 1.363(19) . ?
C55 H55 0.9500 . ?
C56 H56 0.9500 . ?
C61 B21 1.538(18) . ?
C61 B22 1.602(16) . ?
C61 B23 1.611(16) . ?
C62 B24 1.551(17) . ?
C62 B26 1.583(16) . ?
C62 B25 1.602(17) . ?
C63 C68 1.356(16) . ?
C63 C64 1.409(16) . ?
C64 C65 1.379(18) . ?
C64 H64 0.9500 . ?
C65 C66 1.378(18) . ?
C65 H65 0.9500 . ?
C66 C67 1.383(18) . ?
C66 H66 0.9500 . ?
C67 C68 1.382(18) . ?
C67 H67 0.9500 . ?
C68 H68 0.9500 . ?
C69 C70 1.395(16) . ?
C69 C74 1.404(16) . ?
C70 C71 1.400(17) . ?
C70 H70 0.9500 . ?
C71 C72 1.393(19) . ?
C71 H71 0.9500 . ?
C72 C73 1.385(19) . ?
C72 H72 0.9500 . ?
C73 C74 1.387(17) . ?
C73 H73 0.9500 . ?
C74 H74 0.9500 . ?
C75 C76 1.366(17) . ?
C75 C80 1.412(17) . ?
C76 C77 1.392(17) . ?
C76 H76 0.9500 . ?
C77 C78 1.416(18) . ?
C77 H77 0.9500 . ?
C78 C79 1.371(19) . ?
C78 H78 0.9500 . ?
C79 C80 1.396(18) . ?
C79 H79 0.9500 . ?
C80 H80 0.9500 . ?
C81 C82 1.409(18) . ?
C81 C86 1.430(17) . ?
C82 C83 1.391(17) . ?
C82 H82 0.9500 . ?
C83 C84 1.383(19) . ?
C83 H83 0.9500 . ?
C84 C85 1.38(2) . ?
C84 H84 0.9500 . ?
C85 C86 1.356(18) . ?
C85 H85 0.9500 . ?
C86 H86 0.9500 . ?
B1 B7 1.735(17) . ?
B1 B2 1.825(19) . ?
B1 B6 1.92(2) . ?
B1 H1 1.1220 . ?
B2 B8 1.763(19) . ?
B2 B7 1.776(19) . ?
B2 B3 1.87(2) . ?
B2 H2 1.1200 . ?
B3 B9 1.81(2) . ?
B3 B8 1.861(18) . ?
B3 B4 1.95(2) . ?
B3 H3 1.1200 . ?
B4 B9 1.763(19) . ?
B4 B5 1.843(18) . ?
B4 H4A 1.1149 . ?
B5 B9 1.797(19) . ?
B5 B10 1.80(2) . ?
B5 B6 1.90(2) . ?
B5 H5A 1.1200 . ?
B6 B7 1.79(2) . ?
B6 B10 1.855(18) . ?
B6 H6A 1.1200 . ?
B7 B10 1.766(19) . ?
B7 B8 1.817(19) . ?
B7 H7A 1.1200 . ?
B8 B10 1.715(19) . ?
B8 B9 1.77(2) . ?
B8 H8A 1.1200 . ?
B9 B10 1.86(2) . ?
B9 H9 1.1200 . ?
B10 H10A 1.1200 . ?
B11 B20 1.84(2) . ?
B11 B17 1.86(2) . ?
B11 B12 1.87(2) . ?
B11 B16 1.973(18) . ?
B11 H11A 1.1200 . ?
B12 B17 1.75(2) . ?
B12 B18 1.77(2) . ?
B12 B13 1.85(2) . ?
B12 H12A 1.1200 . ?
B13 B18 1.756(19) . ?
B13 B14 1.961(19) . ?
B13 H13A 1.1267 . ?
B14 B18 1.829(19) . ?
B14 B15 1.89(2) . ?
B14 B19 1.896(19) . ?
B14 H14A 1.1200 . ?
B15 B19 1.78(2) . ?
B15 B20 1.80(2) . ?
B15 B16 1.83(2) . ?
B15 H15 1.1200 . ?
B16 B20 1.75(2) . ?
B16 H16A 1.1249 . ?
B17 B19 1.74(2) . ?
B17 B20 1.77(2) . ?
B17 B18 1.78(2) . ?
B17 H17A 1.1200 . ?
B18 B19 1.79(2) . ?
B18 H18A 1.1200 . ?
B19 B20 1.80(2) . ?
B19 H19A 1.1200 . ?
B20 H20A 1.1200 . ?
B21 B27 1.759(18) . ?
B21 B22 1.859(19) . ?
B21 B26 1.988(19) . ?
B21 H21 1.1213 . ?
B22 B27 1.808(19) . ?
B22 B28 1.83(2) . ?
B22 B23 1.859(19) . ?
B22 H22A 1.1200 . ?
B23 B29 1.83(2) . ?
B23 B28 1.848(19) . ?
B23 B24 1.982(19) . ?
B23 H23A 1.1200 . ?
B24 B29 1.762(18) . ?
B24 B25 1.88(2) . ?
B24 H24A 1.1135 . ?
B25 B30 1.775(19) . ?
B25 B29 1.84(2) . ?
B25 B26 1.857(18) . ?
B25 H25A 1.1200 . ?
B26 B27 1.829(18) . ?
B26 B30 1.848(18) . ?
B26 H26A 1.1200 . ?
B27 B30 1.786(19) . ?
B27 B28 1.81(2) . ?
B27 H27 1.1200 . ?
B28 B29 1.68(2) . ?
B28 B30 1.69(2) . ?
B28 H28 1.1200 . ?
B29 B30 1.780(19) . ?
B29 H29 1.1200 . ?
B30 H30 1.1200 . ?
Co1 C104 2.031(13) . ?
Co1 C103 2.035(13) . ?
Co1 C94 2.042(14) . ?
Co1 C102 2.043(13) . ?
Co1 C93 2.054(13) . ?
Co1 C101 2.061(14) . ?
Co1 C92 2.062(12) . ?
Co1 C91 2.069(13) . ?
Co1 C95 2.074(13) . ?
Co1 C105 2.081(14) . ?
C91 C95 1.398(18) . ?
C91 C92 1.45(2) . ?
C91 C96 1.489(19) . ?
C92 C93 1.434(18) . ?
C92 C97 1.498(18) . ?
C93 C94 1.42(2) . ?
C93 C98 1.48(2) . ?
C94 C95 1.439(19) . ?
C94 C99 1.515(18) . ?
C95 C100 1.51(2) . ?
C96 H96A 0.9800 . ?
C96 H96B 0.9800 . ?
C96 H96C 0.9800 . ?
C97 H97A 0.9800 . ?
C97 H97B 0.9800 . ?
C97 H97C 0.9800 . ?
C98 H98A 0.9800 . ?
C98 H98B 0.9800 . ?
C98 H98C 0.9800 . ?
C99 H99A 0.9800 . ?
C99 H99B 0.9800 . ?
C99 H99C 0.9800 . ?
C100 H10B 0.9800 . ?
C100 H10C 0.9800 . ?
C100 H10D 0.9800 . ?
C101 C102 1.431(18) . ?
C101 C105 1.436(18) . ?
C101 C106 1.481(17) . ?
C102 C103 1.458(18) . ?
C102 C107 1.486(19) . ?
C103 C104 1.433(19) . ?
C103 C108 1.478(19) . ?
C104 C105 1.430(18) . ?
C104 C109 1.475(18) . ?
C105 C110 1.488(18) . ?
C106 H10E 0.9800 . ?
C106 H10F 0.9800 . ?
C106 H10G 0.9800 . ?
C107 H10H 0.9800 . ?
C107 H10I 0.9800 . ?
C107 H10J 0.9800 . ?
C108 H10K 0.9800 . ?
C108 H10L 0.9800 . ?
C108 H10M 0.9800 . ?
C109 H10N 0.9800 . ?
C109 H10O 0.9800 . ?
C109 H10P 0.9800 . ?
C110 H11N 0.9800 . ?
C110 H11O 0.9800 . ?
C110 H11P 0.9800 . ?
Co2 C215 1.99(6) . ?
Co2 C211 1.99(5) . ?
Co2 C214 2.01(6) . ?
Co2 C125 2.01(3) . ?
Co2 C121 2.01(3) . ?
Co2 C212 2.02(5) . ?
Co2 C113 2.028(14) . ?
Co2 C213 2.03(5) . ?
Co2 C124 2.03(2) . ?
Co2 C122 2.04(2) . ?
Co2 C112 2.039(14) . ?
Co2 C114 2.042(16) . ?
C111 C115 1.4200 . ?
C111 C112 1.4200 . ?
C111 C116 1.51(2) . ?
C112 C113 1.4200 . ?
C112 C117 1.518(17) . ?
C113 C114 1.4200 . ?
C113 C118 1.49(2) . ?
C114 C115 1.4200 . ?
C114 C119 1.493(18) . ?
C115 C120 1.522(17) . ?
C116 H11B 0.9800 . ?
C116 H11C 0.9800 . ?
C116 H11D 0.9800 . ?
C117 H11E 0.9800 . ?
C117 H11F 0.9800 . ?
C117 H11G 0.9800 . ?
C118 H11H 0.9800 . ?
C118 H11I 0.9800 . ?
C118 H11J 0.9800 . ?
C119 H11K 0.9800 . ?
C119 H11L 0.9800 . ?
C119 H11M 0.9800 . ?
C120 H12B 0.9800 . ?
C120 H12C 0.9800 . ?
C120 H12D 0.9800 . ?
C211 C215 1.4200 . ?
C211 C212 1.4200 . ?
C211 C216 1.51(3) . ?
C212 C213 1.4200 . ?
C212 C217 1.51(2) . ?
C213 C214 1.4200 . ?
C213 C218 1.49(3) . ?
C214 C215 1.4200 . ?
C214 C219 1.50(3) . ?
C215 C220 1.52(2) . ?
C216 H21A 0.9800 . ?
C216 H21B 0.9800 . ?
C216 H21C 0.9800 . ?
C217 H21D 0.9800 . ?
C217 H21E 0.9800 . ?
C217 H21F 0.9800 . ?
C218 H21G 0.9800 . ?
C218 H21H 0.9800 . ?
C218 H21I 0.9800 . ?
C219 H21J 0.9800 . ?
C219 H21K 0.9800 . ?
C219 H21L 0.9800 . ?
C220 H22B 0.9800 . ?
C220 H22C 0.9800 . ?
C220 H22D 0.9800 . ?
C121 C122 1.4200 . ?
C121 C125 1.4200 . ?
C121 C126 1.490(18) . ?
C122 C123 1.4200 . ?
C122 C127 1.54(2) . ?
C123 C124 1.4200 . ?
C123 C128 1.496(19) . ?
C124 C125 1.4200 . ?
C124 C129 1.505(19) . ?
C125 C130 1.532(19) . ?
C126 H12E 0.9800 . ?
C126 H12F 0.9800 . ?
C126 H12G 0.9800 . ?
C127 H12H 0.9800 . ?
C127 H12I 0.9800 . ?
C127 H12J 0.9800 . ?
C128 H12K 0.9800 . ?
C128 H12L 0.9800 . ?
C128 H12M 0.9800 . ?
C129 H12N 0.9800 . ?
C129 H12O 0.9800 . ?
C129 H12P 0.9800 . ?
C130 H13B 0.9800 . ?
C130 H13C 0.9800 . ?
C130 H13D 0.9800 . ?
C221 C225 1.4200 . ?
C221 C222 1.4200 . ?
C221 C226 1.49(2) . ?
C222 C223 1.4200 . ?
C222 C227 1.53(3) . ?
C223 C224 1.4200 . ?
C223 C228 1.50(2) . ?
C224 C225 1.4200 . ?
C224 C229 1.51(2) . ?
C225 C230 1.53(2) . ?
C226 H22E 0.9800 . ?
C226 H22F 0.9800 . ?
C226 H22G 0.9800 . ?
C227 H22H 0.9800 . ?
C227 H22I 0.9800 . ?
C227 H22J 0.9800 . ?
C228 H22K 0.9800 . ?
C228 H22L 0.9800 . ?
C228 H22M 0.9800 . ?
C229 H22N 0.9800 . ?
C229 H22O 0.9800 . ?
C229 H22P 0.9800 . ?
C230 H23B 0.9800 . ?
C230 H23C 0.9800 . ?
C230 H23D 0.9800 . ?
Co3 C133 2.004(16) . ?
Co3 C132 2.025(14) . ?
Co3 C134 2.032(14) . ?
Co3 C143 2.033(13) . ?
Co3 C131 2.037(13) . ?
Co3 C142 2.039(13) . ?
Co3 C135 2.042(13) . ?
Co3 C144 2.047(13) . ?
Co3 C141 2.057(14) . ?
Co3 C145 2.062(13) . ?
Co3 C241 2.12(6) . ?
Co3 C245 2.13(6) . ?
C131 C135 1.415(19) . ?
C131 C132 1.427(19) . ?
C131 C136 1.479(19) . ?
C132 C133 1.461(19) . ?
C132 C137 1.51(2) . ?
C133 C134 1.39(2) . ?
C133 C138 1.50(2) . ?
C134 C135 1.43(2) . ?
C134 C139 1.51(2) . ?
C135 C140 1.55(2) . ?
C136 H13E 0.9800 . ?
C136 H13F 0.9800 . ?
C136 H13G 0.9800 . ?
C137 H13H 0.9800 . ?
C137 H13I 0.9800 . ?
C137 H13J 0.9800 . ?
C138 H13K 0.9800 . ?
C138 H13L 0.9800 . ?
C138 H13M 0.9800 . ?
C139 H13N 0.9800 . ?
C139 H13O 0.9800 . ?
C139 H13P 0.9800 . ?
C140 H14B 0.9800 . ?
C140 H14C 0.9800 . ?
C140 H14D 0.9800 . ?
C141 C145 1.4200 . ?
C141 C142 1.4200 . ?
C141 C146 1.52(2) . ?
C142 C143 1.4200 . ?
C142 C147 1.49(2) . ?
C143 C144 1.4200 . ?
C143 C148 1.524(19) . ?
C144 C145 1.4200 . ?
C144 C149 1.52(2) . ?
C145 C150 1.50(2) . ?
C146 H14E 0.9800 . ?
C146 H14F 0.9800 . ?
C146 H14G 0.9800 . ?
C147 H14H 0.9800 . ?
C147 H14I 0.9800 . ?
C147 H14J 0.9800 . ?
C148 H14K 0.9800 . ?
C148 H14L 0.9800 . ?
C148 H14M 0.9800 . ?
C149 H14N 0.9800 . ?
C149 H14O 0.9800 . ?
C149 H14P 0.9800 . ?
C150 H15A 0.9800 . ?
C150 H15B 0.9800 . ?
C150 H15C 0.9800 . ?
C241 C242 1.4200 . ?
C241 C245 1.4200 . ?
C241 C246 1.52(3) . ?
C242 C243 1.4200 . ?
C242 C247 1.49(3) . ?
C243 C244 1.4200 . ?
C243 C248 1.53(3) . ?
C244 C245 1.4200 . ?
C244 C249 1.52(3) . ?
C245 C250 1.50(3) . ?
C246 H24B 0.9800 . ?
C246 H24C 0.9800 . ?
C246 H24D 0.9800 . ?
C247 H24E 0.9800 . ?
C247 H24F 0.9800 . ?
C247 H24G 0.9800 . ?
C248 H24H 0.9800 . ?
C248 H24I 0.9800 . ?
C248 H24J 0.9800 . ?
C249 H24K 0.9800 . ?
C249 H24L 0.9800 . ?
C249 H24M 0.9800 . ?
C250 H25B 0.9800 . ?
C250 H25C 0.9800 . ?
C250 H25D 0.9800 . ?
N1S C1S 1.149(15) . ?
C1S C2S 1.430(16) . ?
C2S H2SA 0.9800 . ?
C2S H2SB 0.9800 . ?
C2S H2SC 0.9800 . ?
N2S C3S 1.14(2) . ?
C3S C4S 1.43(2) . ?
C4S H4SA 0.9800 . ?
C4S H4SB 0.9800 . ?
C4S H4SC 0.9800 . ?
N3S C5S 1.157(18) . ?
C5S C6S 1.43(2) . ?
C6S H6SA 0.9800 . ?
C6S H6SB 0.9800 . ?
C6S H6SC 0.9800 . ?
N3T C5T 1.157(16) . ?
C5T C6T 1.433(19) . ?
C6T H6TA 0.9800 . ?
C6T H6TB 0.9800 . ?
C6T H6TC 0.9800 . ?
N4S C7S 1.12(2) . ?
C7S C8S 1.43(2) . ?
C8S H8SA 0.9800 . ?
C8S H8SB 0.9800 . ?
C8S H8SC 0.9800 . ?
N5S C9S 1.162(17) . ?
C9S C10S 1.43(2) . ?
C10S H10Q 0.9800 . ?
C10S H10R 0.9800 . ?
C10S H10S 0.9800 . ?
N5T C9T 1.161(18) . ?
C9T C10T 1.44(2) . ?
C10T H10T 0.9800 . ?
C10T H10U 0.9800 . ?
C10T H10V 0.9800 . ?
N6S C11S 1.14(2) . ?
C11S C12S 1.44(3) . ?
C12S H12Q 0.9800 . ?
C12S H12R 0.9800 . ?
C12S H12S 0.9800 . ?
N7S C13S 1.156(19) . ?
C13S C14S 1.44(2) . ?
C14S H14Q 0.9799 . ?
C14S H14R 0.9798 . ?
C14S H14S 0.9804 . ?
N7T C13T 1.148(17) . ?
C13T C14T 1.434(19) . ?
C14T H14T 0.9806 . ?
C14T H14U 0.9798 . ?
C14T H14V 0.9798 . ?
N8S C15S 1.156(19) . ?
C15S C16S 1.44(2) . ?
C16S H16B 0.9800 . ?
C16S H16C 0.9800 . ?
C16S H16D 0.9800 . ?
N8T C15T 1.158(19) . ?
C15T C16T 1.44(2) . ?
C16T H16E 0.9800 . ?
C16T H16F 0.9800 . ?
C16T H16G 0.9800 . ?

loop_
_geom_torsion_atom_site_label_1
_geom_torsion_atom_site_label_2
_geom_torsion_atom_site_label_3
_geom_torsion_atom_site_label_4
_geom_torsion
_geom_torsion_site_symmetry_1
_geom_torsion_site_symmetry_2
_geom_torsion_site_symmetry_3
_geom_torsion_site_symmetry_4
_geom_torsion_publ_flag
C1 P1 O1 Sm1 9(3) . . . . ?
C3 P1 O1 Sm1 -111(2) . . . . ?
C9 P1 O1 Sm1 135(2) . . . . ?
C2 P2 O2 Sm1 23(3) . . . . ?
C21 P2 O2 Sm1 -98(2) . . . . ?
C15 P2 O2 Sm1 147(2) . . . . ?
C31 P3 O3 Sm1 -1(3) . . . . ?
C33 P3 O3 Sm1 -126(3) . . . . ?
C39 P3 O3 Sm1 119(3) . . . . ?
C32 P4 O4 Sm1 -5(3) . . . . ?
C51 P4 O4 Sm1 -130(2) . . . . ?
C45 P4 O4 Sm1 116(2) . . . . ?
C61 P5 O5 Sm1 29(2) . . . . ?
C69 P5 O5 Sm1 153(2) . . . . ?
C63 P5 O5 Sm1 -93(2) . . . . ?
C62 P6 O6 Sm1 19(3) . . . . ?
C81 P6 O6 Sm1 -101(2) . . . . ?
C75 P6 O6 Sm1 143(2) . . . . ?
O1 P1 C1 B1 -65.4(11) . . . . ?
C3 P1 C1 B1 53.8(11) . . . . ?
C9 P1 C1 B1 169.7(9) . . . . ?
O1 P1 C1 B2 -151.7(10) . . . . ?
C3 P1 C1 B2 -32.5(12) . . . . ?
C9 P1 C1 B2 83.5(12) . . . . ?
O1 P1 C1 B3 112.2(11) . . . . ?
C3 P1 C1 B3 -128.6(11) . . . . ?
C9 P1 C1 B3 -12.6(13) . . . . ?
O2 P2 C2 B4 -78.5(11) . . . . ?
C21 P2 C2 B4 42.7(12) . . . . ?
C15 P2 C2 B4 158.1(10) . . . . ?
O2 P2 C2 B5 -168.0(10) . . . . ?
C21 P2 C2 B5 -46.8(12) . . . . ?
C15 P2 C2 B5 68.6(12) . . . . ?
O2 P2 C2 B6 97.5(11) . . . . ?
C21 P2 C2 B6 -141.3(10) . . . . ?
C15 P2 C2 B6 -25.8(13) . . . . ?
O1 P1 C3 C8 -157.6(10) . . . . ?
C1 P1 C3 C8 78.7(12) . . . . ?
C9 P1 C3 C8 -40.9(12) . . . . ?
O1 P1 C3 C4 26.4(11) . . . . ?
C1 P1 C3 C4 -97.3(10) . . . . ?
C9 P1 C3 C4 143.1(10) . . . . ?
C8 C3 C4 C5 1.6(18) . . . . ?
P1 C3 C4 C5 178.0(10) . . . . ?
C3 C4 C5 C6 -1(2) . . . . ?
C4 C5 C6 C7 0(2) . . . . ?
C5 C6 C7 C8 1(2) . . . . ?
C6 C7 C8 C3 0(2) . . . . ?
C4 C3 C8 C7 -1.0(18) . . . . ?
P1 C3 C8 C7 -177.2(10) . . . . ?
O1 P1 C9 C14 -170.1(12) . . . . ?
C1 P1 C9 C14 -42.4(15) . . . . ?
C3 P1 C9 C14 74.7(14) . . . . ?
O1 P1 C9 C10 4.6(13) . . . . ?
C1 P1 C9 C10 132.3(11) . . . . ?
C3 P1 C9 C10 -110.7(11) . . . . ?
C14 C9 C10 C11 -2(2) . . . . ?
P1 C9 C10 C11 -177.1(11) . . . . ?
C9 C10 C11 C12 0(2) . . . . ?
C10 C11 C12 C13 2(3) . . . . ?
C11 C12 C13 C14 -1(3) . . . . ?
C10 C9 C14 C13 3(2) . . . . ?
P1 C9 C14 C13 177.8(12) . . . . ?
C12 C13 C14 C9 -2(2) . . . . ?
O2 P2 C15 C20 16.5(12) . . . . ?
C2 P2 C15 C20 142.9(10) . . . . ?
C21 P2 C15 C20 -100.0(10) . . . . ?
O2 P2 C15 C16 -164.4(10) . . . . ?
C2 P2 C15 C16 -38.0(13) . . . . ?
C21 P2 C15 C16 79.1(12) . . . . ?
C20 C15 C16 C17 0(2) . . . . ?
P2 C15 C16 C17 -178.7(10) . . . . ?
C15 C16 C17 C18 -1(2) . . . . ?
C16 C17 C18 C19 1(2) . . . . ?
C17 C18 C19 C20 -1(2) . . . . ?
C18 C19 C20 C15 0(2) . . . . ?
C16 C15 C20 C19 -0.1(19) . . . . ?
P2 C15 C20 C19 179.1(10) . . . . ?
O2 P2 C21 C22 -162.8(10) . . . . ?
C2 P2 C21 C22 72.7(11) . . . . ?
C15 P2 C21 C22 -46.2(11) . . . . ?
O2 P2 C21 C26 17.0(11) . . . . ?
C2 P2 C21 C26 -107.5(10) . . . . ?
C15 P2 C21 C26 133.6(10) . . . . ?
C26 C21 C22 C23 0.3(18) . . . . ?
P2 C21 C22 C23 -179.9(10) . . . . ?
C21 C22 C23 C24 0(2) . . . . ?
C22 C23 C24 C25 0(2) . . . . ?
C23 C24 C25 C26 1(2) . . . . ?
C24 C25 C26 C21 0(2) . . . . ?
C22 C21 C26 C25 -0.2(18) . . . . ?
P2 C21 C26 C25 180.0(10) . . . . ?
O3 P3 C31 B13 72.5(11) . . . . ?
C33 P3 C31 B13 -163.4(10) . . . . ?
C39 P3 C31 B13 -46.3(12) . . . . ?
O3 P3 C31 B12 160.0(11) . . . . ?
C33 P3 C31 B12 -76.0(13) . . . . ?
C39 P3 C31 B12 41.1(13) . . . . ?
O3 P3 C31 B11 -108.7(11) . . . . ?
C33 P3 C31 B11 15.3(13) . . . . ?
C39 P3 C31 B11 132.4(10) . . . . ?
O4 P4 C32 B16 71.2(10) . . . . ?
C51 P4 C32 B16 -165.2(9) . . . . ?
C45 P4 C32 B16 -48.9(11) . . . . ?
O4 P4 C32 B15 158.5(10) . . . . ?
C51 P4 C32 B15 -78.0(12) . . . . ?
C45 P4 C32 B15 38.3(13) . . . . ?
O4 P4 C32 B14 -107.9(10) . . . . ?
C51 P4 C32 B14 15.6(12) . . . . ?
C45 P4 C32 B14 131.9(10) . . . . ?
O3 P3 C33 C34 170.7(11) . . . . ?
C31 P3 C33 C34 44.3(14) . . . . ?
C39 P3 C33 C34 -73.6(13) . . . . ?
O3 P3 C33 C38 -7.8(12) . . . . ?
C31 P3 C33 C38 -134.1(10) . . . . ?
C39 P3 C33 C38 108.0(11) . . . . ?
C38 C33 C34 C35 -4(2) . . . . ?
P3 C33 C34 C35 177.6(11) . . . . ?
C33 C34 C35 C36 1(2) . . . . ?
C34 C35 C36 C37 2(2) . . . . ?
C35 C36 C37 C38 -1(2) . . . . ?
C36 C37 C38 C33 -3(2) . . . . ?
C34 C33 C38 C37 5(2) . . . . ?
P3 C33 C38 C37 -176.7(11) . . . . ?
O3 P3 C39 C44 -25.0(12) . . . . ?
C31 P3 C39 C44 97.8(11) . . . . ?
C33 P3 C39 C44 -142.3(10) . . . . ?
O3 P3 C39 C40 158.4(10) . . . . ?
C31 P3 C39 C40 -78.8(12) . . . . ?
C33 P3 C39 C40 41.1(12) . . . . ?
C44 C39 C40 C41 -1(2) . . . . ?
P3 C39 C40 C41 175.4(11) . . . . ?
C39 C40 C41 C42 3(2) . . . . ?
C40 C41 C42 C43 -3(2) . . . . ?
C41 C42 C43 C44 1(2) . . . . ?
C42 C43 C44 C39 0(2) . . . . ?
C40 C39 C44 C43 0(2) . . . . ?
P3 C39 C44 C43 -177.1(11) . . . . ?
O4 P4 C45 C50 152.6(11) . . . . ?
C32 P4 C45 C50 -83.3(12) . . . . ?
C51 P4 C45 C50 36.4(13) . . . . ?
O4 P4 C45 C46 -30.9(11) . . . . ?
C32 P4 C45 C46 93.3(11) . . . . ?
C51 P4 C45 C46 -147.1(10) . . . . ?
C50 C45 C46 C47 1(2) . . . . ?
P4 C45 C46 C47 -175.5(11) . . . . ?
C45 C46 C47 C48 -1(2) . . . . ?
C46 C47 C48 C49 0(2) . . . . ?
C47 C48 C49 C50 2(2) . . . . ?
C48 C49 C50 C45 -2(2) . . . . ?
C46 C45 C50 C49 0(2) . . . . ?
P4 C45 C50 C49 176.9(11) . . . . ?
O4 P4 C51 C52 -5.6(11) . . . . ?
C32 P4 C51 C52 -132.2(10) . . . . ?
C45 P4 C51 C52 109.9(10) . . . . ?
O4 P4 C51 C56 172.5(9) . . . . ?
C32 P4 C51 C56 45.9(11) . . . . ?
C45 P4 C51 C56 -72.0(11) . . . . ?
C56 C51 C52 C53 3.5(19) . . . . ?
P4 C51 C52 C53 -178.3(10) . . . . ?
C51 C52 C53 C54 -2(2) . . . . ?
C52 C53 C54 C55 1(2) . . . . ?
C53 C54 C55 C56 -1(2) . . . . ?
C54 C55 C56 C51 2(2) . . . . ?
C52 C51 C56 C55 -3.3(18) . . . . ?
P4 C51 C56 C55 178.6(10) . . . . ?
O5 P5 C61 B21 -74.8(10) . . . . ?
C69 P5 C61 B21 162.2(9) . . . . ?
C63 P5 C61 B21 47.1(11) . . . . ?
O5 P5 C61 B22 -164.8(9) . . . . ?
C69 P5 C61 B22 72.2(11) . . . . ?
C63 P5 C61 B22 -42.8(12) . . . . ?
O5 P5 C61 B23 99.7(11) . . . . ?
C69 P5 C61 B23 -23.3(12) . . . . ?
C63 P5 C61 B23 -138.3(10) . . . . ?
O6 P6 C62 B24 -68.0(10) . . . . ?
C81 P6 C62 B24 52.0(11) . . . . ?
C75 P6 C62 B24 169.4(9) . . . . ?
O6 P6 C62 B26 109.2(11) . . . . ?
C81 P6 C62 B26 -130.8(11) . . . . ?
C75 P6 C62 B26 -13.4(13) . . . . ?
O6 P6 C62 B25 -155.9(10) . . . . ?
C81 P6 C62 B25 -35.8(12) . . . . ?
C75 P6 C62 B25 81.6(12) . . . . ?
O5 P5 C63 C68 -162.7(10) . . . . ?
C61 P5 C63 C68 71.9(11) . . . . ?
C69 P5 C63 C68 -46.7(11) . . . . ?
O5 P5 C63 C64 18.7(11) . . . . ?
C61 P5 C63 C64 -106.6(10) . . . . ?
C69 P5 C63 C64 134.7(10) . . . . ?
C68 C63 C64 C65 1.3(19) . . . . ?
P5 C63 C64 C65 179.9(10) . . . . ?
C63 C64 C65 C66 0(2) . . . . ?
C64 C65 C66 C67 0(2) . . . . ?
C65 C66 C67 C68 0(2) . . . . ?
C64 C63 C68 C67 -1.4(18) . . . . ?
P5 C63 C68 C67 -180.0(10) . . . . ?
C66 C67 C68 C63 0.6(19) . . . . ?
O5 P5 C69 C70 -162.9(10) . . . . ?
C61 P5 C69 C70 -36.5(12) . . . . ?
C63 P5 C69 C70 80.9(11) . . . . ?
O5 P5 C69 C74 20.7(12) . . . . ?
C61 P5 C69 C74 147.1(10) . . . . ?
C63 P5 C69 C74 -95.5(11) . . . . ?
C74 C69 C70 C71 -3.2(19) . . . . ?
P5 C69 C70 C71 -179.5(10) . . . . ?
C69 C70 C71 C72 4(2) . . . . ?
C70 C71 C72 C73 -2(2) . . . . ?
C71 C72 C73 C74 0(2) . . . . ?
C72 C73 C74 C69 1(2) . . . . ?
C70 C69 C74 C73 0.8(19) . . . . ?
P5 C69 C74 C73 177.3(10) . . . . ?
O6 P6 C75 C76 6.9(11) . . . . ?
C62 P6 C75 C76 133.6(10) . . . . ?
C81 P6 C75 C76 -109.1(10) . . . . ?
O6 P6 C75 C80 -172.9(9) . . . . ?
C62 P6 C75 C80 -46.2(11) . . . . ?
C81 P6 C75 C80 71.1(10) . . . . ?
C80 C75 C76 C77 1.7(18) . . . . ?
P6 C75 C76 C77 -178.1(10) . . . . ?
C75 C76 C77 C78 -1(2) . . . . ?
C76 C77 C78 C79 1(2) . . . . ?
C77 C78 C79 C80 -1(2) . . . . ?
C78 C79 C80 C75 1(2) . . . . ?
C76 C75 C80 C79 -1.6(18) . . . . ?
P6 C75 C80 C79 178.2(10) . . . . ?
O6 P6 C81 C82 21.6(10) . . . . ?
C62 P6 C81 C82 -102.8(10) . . . . ?
C75 P6 C81 C82 137.4(9) . . . . ?
O6 P6 C81 C86 -159.9(9) . . . . ?
C62 P6 C81 C86 75.7(11) . . . . ?
C75 P6 C81 C86 -44.1(11) . . . . ?
C86 C81 C82 C83 0.4(17) . . . . ?
P6 C81 C82 C83 179.1(9) . . . . ?
C81 C82 C83 C84 -0.1(19) . . . . ?
C82 C83 C84 C85 0(2) . . . . ?
C83 C84 C85 C86 1(2) . . . . ?
C84 C85 C86 C81 0(2) . . . . ?
C82 C81 C86 C85 -0.2(17) . . . . ?
P6 C81 C86 C85 -178.8(10) . . . . ?
B2 C1 B1 B7 -31.1(10) . . . . ?
B3 C1 B1 B7 27.2(14) . . . . ?
P1 C1 B1 B7 -154.7(9) . . . . ?
B3 C1 B1 B2 58.3(10) . . . . ?
P1 C1 B1 B2 -123.7(10) . . . . ?
B2 C1 B1 B6 -94.0(11) . . . . ?
B3 C1 B1 B6 -35.7(14) . . . . ?
P1 C1 B1 B6 142.3(8) . . . . ?
B1 C1 B2 B8 94.0(11) . . . . ?
B3 C1 B2 B8 -30.5(10) . . . . ?
P1 C1 B2 B8 -156.2(9) . . . . ?
B1 C1 B2 B7 29.6(10) . . . . ?
B3 C1 B2 B7 -94.9(10) . . . . ?
P1 C1 B2 B7 139.3(10) . . . . ?
B3 C1 B2 B1 -124.5(10) . . . . ?
P1 C1 B2 B1 109.7(12) . . . . ?
B1 C1 B2 B3 124.5(10) . . . . ?
P1 C1 B2 B3 -125.7(12) . . . . ?
B7 B1 B2 C1 145.3(12) . . . . ?
B6 B1 B2 C1 110.1(11) . . . . ?
C1 B1 B2 B8 -103.5(11) . . . . ?
B7 B1 B2 B8 41.8(9) . . . . ?
B6 B1 B2 B8 6.6(12) . . . . ?
C1 B1 B2 B7 -145.3(12) . . . . ?
B6 B1 B2 B7 -35.2(9) . . . . ?
C1 B1 B2 B3 -42.6(8) . . . . ?
B7 B1 B2 B3 102.8(9) . . . . ?
B6 B1 B2 B3 67.6(10) . . . . ?
B1 C1 B3 B9 28.8(16) . . . . ?
B2 C1 B3 B9 87.3(13) . . . . ?
P1 C1 B3 B9 -148.9(10) . . . . ?
B1 C1 B3 B8 -30.6(13) . . . . ?
B2 C1 B3 B8 27.8(9) . . . . ?
P1 C1 B3 B8 151.7(9) . . . . ?
B1 C1 B3 B2 -58.4(10) . . . . ?
P1 C1 B3 B2 123.9(12) . . . . ?
B1 C1 B3 B4 72.7(11) . . . . ?
B2 C1 B3 B4 131.1(9) . . . . ?
P1 C1 B3 B4 -105.0(10) . . . . ?
B8 B2 B3 C1 147.0(10) . . . . ?
B7 B2 B3 C1 98.3(10) . . . . ?
B1 B2 B3 C1 41.1(8) . . . . ?
C1 B2 B3 B9 -122.5(11) . . . . ?
B8 B2 B3 B9 24.5(9) . . . . ?
B7 B2 B3 B9 -24.2(11) . . . . ?
B1 B2 B3 B9 -81.4(10) . . . . ?
C1 B2 B3 B8 -147.0(10) . . . . ?
B7 B2 B3 B8 -48.7(8) . . . . ?
B1 B2 B3 B8 -105.9(9) . . . . ?
C1 B2 B3 B4 -61.8(10) . . . . ?
B8 B2 B3 B4 85.2(11) . . . . ?
B7 B2 B3 B4 36.5(12) . . . . ?
B1 B2 B3 B4 -20.7(11) . . . . ?
B5 C2 B4 B9 -32.4(11) . . . . ?
B6 C2 B4 B9 27.3(15) . . . . ?
P2 C2 B4 B9 -156.2(9) . . . . ?
B6 C2 B4 B5 59.7(10) . . . . ?
P2 C2 B4 B5 -123.8(12) . . . . ?
B5 C2 B4 B3 -94.7(11) . . . . ?
B6 C2 B4 B3 -35.0(14) . . . . ?
P2 C2 B4 B3 141.5(9) . . . . ?
B4 C2 B5 B9 30.9(10) . . . . ?
B6 C2 B5 B9 -93.3(10) . . . . ?
P2 C2 B5 B9 144.7(10) . . . . ?
B4 C2 B5 B10 95.2(11) . . . . ?
B6 C2 B5 B10 -29.0(9) . . . . ?
P2 C2 B5 B10 -150.9(9) . . . . ?
B6 C2 B5 B4 -124.2(10) . . . . ?
P2 C2 B5 B4 113.9(13) . . . . ?
B4 C2 B5 B6 124.2(10) . . . . ?
P2 C2 B5 B6 -121.9(12) . . . . ?
B9 B4 B5 C2 143.7(12) . . . . ?
B3 B4 B5 C2 109.5(11) . . . . ?
C2 B4 B5 B9 -143.7(12) . . . . ?
B3 B4 B5 B9 -34.2(9) . . . . ?
C2 B4 B5 B10 -101.2(11) . . . . ?
B9 B4 B5 B10 42.5(9) . . . . ?
B3 B4 B5 B10 8.3(12) . . . . ?
C2 B4 B5 B6 -42.3(8) . . . . ?
B9 B4 B5 B6 101.4(10) . . . . ?
B3 B4 B5 B6 67.1(10) . . . . ?
B4 C2 B6 B7 28.5(17) . . . . ?
B5 C2 B6 B7 88.3(13) . . . . ?
P2 C2 B6 B7 -147.7(10) . . . . ?
B4 C2 B6 B10 -32.1(13) . . . . ?
B5 C2 B6 B10 27.7(9) . . . . ?
P2 C2 B6 B10 151.7(9) . . . . ?
B4 C2 B6 B5 -59.8(11) . . . . ?
P2 C2 B6 B5 124.0(12) . . . . ?
B4 C2 B6 B1 72.5(11) . . . . ?
B5 C2 B6 B1 132.3(9) . . . . ?
P2 C2 B6 B1 -103.7(10) . . . . ?
C1 B1 B7 B10 -72.0(13) . . . . ?
B2 B1 B7 B10 -101.6(11) . . . . ?
B6 B1 B7 B10 38.2(10) . . . . ?
C1 B1 B7 B2 29.6(10) . . . . ?
B6 B1 B7 B2 139.8(10) . . . . ?
C1 B1 B7 B6 -110.1(11) . . . . ?
B2 B1 B7 B6 -139.8(10) . . . . ?
C1 B1 B7 B8 -11.0(14) . . . . ?
B2 B1 B7 B8 -40.7(9) . . . . ?
B6 B1 B7 B8 99.1(10) . . . . ?
C1 B2 B7 B1 -27.8(9) . . . . ?
B8 B2 B7 B1 -133.0(10) . . . . ?
B3 B2 B7 B1 -84.4(9) . . . . ?
C1 B2 B7 B10 82.3(11) . . . . ?
B8 B2 B7 B10 -22.9(9) . . . . ?
B1 B2 B7 B10 110.1(11) . . . . ?
B3 B2 B7 B10 25.7(11) . . . . ?
C1 B2 B7 B6 13.1(14) . . . . ?
B8 B2 B7 B6 -92.1(11) . . . . ?
B1 B2 B7 B6 40.9(10) . . . . ?
B3 B2 B7 B6 -43.5(12) . . . . ?
C1 B2 B7 B8 105.2(11) . . . . ?
B1 B2 B7 B8 133.0(10) . . . . ?
B3 B2 B7 B8 48.6(8) . . . . ?
C2 B6 B7 B1 57.5(13) . . . . ?
B10 B6 B7 B1 141.7(10) . . . . ?
B5 B6 B7 B1 116.3(10) . . . . ?
C2 B6 B7 B10 -84.2(13) . . . . ?
B5 B6 B7 B10 -25.4(9) . . . . ?
B1 B6 B7 B10 -141.7(10) . . . . ?
C2 B6 B7 B2 17.9(17) . . . . ?
B10 B6 B7 B2 102.2(11) . . . . ?
B5 B6 B7 B2 76.8(12) . . . . ?
B1 B6 B7 B2 -39.5(10) . . . . ?
C2 B6 B7 B8 -44.1(15) . . . . ?
B10 B6 B7 B8 40.2(8) . . . . ?
B5 B6 B7 B8 14.8(11) . . . . ?
B1 B6 B7 B8 -101.5(10) . . . . ?
C1 B2 B8 B10 -70.8(13) . . . . ?
B7 B2 B8 B10 24.2(10) . . . . ?
B1 B2 B8 B10 -15.5(13) . . . . ?
B3 B2 B8 B10 -99.1(11) . . . . ?
C1 B2 B8 B9 1.6(14) . . . . ?
B7 B2 B8 B9 96.7(11) . . . . ?
B1 B2 B8 B9 57.0(12) . . . . ?
B3 B2 B8 B9 -26.7(10) . . . . ?
C1 B2 B8 B7 -95.0(11) . . . . ?
B1 B2 B8 B7 -39.7(8) . . . . ?
B3 B2 B8 B7 -123.3(9) . . . . ?
C1 B2 B8 B3 28.3(9) . . . . ?
B7 B2 B8 B3 123.3(9) . . . . ?
B1 B2 B8 B3 83.6(9) . . . . ?
B1 B7 B8 B10 -111.9(11) . . . . ?
B2 B7 B8 B10 -154.5(10) . . . . ?
B6 B7 B8 B10 -43.1(9) . . . . ?
B1 B7 B8 B2 42.6(9) . . . . ?
B10 B7 B8 B2 154.5(10) . . . . ?
B6 B7 B8 B2 111.4(10) . . . . ?
B1 B7 B8 B9 -67.5(12) . . . . ?
B10 B7 B8 B9 44.4(9) . . . . ?
B2 B7 B8 B9 -110.1(10) . . . . ?
B6 B7 B8 B9 1.3(11) . . . . ?
B1 B7 B8 B3 -6.0(12) . . . . ?
B10 B7 B8 B3 105.9(10) . . . . ?
B2 B7 B8 B3 -48.6(9) . . . . ?
B6 B7 B8 B3 62.8(10) . . . . ?
C1 B3 B8 B10 81.7(11) . . . . ?
B9 B3 B8 B10 -43.7(9) . . . . ?
B2 B3 B8 B10 108.6(11) . . . . ?
B4 B3 B8 B10 -10.4(12) . . . . ?
C1 B3 B8 B2 -26.9(9) . . . . ?
B9 B3 B8 B2 -152.2(10) . . . . ?
B4 B3 B8 B2 -119.0(9) . . . . ?
C1 B3 B8 B9 125.4(10) . . . . ?
B2 B3 B8 B9 152.2(10) . . . . ?
B4 B3 B8 B9 33.3(9) . . . . ?
C1 B3 B8 B7 20.1(12) . . . . ?
B9 B3 B8 B7 -105.2(10) . . . . ?
B2 B3 B8 B7 47.0(8) . . . . ?
B4 B3 B8 B7 -72.0(10) . . . . ?
C2 B4 B9 B8 -70.1(14) . . . . ?
B5 B4 B9 B8 -101.2(12) . . . . ?
B3 B4 B9 B8 39.6(10) . . . . ?
C2 B4 B9 B5 31.0(10) . . . . ?
B3 B4 B9 B5 140.8(10) . . . . ?
C2 B4 B9 B3 -109.8(11) . . . . ?
B5 B4 B9 B3 -140.8(10) . . . . ?
C2 B4 B9 B10 -10.2(14) . . . . ?
B5 B4 B9 B10 -41.3(9) . . . . ?
B3 B4 B9 B10 99.5(10) . . . . ?
B10 B8 B9 B4 92.5(11) . . . . ?
B2 B8 B9 B4 -13.8(15) . . . . ?
B7 B8 B9 B4 50.4(13) . . . . ?
B3 B8 B9 B4 -41.1(10) . . . . ?
B10 B8 B9 B5 24.1(9) . . . . ?
B2 B8 B9 B5 -82.3(12) . . . . ?
B7 B8 B9 B5 -18.0(12) . . . . ?
B3 B8 B9 B5 -109.6(11) . . . . ?
B10 B8 B9 B3 133.6(9) . . . . ?
B2 B8 B9 B3 27.3(10) . . . . ?
B7 B8 B9 B3 91.5(9) . . . . ?
B2 B8 B9 B10 -106.4(11) . . . . ?
B7 B8 B9 B10 -42.1(8) . . . . ?
B3 B8 B9 B10 -133.6(9) . . . . ?
C2 B5 B9 B4 -28.4(9) . . . . ?
B10 B5 B9 B4 -132.4(10) . . . . ?
B6 B5 B9 B4 -83.8(9) . . . . ?
C2 B5 B9 B8 80.7(11) . . . . ?
B10 B5 B9 B8 -23.3(9) . . . . ?
B4 B5 B9 B8 109.0(11) . . . . ?
B6 B5 B9 B8 25.2(11) . . . . ?
C2 B5 B9 B3 11.8(14) . . . . ?
B10 B5 B9 B3 -92.2(11) . . . . ?
B4 B5 B9 B3 40.2(10) . . . . ?
B6 B5 B9 B3 -43.7(12) . . . . ?
C2 B5 B9 B10 104.0(10) . . . . ?
B4 B5 B9 B10 132.4(10) . . . . ?
B6 B5 B9 B10 48.5(8) . . . . ?
C1 B3 B9 B4 57.0(12) . . . . ?
B8 B3 B9 B4 139.7(10) . . . . ?
B2 B3 B9 B4 115.5(10) . . . . ?
C1 B3 B9 B8 -82.7(12) . . . . ?
B2 B3 B9 B8 -24.2(9) . . . . ?
B4 B3 B9 B8 -139.7(10) . . . . ?
C1 B3 B9 B5 18.4(17) . . . . ?
B8 B3 B9 B5 101.1(12) . . . . ?
B2 B3 B9 B5 76.9(12) . . . . ?
B4 B3 B9 B5 -38.6(10) . . . . ?
C1 B3 B9 B10 -44.1(15) . . . . ?
B8 B3 B9 B10 38.6(8) . . . . ?
B2 B3 B9 B10 14.4(12) . . . . ?
B4 B3 B9 B10 -101.1(10) . . . . ?
B2 B8 B10 B7 -24.1(10) . . . . ?
B9 B8 B10 B7 -132.6(9) . . . . ?
B3 B8 B10 B7 -91.2(10) . . . . ?
B2 B8 B10 B5 84.2(12) . . . . ?
B9 B8 B10 B5 -24.3(10) . . . . ?
B7 B8 B10 B5 108.3(10) . . . . ?
B3 B8 B10 B5 17.1(13) . . . . ?
B2 B8 B10 B6 17.6(13) . . . . ?
B9 B8 B10 B6 -90.9(10) . . . . ?
B7 B8 B10 B6 41.7(9) . . . . ?
B3 B8 B10 B6 -49.5(12) . . . . ?
B2 B8 B10 B9 108.5(11) . . . . ?
B7 B8 B10 B9 132.6(9) . . . . ?
B3 B8 B10 B9 41.4(9) . . . . ?
B1 B7 B10 B8 92.6(11) . . . . ?
B2 B7 B10 B8 23.3(9) . . . . ?
B6 B7 B10 B8 132.0(9) . . . . ?
B1 B7 B10 B5 -11.3(15) . . . . ?
B2 B7 B10 B5 -80.6(12) . . . . ?
B6 B7 B10 B5 28.1(10) . . . . ?
B8 B7 B10 B5 -103.9(11) . . . . ?
B1 B7 B10 B6 -39.4(10) . . . . ?
B2 B7 B10 B6 -108.7(10) . . . . ?
B8 B7 B10 B6 -132.0(9) . . . . ?
B1 B7 B10 B9 51.5(13) . . . . ?
B2 B7 B10 B9 -17.8(12) . . . . ?
B6 B7 B10 B9 90.9(9) . . . . ?
B8 B7 B10 B9 -41.1(8) . . . . ?
C2 B5 B10 B8 -69.9(12) . . . . ?
B9 B5 B10 B8 24.4(10) . . . . ?
B4 B5 B10 B8 -15.9(13) . . . . ?
B6 B5 B10 B8 -97.0(10) . . . . ?
C2 B5 B10 B7 -0.1(14) . . . . ?
B9 B5 B10 B7 94.3(11) . . . . ?
B4 B5 B10 B7 53.9(13) . . . . ?
B6 B5 B10 B7 -27.2(9) . . . . ?
C2 B5 B10 B6 27.1(9) . . . . ?
B9 B5 B10 B6 121.5(9) . . . . ?
B4 B5 B10 B6 81.1(9) . . . . ?
C2 B5 B10 B9 -94.4(10) . . . . ?
B4 B5 B10 B9 -40.4(9) . . . . ?
B6 B5 B10 B9 -121.5(9) . . . . ?
C2 B6 B10 B8 81.5(11) . . . . ?
B7 B6 B10 B8 -43.5(9) . . . . ?
B5 B6 B10 B8 107.9(10) . . . . ?
B1 B6 B10 B8 -11.7(12) . . . . ?
C2 B6 B10 B7 125.1(11) . . . . ?
B5 B6 B10 B7 151.4(10) . . . . ?
B1 B6 B10 B7 31.8(8) . . . . ?
C2 B6 B10 B5 -26.3(9) . . . . ?
B7 B6 B10 B5 -151.4(10) . . . . ?
B1 B6 B10 B5 -119.6(10) . . . . ?
C2 B6 B10 B9 21.2(11) . . . . ?
B7 B6 B10 B9 -103.8(10) . . . . ?
B5 B6 B10 B9 47.6(8) . . . . ?
B1 B6 B10 B9 -72.0(10) . . . . ?
B4 B9 B10 B8 -110.7(11) . . . . ?
B5 B9 B10 B8 -153.6(10) . . . . ?
B3 B9 B10 B8 -41.7(9) . . . . ?
B4 B9 B10 B7 -67.7(12) . . . . ?
B8 B9 B10 B7 43.1(9) . . . . ?
B5 B9 B10 B7 -110.6(10) . . . . ?
B3 B9 B10 B7 1.4(12) . . . . ?
B4 B9 B10 B5 42.9(9) . . . . ?
B8 B9 B10 B5 153.6(10) . . . . ?
B3 B9 B10 B5 112.0(10) . . . . ?
B4 B9 B10 B6 -7.1(12) . . . . ?
B8 B9 B10 B6 103.6(9) . . . . ?
B5 B9 B10 B6 -50.0(9) . . . . ?
B3 B9 B10 B6 61.9(10) . . . . ?
B13 C31 B11 B20 -31.0(17) . . . . ?
B12 C31 B11 B20 -88.5(13) . . . . ?
P3 C31 B11 B20 150.3(10) . . . . ?
B13 C31 B11 B17 27.6(14) . . . . ?
B12 C31 B11 B17 -29.9(10) . . . . ?
P3 C31 B11 B17 -151.1(10) . . . . ?
B13 C31 B11 B12 57.5(11) . . . . ?
P3 C31 B11 B12 -121.2(13) . . . . ?
B13 C31 B11 B16 -73.6(12) . . . . ?
B12 C31 B11 B16 -131.1(10) . . . . ?
P3 C31 B11 B16 107.7(10) . . . . ?
B13 C31 B12 B17 -94.1(12) . . . . ?
B11 C31 B12 B17 33.3(10) . . . . ?
P3 C31 B12 B17 154.8(10) . . . . ?
B13 C31 B12 B18 -31.2(10) . . . . ?
B11 C31 B12 B18 96.2(10) . . . . ?
P3 C31 B12 B18 -142.3(10) . . . . ?
B11 C31 B12 B13 127.4(10) . . . . ?
P3 C31 B12 B13 -111.1(12) . . . . ?
B13 C31 B12 B11 -127.4(10) . . . . ?
P3 C31 B12 B11 121.5(13) . . . . ?
B20 B11 B12 C31 118.1(11) . . . . ?
B17 B11 B12 C31 143.9(12) . . . . ?
B16 B11 B12 C31 59.4(11) . . . . ?
C31 B11 B12 B17 -143.9(12) . . . . ?
B20 B11 B12 B17 -25.8(10) . . . . ?
B16 B11 B12 B17 -84.6(11) . . . . ?
C31 B11 B12 B18 -96.4(11) . . . . ?
B20 B11 B12 B18 21.7(12) . . . . ?
B17 B11 B12 B18 47.5(9) . . . . ?
B16 B11 B12 B18 -37.1(13) . . . . ?
C31 B11 B12 B13 -38.5(9) . . . . ?
B20 B11 B12 B13 79.6(11) . . . . ?
B17 B11 B12 B13 105.4(10) . . . . ?
B16 B11 B12 B13 20.8(13) . . . . ?
B12 C31 B13 B18 32.3(10) . . . . ?
B11 C31 B13 B18 -24.0(14) . . . . ?
P3 C31 B13 B18 154.8(9) . . . . ?
B11 C31 B13 B12 -56.3(11) . . . . ?
P3 C31 B13 B12 122.6(11) . . . . ?
B12 C31 B13 B14 94.9(11) . . . . ?
B11 C31 B13 B14 38.6(15) . . . . ?
P3 C31 B13 B14 -142.6(9) . . . . ?
B17 B12 B13 C31 102.9(11) . . . . ?
B18 B12 B13 C31 143.3(11) . . . . ?
B11 B12 B13 C31 41.3(9) . . . . ?
C31 B12 B13 B18 -143.3(11) . . . . ?
B17 B12 B13 B18 -40.4(9) . . . . ?
B11 B12 B13 B18 -101.9(10) . . . . ?
C31 B12 B13 B14 -109.4(11) . . . . ?
B17 B12 B13 B14 -6.5(13) . . . . ?
B18 B12 B13 B14 33.8(9) . . . . ?
B11 B12 B13 B14 -68.1(10) . . . . ?
B16 C32 B14 B18 -28.3(16) . . . . ?
B15 C32 B14 B18 -87.1(13) . . . . ?
P4 C32 B14 B18 150.9(10) . . . . ?
B16 C32 B14 B15 58.9(10) . . . . ?
P4 C32 B14 B15 -121.9(12) . . . . ?
B16 C32 B14 B19 30.9(12) . . . . ?
B15 C32 B14 B19 -27.9(9) . . . . ?
P4 C32 B14 B19 -149.9(9) . . . . ?
B16 C32 B14 B13 -72.3(11) . . . . ?
B15 C32 B14 B13 -131.2(10) . . . . ?
P4 C32 B14 B13 106.9(10) . . . . ?
B16 C32 B15 B19 -92.7(11) . . . . ?
B14 C32 B15 B19 31.1(10) . . . . ?
P4 C32 B15 B19 154.7(10) . . . . ?
B16 C32 B15 B20 -29.9(10) . . . . ?
B14 C32 B15 B20 93.9(10) . . . . ?
P4 C32 B15 B20 -142.5(11) . . . . ?
B14 C32 B15 B16 123.8(10) . . . . ?
P4 C32 B15 B16 -112.6(12) . . . . ?
B16 C32 B15 B14 -123.8(10) . . . . ?
P4 C32 B15 B14 123.5(12) . . . . ?
B18 B14 B15 C32 120.3(10) . . . . ?
B19 B14 B15 C32 146.6(11) . . . . ?
B13 B14 B15 C32 60.9(11) . . . . ?
C32 B14 B15 B19 -146.6(11) . . . . ?
B18 B14 B15 B19 -26.3(9) . . . . ?
B13 B14 B15 B19 -85.8(11) . . . . ?
C32 B14 B15 B20 -98.7(10) . . . . ?
B18 B14 B15 B20 21.6(11) . . . . ?
B19 B14 B15 B20 48.0(9) . . . . ?
B13 B14 B15 B20 -37.8(13) . . . . ?
C32 B14 B15 B16 -41.3(8) . . . . ?
B18 B14 B15 B16 79.0(10) . . . . ?
B19 B14 B15 B16 105.4(10) . . . . ?
B13 B14 B15 B16 19.6(13) . . . . ?
B15 C32 B16 B20 31.7(11) . . . . ?
B14 C32 B16 B20 -27.0(13) . . . . ?
P4 C32 B16 B20 153.7(9) . . . . ?
B14 C32 B16 B15 -58.8(10) . . . . ?
P4 C32 B16 B15 122.0(11) . . . . ?
B15 C32 B16 B11 95.5(12) . . . . ?
B14 C32 B16 B11 36.7(14) . . . . ?
P4 C32 B16 B11 -142.6(9) . . . . ?
B19 B15 B16 C32 104.7(11) . . . . ?
B20 B15 B16 C32 144.9(12) . . . . ?
B14 B15 B16 C32 43.3(8) . . . . ?
C32 B15 B16 B20 -144.9(12) . . . . ?
B19 B15 B16 B20 -40.3(10) . . . . ?
B14 B15 B16 B20 -101.7(10) . . . . ?
C32 B15 B16 B11 -111.4(11) . . . . ?
B19 B15 B16 B11 -6.8(12) . . . . ?
B20 B15 B16 B11 33.5(9) . . . . ?
B14 B15 B16 B11 -68.2(10) . . . . ?
C31 B12 B17 B19 67.1(15) . . . . ?
B18 B12 B17 B19 -25.8(11) . . . . ?
B13 B12 B17 B19 13.2(15) . . . . ?
B11 B12 B17 B19 98.3(12) . . . . ?
C31 B12 B17 B20 -2.5(16) . . . . ?
B18 B12 B17 B20 -95.4(12) . . . . ?
B13 B12 B17 B20 -56.4(14) . . . . ?
B11 B12 B17 B20 28.7(11) . . . . ?
C31 B12 B17 B18 92.9(12) . . . . ?
B13 B12 B17 B18 39.0(9) . . . . ?
B11 B12 B17 B18 124.1(10) . . . . ?
C31 B12 B17 B11 -31.2(10) . . . . ?
B18 B12 B17 B11 -124.1(10) . . . . ?
B13 B12 B17 B11 -85.1(10) . . . . ?
C31 B11 B17 B19 -81.3(12) . . . . ?
B20 B11 B17 B19 40.0(10) . . . . ?
B12 B11 B17 B19 -110.4(12) . . . . ?
B16 B11 B17 B19 6.9(13) . . . . ?
C31 B11 B17 B12 29.1(9) . . . . ?
B20 B11 B17 B12 150.4(11) . . . . ?
B16 B11 B17 B12 117.3(10) . . . . ?
C31 B11 B17 B20 -121.3(11) . . . . ?
B12 B11 B17 B20 -150.4(11) . . . . ?
B16 B11 B17 B20 -33.1(9) . . . . ?
C31 B11 B17 B18 -18.1(12) . . . . ?
B20 B11 B17 B18 103.2(11) . . . . ?
B12 B11 B17 B18 -47.2(10) . . . . ?
B16 B11 B17 B18 70.1(11) . . . . ?
C31 B13 B18 B12 -31.2(10) . . . . ?
B14 B13 B18 B12 -141.6(10) . . . . ?
C31 B13 B18 B17 9.0(14) . . . . ?
B12 B13 B18 B17 40.1(10) . . . . ?
B14 B13 B18 B17 -101.5(11) . . . . ?
C31 B13 B18 B19 71.6(14) . . . . ?
B12 B13 B18 B19 102.8(12) . . . . ?
B14 B13 B18 B19 -38.8(10) . . . . ?
C31 B13 B18 B14 110.5(11) . . . . ?
B12 B13 B18 B14 141.6(10) . . . . ?
C31 B12 B18 B13 28.6(9) . . . . ?
B17 B12 B18 B13 134.2(10) . . . . ?
B11 B12 B18 B13 86.0(10) . . . . ?
C31 B12 B18 B17 -105.6(11) . . . . ?
B13 B12 B18 B17 -134.2(10) . . . . ?
B11 B12 B18 B17 -48.2(9) . . . . ?
C31 B12 B18 B19 -81.4(12) . . . . ?
B17 B12 B18 B19 24.2(10) . . . . ?
B13 B12 B18 B19 -110.0(11) . . . . ?
B11 B12 B18 B19 -24.0(13) . . . . ?
C31 B12 B18 B14 -11.1(14) . . . . ?
B17 B12 B18 B14 94.5(12) . . . . ?
B13 B12 B18 B14 -39.7(10) . . . . ?
B11 B12 B18 B14 46.3(13) . . . . ?
B19 B17 B18 B13 111.5(11) . . . . ?
B12 B17 B18 B13 -42.1(10) . . . . ?
B20 B17 B18 B13 68.9(13) . . . . ?
B11 B17 B18 B13 6.3(13) . . . . ?
B19 B17 B18 B12 153.5(11) . . . . ?
B20 B17 B18 B12 110.9(12) . . . . ?
B11 B17 B18 B12 48.4(9) . . . . ?
B12 B17 B18 B19 -153.5(11) . . . . ?
B20 B17 B18 B19 -42.6(9) . . . . ?
B11 B17 B18 B19 -105.1(11) . . . . ?
B19 B17 B18 B14 41.6(9) . . . . ?
B12 B17 B18 B14 -111.9(10) . . . . ?
B20 B17 B18 B14 -1.0(13) . . . . ?
B11 B17 B18 B14 -63.5(12) . . . . ?
C32 B14 B18 B13 -58.0(12) . . . . ?
B15 B14 B18 B13 -115.3(10) . . . . ?
B19 B14 B18 B13 -141.2(10) . . . . ?
C32 B14 B18 B12 -19.5(17) . . . . ?
B15 B14 B18 B12 -76.9(12) . . . . ?
B19 B14 B18 B12 -102.7(12) . . . . ?
B13 B14 B18 B12 38.5(10) . . . . ?
C32 B14 B18 B17 43.9(15) . . . . ?
B15 B14 B18 B17 -13.4(12) . . . . ?
B19 B14 B18 B17 -39.3(10) . . . . ?
B13 B14 B18 B17 101.9(11) . . . . ?
C32 B14 B18 B19 83.2(12) . . . . ?
B15 B14 B18 B19 25.9(9) . . . . ?
B13 B14 B18 B19 141.2(10) . . . . ?
B12 B17 B19 B15 -80.0(14) . . . . ?
B20 B17 B19 B15 27.1(11) . . . . ?
B18 B17 B19 B15 -105.5(11) . . . . ?
B11 B17 B19 B15 -12.4(15) . . . . ?
B12 B17 B19 B18 25.5(10) . . . . ?
B20 B17 B19 B18 132.7(9) . . . . ?
B11 B17 B19 B18 93.1(10) . . . . ?
B12 B17 B19 B20 -107.1(12) . . . . ?
B18 B17 B19 B20 -132.7(9) . . . . ?
B11 B17 B19 B20 -39.5(10) . . . . ?
B12 B17 B19 B14 -14.1(14) . . . . ?
B20 B17 B19 B14 93.0(10) . . . . ?
B18 B17 B19 B14 -39.6(9) . . . . ?
B11 B17 B19 B14 53.5(12) . . . . ?
C32 B15 B19 B17 66.9(15) . . . . ?
B20 B15 B19 B17 -27.0(11) . . . . ?
B16 B15 B19 B17 12.0(14) . . . . ?
B14 B15 B19 B17 95.7(11) . . . . ?
C32 B15 B19 B18 -0.5(15) . . . . ?
B20 B15 B19 B18 -94.4(11) . . . . ?
B16 B15 B19 B18 -55.4(13) . . . . ?
B14 B15 B19 B18 28.3(10) . . . . ?
C32 B15 B19 B20 93.9(11) . . . . ?
B16 B15 B19 B20 39.0(9) . . . . ?
B14 B15 B19 B20 122.7(9) . . . . ?
C32 B15 B19 B14 -28.9(9) . . . . ?
B20 B15 B19 B14 -122.7(9) . . . . ?
B16 B15 B19 B14 -83.8(9) . . . . ?
B13 B18 B19 B17 -94.6(12) . . . . ?
B12 B18 B19 B17 -24.4(10) . . . . ?
B14 B18 B19 B17 -134.6(10) . . . . ?
B13 B18 B19 B15 11.0(16) . . . . ?
B12 B18 B19 B15 81.1(13) . . . . ?
B17 B18 B19 B15 105.5(12) . . . . ?
B14 B18 B19 B15 -29.1(10) . . . . ?
B13 B18 B19 B20 -53.2(14) . . . . ?
B12 B18 B19 B20 17.0(13) . . . . ?
B17 B18 B19 B20 41.4(9) . . . . ?
B14 B18 B19 B20 -93.2(10) . . . . ?
B13 B18 B19 B14 40.1(11) . . . . ?
B12 B18 B19 B14 110.2(11) . . . . ?
B17 B18 B19 B14 134.6(10) . . . . ?
C32 B14 B19 B17 -82.8(11) . . . . ?
B18 B14 B19 B17 40.2(9) . . . . ?
B15 B14 B19 B17 -109.8(11) . . . . ?
B13 B14 B19 B17 8.3(12) . . . . ?
C32 B14 B19 B15 26.9(9) . . . . ?
B18 B14 B19 B15 149.9(10) . . . . ?
B13 B14 B19 B15 118.1(10) . . . . ?
C32 B14 B19 B18 -123.0(9) . . . . ?
B15 B14 B19 B18 -149.9(10) . . . . ?
B13 B14 B19 B18 -31.9(8) . . . . ?
C32 B14 B19 B20 -21.2(11) . . . . ?
B18 B14 B19 B20 101.8(10) . . . . ?
B15 B14 B19 B20 -48.1(9) . . . . ?
B13 B14 B19 B20 70.0(10) . . . . ?
C32 B16 B20 B17 72.3(14) . . . . ?
B15 B16 B20 B17 102.5(13) . . . . ?
B11 B16 B20 B17 -39.9(10) . . . . ?
C32 B16 B20 B19 10.1(13) . . . . ?
B15 B16 B20 B19 40.3(9) . . . . ?
B11 B16 B20 B19 -102.1(11) . . . . ?
C32 B16 B20 B15 -30.2(10) . . . . ?
B11 B16 B20 B15 -142.5(10) . . . . ?
C32 B16 B20 B11 112.3(11) . . . . ?
B15 B16 B20 B11 142.5(10) . . . . ?
B19 B17 B20 B16 -94.4(12) . . . . ?
B12 B17 B20 B16 12.6(17) . . . . ?
B18 B17 B20 B16 -52.1(14) . . . . ?
B11 B17 B20 B16 41.8(10) . . . . ?
B12 B17 B20 B19 107.0(13) . . . . ?
B18 B17 B20 B19 42.4(9) . . . . ?
B11 B17 B20 B19 136.2(11) . . . . ?
B19 B17 B20 B15 -26.2(10) . . . . ?
B12 B17 B20 B15 80.8(14) . . . . ?
B18 B17 B20 B15 16.2(14) . . . . ?
B11 B17 B20 B15 110.0(11) . . . . ?
B19 B17 B20 B11 -136.2(11) . . . . ?
B12 B17 B20 B11 -29.2(11) . . . . ?
B18 B17 B20 B11 -93.8(11) . . . . ?
B17 B19 B20 B16 110.0(12) . . . . ?
B15 B19 B20 B16 -41.6(9) . . . . ?
B18 B19 B20 B16 68.3(12) . . . . ?
B14 B19 B20 B16 7.4(12) . . . . ?
B15 B19 B20 B17 -151.6(11) . . . . ?
B18 B19 B20 B17 -41.7(9) . . . . ?
B14 B19 B20 B17 -102.6(10) . . . . ?
B17 B19 B20 B15 151.6(11) . . . . ?
B18 B19 B20 B15 109.9(11) . . . . ?
B14 B19 B20 B15 49.0(8) . . . . ?
B17 B19 B20 B11 39.9(10) . . . . ?
B15 B19 B20 B11 -111.7(11) . . . . ?
B18 B19 B20 B11 -1.8(12) . . . . ?
B14 B19 B20 B11 -62.7(11) . . . . ?
C32 B15 B20 B16 27.9(9) . . . . ?
B19 B15 B20 B16 133.8(10) . . . . ?
B14 B15 B20 B16 84.7(9) . . . . ?
C32 B15 B20 B17 -80.0(13) . . . . ?
B19 B15 B20 B17 25.9(10) . . . . ?
B16 B15 B20 B17 -107.9(12) . . . . ?
B14 B15 B20 B17 -23.2(13) . . . . ?
C32 B15 B20 B19 -105.9(11) . . . . ?
B16 B15 B20 B19 -133.8(10) . . . . ?
B14 B15 B20 B19 -49.1(8) . . . . ?
C32 B15 B20 B11 -11.0(15) . . . . ?
B19 B15 B20 B11 94.9(12) . . . . ?
B16 B15 B20 B11 -38.9(11) . . . . ?
B14 B15 B20 B11 45.8(13) . . . . ?
C31 B11 B20 B16 -55.8(12) . . . . ?
B17 B11 B20 B16 -139.0(11) . . . . ?
B12 B11 B20 B16 -113.6(10) . . . . ?
C31 B11 B20 B17 83.2(12) . . . . ?
B12 B11 B20 B17 25.4(10) . . . . ?
B16 B11 B20 B17 139.0(11) . . . . ?
C31 B11 B20 B19 45.1(15) . . . . ?
B17 B11 B20 B19 -38.1(10) . . . . ?
B12 B11 B20 B19 -12.7(13) . . . . ?
B16 B11 B20 B19 100.9(11) . . . . ?
C31 B11 B20 B15 -18.7(17) . . . . ?
B17 B11 B20 B15 -101.9(13) . . . . ?
B12 B11 B20 B15 -76.5(13) . . . . ?
B16 B11 B20 B15 37.1(10) . . . . ?
B22 C61 B21 B27 -31.4(10) . . . . ?
B23 C61 B21 B27 28.0(13) . . . . ?
P5 C61 B21 B27 -156.6(8) . . . . ?
B23 C61 B21 B22 59.4(10) . . . . ?
P5 C61 B21 B22 -125.2(11) . . . . ?
B22 C61 B21 B26 -93.8(10) . . . . ?
B23 C61 B21 B26 -34.4(13) . . . . ?
P5 C61 B21 B26 141.0(8) . . . . ?
B21 C61 B22 B27 29.7(9) . . . . ?
B23 C61 B22 B27 -93.0(10) . . . . ?
P5 C61 B22 B27 142.7(9) . . . . ?
B21 C61 B22 B28 91.5(10) . . . . ?
B23 C61 B22 B28 -31.2(9) . . . . ?
P5 C61 B22 B28 -155.6(9) . . . . ?
B21 C61 B22 B23 122.7(10) . . . . ?
P5 C61 B22 B23 -124.3(12) . . . . ?
B23 C61 B22 B21 -122.7(10) . . . . ?
P5 C61 B22 B21 112.9(12) . . . . ?
B27 B21 B22 C61 144.8(11) . . . . ?
B26 B21 B22 C61 111.4(10) . . . . ?
C61 B21 B22 B27 -144.8(11) . . . . ?
B26 B21 B22 B27 -33.4(8) . . . . ?
C61 B21 B22 B28 -102.9(10) . . . . ?
B27 B21 B22 B28 41.9(9) . . . . ?
B26 B21 B22 B28 8.5(11) . . . . ?
C61 B21 B22 B23 -43.5(8) . . . . ?
B27 B21 B22 B23 101.3(9) . . . . ?
B26 B21 B22 B23 67.9(9) . . . . ?
B21 C61 B23 B29 27.3(16) . . . . ?
B22 C61 B23 B29 87.8(12) . . . . ?
P5 C61 B23 B29 -147.5(10) . . . . ?
B21 C61 B23 B28 -29.9(13) . . . . ?
B22 C61 B23 B28 30.6(9) . . . . ?
P5 C61 B23 B28 155.3(9) . . . . ?
B21 C61 B23 B22 -60.5(10) . . . . ?
P5 C61 B23 B22 124.7(12) . . . . ?
B21 C61 B23 B24 70.9(10) . . . . ?
B22 C61 B23 B24 131.4(9) . . . . ?
P5 C61 B23 B24 -103.9(10) . . . . ?
B27 B22 B23 C61 98.4(9) . . . . ?
B28 B22 B23 C61 145.2(10) . . . . ?
B21 B22 B23 C61 41.6(8) . . . . ?
C61 B22 B23 B29 -122.0(11) . . . . ?
B27 B22 B23 B29 -23.7(11) . . . . ?
B28 B22 B23 B29 23.2(9) . . . . ?
B21 B22 B23 B29 -80.4(10) . . . . ?
C61 B22 B23 B28 -145.2(10) . . . . ?
B27 B22 B23 B28 -46.8(8) . . . . ?
B21 B22 B23 B28 -103.6(9) . . . . ?
C61 B22 B23 B24 -62.2(10) . . . . ?
B27 B22 B23 B24 36.2(12) . . . . ?
B28 B22 B23 B24 83.0(11) . . . . ?
B21 B22 B23 B24 -20.6(11) . . . . ?
B26 C62 B24 B29 25.3(14) . . . . ?
B25 C62 B24 B29 -34.3(10) . . . . ?
P6 C62 B24 B29 -157.1(8) . . . . ?
B26 C62 B24 B25 59.6(10) . . . . ?
P6 C62 B24 B25 -122.9(10) . . . . ?
B26 C62 B24 B23 -36.4(14) . . . . ?
B25 C62 B24 B23 -96.0(10) . . . . ?
P6 C62 B24 B23 141.2(8) . . . . ?
B24 C62 B25 B30 92.3(10) . . . . ?
B26 C62 B25 B30 -31.8(10) . . . . ?
P6 C62 B25 B30 -157.0(9) . . . . ?
B24 C62 B25 B29 31.8(9) . . . . ?
B26 C62 B25 B29 -92.3(9) . . . . ?
P6 C62 B25 B29 142.5(9) . . . . ?
B24 C62 B25 B26 124.1(10) . . . . ?
P6 C62 B25 B26 -125.2(12) . . . . ?
B26 C62 B25 B24 -124.1(10) . . . . ?
P6 C62 B25 B24 110.7(12) . . . . ?
B29 B24 B25 C62 141.5(11) . . . . ?
B23 B24 B25 C62 108.3(10) . . . . ?
C62 B24 B25 B30 -102.3(10) . . . . ?
B29 B24 B25 B30 39.3(9) . . . . ?
B23 B24 B25 B30 6.0(11) . . . . ?
C62 B24 B25 B29 -141.5(11) . . . . ?
B23 B24 B25 B29 -33.3(8) . . . . ?
C62 B24 B25 B26 -42.0(8) . . . . ?
B29 B24 B25 B26 99.6(9) . . . . ?
B23 B24 B25 B26 66.3(9) . . . . ?
B24 C62 B26 B27 30.4(16) . . . . ?
B25 C62 B26 B27 90.9(12) . . . . ?
P6 C62 B26 B27 -146.8(10) . . . . ?
B24 C62 B26 B30 -30.6(13) . . . . ?
B25 C62 B26 B30 30.0(9) . . . . ?
P6 C62 B26 B30 152.2(9) . . . . ?
B24 C62 B26 B25 -60.6(10) . . . . ?
P6 C62 B26 B25 122.2(12) . . . . ?
B24 C62 B26 B21 72.5(11) . . . . ?
B25 C62 B26 B21 133.0(9) . . . . ?
P6 C62 B26 B21 -104.7(11) . . . . ?
B30 B25 B26 C62 144.9(11) . . . . ?
B29 B25 B26 C62 97.0(10) . . . . ?
B24 B25 B26 C62 40.8(8) . . . . ?
C62 B25 B26 B27 -120.0(11) . . . . ?
B30 B25 B26 B27 24.9(9) . . . . ?
B29 B25 B26 B27 -23.0(11) . . . . ?
B24 B25 B26 B27 -79.2(10) . . . . ?
C62 B25 B26 B30 -144.9(11) . . . . ?
B29 B25 B26 B30 -47.9(8) . . . . ?
B24 B25 B26 B30 -104.1(9) . . . . ?
C62 B25 B26 B21 -59.7(10) . . . . ?
B30 B25 B26 B21 85.2(10) . . . . ?
B29 B25 B26 B21 37.3(11) . . . . ?
B24 B25 B26 B21 -18.9(11) . . . . ?
C61 B21 B27 B30 -73.6(13) . . . . ?
B22 B21 B27 B30 -103.3(11) . . . . ?
B26 B21 B27 B30 38.6(9) . . . . ?
C61 B21 B27 B22 29.7(9) . . . . ?
B26 B21 B27 B22 141.9(9) . . . . ?
C61 B21 B27 B28 -13.8(13) . . . . ?
B22 B21 B27 B28 -43.5(9) . . . . ?
B26 B21 B27 B28 98.4(10) . . . . ?
C61 B21 B27 B26 -112.2(10) . . . . ?
B22 B21 B27 B26 -141.9(9) . . . . ?
C61 B22 B27 B21 -27.7(9) . . . . ?
B28 B22 B27 B21 -130.7(10) . . . . ?
B23 B22 B27 B21 -83.6(9) . . . . ?
C61 B22 B27 B30 81.0(11) . . . . ?
B28 B22 B27 B30 -22.0(9) . . . . ?
B23 B22 B27 B30 25.1(11) . . . . ?
B21 B22 B27 B30 108.7(10) . . . . ?
C61 B22 B27 B28 103.0(10) . . . . ?
B23 B22 B27 B28 47.1(8) . . . . ?
B21 B22 B27 B28 130.7(10) . . . . ?
C61 B22 B27 B26 12.4(13) . . . . ?
B28 B22 B27 B26 -90.6(11) . . . . ?
B23 B22 B27 B26 -43.5(12) . . . . ?
B21 B22 B27 B26 40.1(10) . . . . ?
C62 B26 B27 B21 55.2(12) . . . . ?
B30 B26 B27 B21 140.4(10) . . . . ?
B25 B26 B27 B21 115.8(10) . . . . ?
C62 B26 B27 B30 -85.2(12) . . . . ?
B25 B26 B27 B30 -24.6(9) . . . . ?
B21 B26 B27 B30 -140.4(10) . . . . ?
C62 B26 B27 B22 16.8(16) . . . . ?
B30 B26 B27 B22 102.0(11) . . . . ?
B25 B26 B27 B22 77.4(12) . . . . ?
B21 B26 B27 B22 -38.4(9) . . . . ?
C62 B26 B27 B28 -47.1(14) . . . . ?
B30 B26 B27 B28 38.2(9) . . . . ?
B25 B26 B27 B28 13.5(12) . . . . ?
B21 B26 B27 B28 -102.3(10) . . . . ?
B21 B27 B28 B29 -66.6(12) . . . . ?
B30 B27 B28 B29 44.2(9) . . . . ?
B22 B27 B28 B29 -111.2(11) . . . . ?
B26 B27 B28 B29 3.4(12) . . . . ?
B21 B27 B28 B30 -110.8(10) . . . . ?
B22 B27 B28 B30 -155.4(10) . . . . ?
B26 B27 B28 B30 -40.8(9) . . . . ?
B21 B27 B28 B22 44.6(9) . . . . ?
B30 B27 B28 B22 155.4(10) . . . . ?
B26 B27 B28 B22 114.6(10) . . . . ?
B21 B27 B28 B23 -2.9(12) . . . . ?
B30 B27 B28 B23 107.9(10) . . . . ?
B22 B27 B28 B23 -47.5(8) . . . . ?
B26 B27 B28 B23 67.1(10) . . . . ?
C61 B22 B28 B29 2.2(15) . . . . ?
B27 B22 B28 B29 96.5(12) . . . . ?
B23 B22 B28 B29 -27.1(10) . . . . ?
B21 B22 B28 B29 55.8(13) . . . . ?
C61 B22 B28 B30 -70.3(13) . . . . ?
B27 B22 B28 B30 24.0(10) . . . . ?
B23 B22 B28 B30 -99.5(11) . . . . ?
B21 B22 B28 B30 -16.6(13) . . . . ?
C61 B22 B28 B27 -94.3(10) . . . . ?
B23 B22 B28 B27 -123.6(9) . . . . ?
B21 B22 B28 B27 -40.6(8) . . . . ?
C61 B22 B28 B23 29.3(9) . . . . ?
B27 B22 B28 B23 123.6(9) . . . . ?
B21 B22 B28 B23 82.9(9) . . . . ?
C61 B23 B28 B29 123.8(11) . . . . ?
B22 B23 B28 B29 152.7(10) . . . . ?
B24 B23 B28 B29 31.6(8) . . . . ?
C61 B23 B28 B30 80.7(12) . . . . ?
B29 B23 B28 B30 -43.2(10) . . . . ?
B22 B23 B28 B30 109.6(11) . . . . ?
B24 B23 B28 B30 -11.6(12) . . . . ?
C61 B23 B28 B27 17.9(12) . . . . ?
B29 B23 B28 B27 -105.9(10) . . . . ?
B22 B23 B28 B27 46.8(8) . . . . ?
B24 B23 B28 B27 -74.3(10) . . . . ?
C61 B23 B28 B22 -28.9(9) . . . . ?
B29 B23 B28 B22 -152.7(10) . . . . ?
B24 B23 B28 B22 -121.1(9) . . . . ?
B30 B28 B29 B24 93.4(12) . . . . ?
B27 B28 B29 B24 50.5(14) . . . . ?
B22 B28 B29 B24 -14.2(16) . . . . ?
B23 B28 B29 B24 -40.9(10) . . . . ?
B27 B28 B29 B30 -42.9(9) . . . . ?
B22 B28 B29 B30 -107.6(12) . . . . ?
B23 B28 B29 B30 -134.3(10) . . . . ?
B30 B28 B29 B23 134.3(10) . . . . ?
B27 B28 B29 B23 91.4(10) . . . . ?
B22 B28 B29 B23 26.7(10) . . . . ?
B30 B28 B29 B25 23.3(10) . . . . ?
B27 B28 B29 B25 -19.7(13) . . . . ?
B22 B28 B29 B25 -84.3(13) . . . . ?
B23 B28 B29 B25 -111.0(10) . . . . ?
C62 B24 B29 B28 -71.0(14) . . . . ?
B25 B24 B29 B28 -102.8(12) . . . . ?
B23 B24 B29 B28 39.5(10) . . . . ?
C62 B24 B29 B30 -8.3(13) . . . . ?
B25 B24 B29 B30 -40.1(9) . . . . ?
B23 B24 B29 B30 102.2(10) . . . . ?
C62 B24 B29 B23 -110.4(10) . . . . ?
B25 B24 B29 B23 -142.3(9) . . . . ?
C62 B24 B29 B25 31.8(9) . . . . ?
B23 B24 B29 B25 142.3(9) . . . . ?
C61 B23 B29 B28 -83.7(13) . . . . ?
B22 B23 B29 B28 -24.5(9) . . . . ?
B24 B23 B29 B28 -141.0(10) . . . . ?
C61 B23 B29 B24 57.3(12) . . . . ?
B28 B23 B29 B24 141.0(10) . . . . ?
B22 B23 B29 B24 116.5(10) . . . . ?
C61 B23 B29 B30 -44.0(14) . . . . ?
B28 B23 B29 B30 39.7(9) . . . . ?
B22 B23 B29 B30 15.2(12) . . . . ?
B24 B23 B29 B30 -101.3(10) . . . . ?
C61 B23 B29 B25 19.3(17) . . . . ?
B28 B23 B29 B25 103.0(12) . . . . ?
B22 B23 B29 B25 78.4(12) . . . . ?
B24 B23 B29 B25 -38.0(9) . . . . ?
C62 B25 B29 B28 80.6(12) . . . . ?
B30 B25 B29 B28 -23.2(10) . . . . ?
B26 B25 B29 B28 26.1(12) . . . . ?
B24 B25 B29 B28 110.6(11) . . . . ?
C62 B25 B29 B24 -30.0(9) . . . . ?
B30 B25 B29 B24 -133.8(10) . . . . ?
B26 B25 B29 B24 -84.5(9) . . . . ?
C62 B25 B29 B30 103.8(10) . . . . ?
B26 B25 B29 B30 49.3(8) . . . . ?
B24 B25 B29 B30 133.8(10) . . . . ?
C62 B25 B29 B23 9.7(13) . . . . ?
B30 B25 B29 B23 -94.2(11) . . . . ?
B26 B25 B29 B23 -44.9(12) . . . . ?
B24 B25 B29 B23 39.6(10) . . . . ?
B29 B28 B30 B25 -24.7(10) . . . . ?
B27 B28 B30 B25 107.8(11) . . . . ?
B22 B28 B30 B25 84.2(13) . . . . ?
B23 B28 B30 B25 17.7(15) . . . . ?
B27 B28 B30 B29 132.5(9) . . . . ?
B22 B28 B30 B29 108.9(11) . . . . ?
B23 B28 B30 B29 42.4(9) . . . . ?
B29 B28 B30 B27 -132.5(9) . . . . ?
B22 B28 B30 B27 -23.6(10) . . . . ?
B23 B28 B30 B27 -90.1(10) . . . . ?
B29 B28 B30 B26 -91.2(10) . . . . ?
B27 B28 B30 B26 41.3(9) . . . . ?
B22 B28 B30 B26 17.7(14) . . . . ?
B23 B28 B30 B26 -48.8(13) . . . . ?
C62 B25 B30 B28 -68.4(13) . . . . ?
B29 B25 B30 B28 23.6(10) . . . . ?
B26 B25 B30 B28 -97.4(12) . . . . ?
B24 B25 B30 B28 -14.5(13) . . . . ?
C62 B25 B30 B29 -91.9(11) . . . . ?
B26 B25 B30 B29 -121.0(10) . . . . ?
B24 B25 B30 B29 -38.1(8) . . . . ?
C62 B25 B30 B27 2.3(14) . . . . ?
B29 B25 B30 B27 94.2(11) . . . . ?
B26 B25 B30 B27 -26.8(10) . . . . ?
B24 B25 B30 B27 56.1(12) . . . . ?
C62 B25 B30 B26 29.1(9) . . . . ?
B29 B25 B30 B26 121.0(10) . . . . ?
B24 B25 B30 B26 82.9(9) . . . . ?
B24 B29 B30 B28 -112.7(11) . . . . ?
B23 B29 B30 B28 -42.1(9) . . . . ?
B25 B29 B30 B28 -154.8(11) . . . . ?
B28 B29 B30 B25 154.8(11) . . . . ?
B24 B29 B30 B25 42.1(9) . . . . ?
B23 B29 B30 B25 112.7(10) . . . . ?
B28 B29 B30 B27 42.7(9) . . . . ?
B24 B29 B30 B27 -69.9(11) . . . . ?
B23 B29 B30 B27 0.6(11) . . . . ?
B25 B29 B30 B27 -112.0(10) . . . . ?
B28 B29 B30 B26 104.7(10) . . . . ?
B24 B29 B30 B26 -8.0(12) . . . . ?
B23 B29 B30 B26 62.6(11) . . . . ?
B25 B29 B30 B26 -50.1(8) . . . . ?
B21 B27 B30 B28 92.9(11) . . . . ?
B22 B27 B30 B28 23.2(9) . . . . ?
B26 B27 B30 B28 133.7(10) . . . . ?
B21 B27 B30 B25 -13.7(15) . . . . ?
B22 B27 B30 B25 -83.4(12) . . . . ?
B28 B27 B30 B25 -106.6(12) . . . . ?
B26 B27 B30 B25 27.1(10) . . . . ?
B21 B27 B30 B29 52.6(12) . . . . ?
B22 B27 B30 B29 -17.1(12) . . . . ?
B28 B27 B30 B29 -40.3(8) . . . . ?
B26 B27 B30 B29 93.4(9) . . . . ?
B21 B27 B30 B26 -40.9(10) . . . . ?
B22 B27 B30 B26 -110.6(10) . . . . ?
B28 B27 B30 B26 -133.7(10) . . . . ?
C62 B26 B30 B28 80.9(12) . . . . ?
B27 B26 B30 B28 -42.4(9) . . . . ?
B25 B26 B30 B28 109.9(11) . . . . ?
B21 B26 B30 B28 -10.1(12) . . . . ?
C62 B26 B30 B25 -29.0(9) . . . . ?
B27 B26 B30 B25 -152.3(10) . . . . ?
B21 B26 B30 B25 -120.0(9) . . . . ?
C62 B26 B30 B29 21.5(12) . . . . ?
B27 B26 B30 B29 -101.8(10) . . . . ?
B25 B26 B30 B29 50.5(9) . . . . ?
B21 B26 B30 B29 -69.5(10) . . . . ?
C62 B26 B30 B27 123.3(11) . . . . ?
B25 B26 B30 B27 152.3(10) . . . . ?
B21 B26 B30 B27 32.3(8) . . . . ?
C95 C91 C92 C93 1.0(16) . . . . ?
C96 C91 C92 C93 176.1(14) . . . . ?
Co1 C91 C92 C93 -59.5(9) . . . . ?
C95 C91 C92 C97 -175.6(13) . . . . ?
C96 C91 C92 C97 0(2) . . . . ?
Co1 C91 C92 C97 124.0(14) . . . . ?
C95 C91 C92 Co1 60.4(10) . . . . ?
C96 C91 C92 Co1 -124.4(15) . . . . ?
C91 C92 C93 C94 1.3(16) . . . . ?
C97 C92 C93 C94 177.7(14) . . . . ?
Co1 C92 C93 C94 -58.5(10) . . . . ?
C91 C92 C93 C98 -176.4(14) . . . . ?
C97 C92 C93 C98 0(2) . . . . ?
Co1 C92 C93 C98 123.8(15) . . . . ?
C91 C92 C93 Co1 59.8(9) . . . . ?
C97 C92 C93 Co1 -123.8(15) . . . . ?
C92 C93 C94 C95 -3.0(16) . . . . ?
C98 C93 C94 C95 174.7(14) . . . . ?
Co1 C93 C94 C95 -61.8(10) . . . . ?
C92 C93 C94 C99 -174.9(14) . . . . ?
C98 C93 C94 C99 3(2) . . . . ?
Co1 C93 C94 C99 126.2(14) . . . . ?
C92 C93 C94 Co1 58.8(10) . . . . ?
C98 C93 C94 Co1 -123.5(16) . . . . ?
C92 C91 C95 C94 -2.8(16) . . . . ?
C96 C91 C95 C94 -177.8(14) . . . . ?
Co1 C91 C95 C94 56.8(10) . . . . ?
C92 C91 C95 C100 177.5(14) . . . . ?
C96 C91 C95 C100 2(2) . . . . ?
Co1 C91 C95 C100 -122.9(15) . . . . ?
C92 C91 C95 Co1 -59.7(9) . . . . ?
C96 C91 C95 Co1 125.4(16) . . . . ?
C93 C94 C95 C91 3.6(16) . . . . ?
C99 C94 C95 C91 175.3(15) . . . . ?
Co1 C94 C95 C91 -57.8(10) . . . . ?
C93 C94 C95 C100 -176.7(13) . . . . ?
C99 C94 C95 C100 -5(2) . . . . ?
Co1 C94 C95 C100 121.9(14) . . . . ?
C93 C94 C95 Co1 61.5(10) . . . . ?
C99 C94 C95 Co1 -126.9(16) . . . . ?
C105 C101 C102 C103 0.2(16) . . . . ?
C106 C101 C102 C103 175.2(13) . . . . ?
Co1 C101 C102 C103 -59.1(9) . . . . ?
C105 C101 C102 C107 -175.0(14) . . . . ?
C106 C101 C102 C107 0(2) . . . . ?
Co1 C101 C102 C107 125.6(15) . . . . ?
C105 C101 C102 Co1 59.4(10) . . . . ?
C106 C101 C102 Co1 -125.7(14) . . . . ?
C101 C102 C103 C104 1.5(16) . . . . ?
C107 C102 C103 C104 176.8(14) . . . . ?
Co1 C102 C103 C104 -58.6(10) . . . . ?
C101 C102 C103 C108 -175.7(14) . . . . ?
C107 C102 C103 C108 0(2) . . . . ?
Co1 C102 C103 C108 124.2(16) . . . . ?
C101 C102 C103 Co1 60.1(9) . . . . ?
C107 C102 C103 Co1 -124.6(15) . . . . ?
C102 C103 C104 C105 -2.6(16) . . . . ?
C108 C103 C104 C105 174.6(14) . . . . ?
Co1 C103 C104 C105 -61.4(10) . . . . ?
C102 C103 C104 C109 -174.5(14) . . . . ?
C108 C103 C104 C109 3(2) . . . . ?
Co1 C103 C104 C109 126.8(15) . . . . ?
C102 C103 C104 Co1 58.7(9) . . . . ?
C108 C103 C104 Co1 -124.0(16) . . . . ?
C103 C104 C105 C101 2.8(16) . . . . ?
C109 C104 C105 C101 175.1(13) . . . . ?
Co1 C104 C105 C101 -57.3(10) . . . . ?
C103 C104 C105 C110 -177.3(14) . . . . ?
C109 C104 C105 C110 -5(2) . . . . ?
Co1 C104 C105 C110 122.6(15) . . . . ?
C103 C104 C105 Co1 60.1(10) . . . . ?
C109 C104 C105 Co1 -127.6(14) . . . . ?
C102 C101 C105 C104 -1.8(16) . . . . ?
C106 C101 C105 C104 -176.8(13) . . . . ?
Co1 C101 C105 C104 56.6(10) . . . . ?
C102 C101 C105 C110 178.2(13) . . . . ?
C106 C101 C105 C110 3(2) . . . . ?
Co1 C101 C105 C110 -123.4(14) . . . . ?
C102 C101 C105 Co1 -58.4(10) . . . . ?
C106 C101 C105 Co1 126.6(14) . . . . ?
C115 C111 C112 C113 0.0 . . . . ?
C116 C111 C112 C113 -175.9(17) . . . . ?
Co2 C111 C112 C113 -59.2(6) . . . . ?
C115 C111 C112 C117 -178.0(18) . . . . ?
C116 C111 C112 C117 6(2) . . . . ?
Co2 C111 C112 C117 122.8(16) . . . . ?
C115 C111 C112 Co2 59.2(6) . . . . ?
C116 C111 C112 Co2 -116.7(15) . . . . ?
C111 C112 C113 C114 0.0 . . . . ?
C117 C112 C113 C114 178.0(17) . . . . ?
Co2 C112 C113 C114 -60.1(6) . . . . ?
C111 C112 C113 C118 -175.5(18) . . . . ?
C117 C112 C113 C118 3(2) . . . . ?
Co2 C112 C113 C118 124.4(16) . . . . ?
C111 C112 C113 Co2 60.1(6) . . . . ?
C117 C112 C113 Co2 -121.9(15) . . . . ?
C112 C113 C114 C115 0.0 . . . . ?
C118 C113 C114 C115 175.5(18) . . . . ?
Co2 C113 C114 C115 -60.0(5) . . . . ?
C112 C113 C114 C119 179.4(19) . . . . ?
C118 C113 C114 C119 -5(2) . . . . ?
Co2 C113 C114 C119 119.4(17) . . . . ?
C112 C113 C114 Co2 60.0(5) . . . . ?
C118 C113 C114 Co2 -124.6(16) . . . . ?
C112 C111 C115 C114 0.0 . . . . ?
C116 C111 C115 C114 175.7(18) . . . . ?
Co2 C111 C115 C114 58.6(5) . . . . ?
C112 C111 C115 C120 179.2(18) . . . . ?
C116 C111 C115 C120 -5(2) . . . . ?
Co2 C111 C115 C120 -122.2(17) . . . . ?
C112 C111 C115 Co2 -58.6(5) . . . . ?
C116 C111 C115 Co2 117.1(16) . . . . ?
C113 C114 C115 C111 0.0 . . . . ?
C119 C114 C115 C111 -179.4(18) . . . . ?
Co2 C114 C115 C111 -59.1(6) . . . . ?
C113 C114 C115 C120 -179.2(18) . . . . ?
C119 C114 C115 C120 1(2) . . . . ?
Co2 C114 C115 C120 121.7(16) . . . . ?
C113 C114 C115 Co2 59.1(6) . . . . ?
C119 C114 C115 Co2 -120.4(16) . . . . ?
C215 C211 C212 C213 0.0 . . . . ?
C216 C211 C212 C213 172(6) . . . . ?
Co2 C211 C212 C213 -59(2) . . . . ?
C215 C211 C212 C217 180(6) . . . . ?
C216 C211 C212 C217 -9(7) . . . . ?
Co2 C211 C212 C217 121(5) . . . . ?
C215 C211 C212 Co2 59(2) . . . . ?
C216 C211 C212 Co2 -130(5) . . . . ?
C211 C212 C213 C214 0.0 . . . . ?
C217 C212 C213 C214 -180(7) . . . . ?
Co2 C212 C213 C214 -58(2) . . . . ?
C211 C212 C213 C218 -179(6) . . . . ?
C217 C212 C213 C218 2(7) . . . . ?
Co2 C212 C213 C218 124(5) . . . . ?
C211 C212 C213 Co2 58(2) . . . . ?
C217 C212 C213 Co2 -122(6) . . . . ?
C212 C213 C214 C215 0.0 . . . . ?
C218 C213 C214 C215 178(9) . . . . ?
Co2 C213 C214 C215 -58(2) . . . . ?
C212 C213 C214 C219 -174(6) . . . . ?
C218 C213 C214 C219 4(10) . . . . ?
Co2 C213 C214 C219 128(6) . . . . ?
C212 C213 C214 Co2 58(2) . . . . ?
C218 C213 C214 Co2 -124(8) . . . . ?
C213 C214 C215 C211 0.0 . . . . ?
C219 C214 C215 C211 171(10) . . . . ?
Co2 C214 C215 C211 -59(2) . . . . ?
C213 C214 C215 C220 -164(9) . . . . ?
C219 C214 C215 C220 7(12) . . . . ?
Co2 C214 C215 C220 137(8) . . . . ?
C213 C214 C215 Co2 59(2) . . . . ?
C219 C214 C215 Co2 -130(9) . . . . ?
C212 C211 C215 C214 0.0 . . . . ?
C216 C211 C215 C214 -172(6) . . . . ?
Co2 C211 C215 C214 60(2) . . . . ?
C212 C211 C215 C220 168(6) . . . . ?
C216 C211 C215 C220 -3(7) . . . . ?
Co2 C211 C215 C220 -132(6) . . . . ?
C212 C211 C215 Co2 -60(2) . . . . ?
C216 C211 C215 Co2 129(5) . . . . ?
C125 C121 C122 C123 0.0 . . . . ?
C126 C121 C122 C123 175(3) . . . . ?
Co2 C121 C122 C123 -59.1(7) . . . . ?
C125 C121 C122 C127 -173(3) . . . . ?
C126 C121 C122 C127 2(3) . . . . ?
Co2 C121 C122 C127 127(2) . . . . ?
C125 C121 C122 Co2 59.1(7) . . . . ?
C126 C121 C122 Co2 -126(3) . . . . ?
C121 C122 C123 C124 0.0 . . . . ?
C127 C122 C123 C124 174(3) . . . . ?
Co2 C122 C123 C124 -58.3(9) . . . . ?
C121 C122 C123 C128 -177(2) . . . . ?
C127 C122 C123 C128 -3(3) . . . . ?
Co2 C122 C123 C128 125(2) . . . . ?
C121 C122 C123 Co2 58.3(9) . . . . ?
C127 C122 C123 Co2 -128(2) . . . . ?
C122 C123 C124 C125 0.0 . . . . ?
C128 C123 C124 C125 177(2) . . . . ?
Co2 C123 C124 C125 -58.4(9) . . . . ?
C122 C123 C124 C129 -177(2) . . . . ?
C128 C123 C124 C129 0(3) . . . . ?
Co2 C123 C124 C129 124(2) . . . . ?
C122 C123 C124 Co2 58.4(9) . . . . ?
C128 C123 C124 Co2 -124(2) . . . . ?
C123 C124 C125 C121 0.0 . . . . ?
C129 C124 C125 C121 177(2) . . . . ?
Co2 C124 C125 C121 -59.4(8) . . . . ?
C123 C124 C125 C130 -177(3) . . . . ?
C129 C124 C125 C130 1(3) . . . . ?
Co2 C124 C125 C130 124(3) . . . . ?
C123 C124 C125 Co2 59.4(8) . . . . ?
C129 C124 C125 Co2 -123.1(19) . . . . ?
C122 C121 C125 C124 0.0 . . . . ?
C126 C121 C125 C124 -175(3) . . . . ?
Co2 C121 C125 C124 59.9(8) . . . . ?
C122 C121 C125 C130 177(3) . . . . ?
C126 C121 C125 C130 2(3) . . . . ?
Co2 C121 C125 C130 -123(2) . . . . ?
C122 C121 C125 Co2 -59.9(8) . . . . ?
C126 C121 C125 Co2 125(3) . . . . ?
C225 C221 C222 C223 0.0 . . . . ?
C226 C221 C222 C223 173(7) . . . . ?
Co2 C221 C222 C223 -59.6(19) . . . . ?
C225 C221 C222 C227 -175(6) . . . . ?
C226 C221 C222 C227 -2(8) . . . . ?
Co2 C221 C222 C227 126(6) . . . . ?
C225 C221 C222 Co2 59.6(19) . . . . ?
C226 C221 C222 Co2 -128(7) . . . . ?
C221 C222 C223 C224 0.0 . . . . ?
C227 C222 C223 C224 175(6) . . . . ?
Co2 C222 C223 C224 -62(2) . . . . ?
C221 C222 C223 C228 -179(6) . . . . ?
C227 C222 C223 C228 -4(8) . . . . ?
Co2 C222 C223 C228 119(5) . . . . ?
C221 C222 C223 Co2 62(2) . . . . ?
C227 C222 C223 Co2 -123(6) . . . . ?
C222 C223 C224 C225 0.0 . . . . ?
C228 C223 C224 C225 179(5) . . . . ?
Co2 C223 C224 C225 -63(2) . . . . ?
C222 C223 C224 C229 178(6) . . . . ?
C228 C223 C224 C229 -2(7) . . . . ?
Co2 C223 C224 C229 116(6) . . . . ?
C222 C223 C224 Co2 63(2) . . . . ?
C228 C223 C224 Co2 -118(5) . . . . ?
C222 C221 C225 C224 0.0 . . . . ?
C226 C221 C225 C224 -172(8) . . . . ?
Co2 C221 C225 C224 58.7(17) . . . . ?
C222 C221 C225 C230 -175(6) . . . . ?
C226 C221 C225 C230 13(8) . . . . ?
Co2 C221 C225 C230 -116(5) . . . . ?
C222 C221 C225 Co2 -58.7(17) . . . . ?
C226 C221 C225 Co2 129(7) . . . . ?
C223 C224 C225 C221 0.0 . . . . ?
C229 C224 C225 C221 -179(6) . . . . ?
Co2 C224 C225 C221 -60.6(18) . . . . ?
C223 C224 C225 C230 174(6) . . . . ?
C229 C224 C225 C230 -4(7) . . . . ?
Co2 C224 C225 C230 114(6) . . . . ?
C223 C224 C225 Co2 60.6(18) . . . . ?
C229 C224 C225 Co2 -118(5) . . . . ?
C135 C131 C132 C133 0.2(16) . . . . ?
C136 C131 C132 C133 175.0(13) . . . . ?
Co3 C131 C132 C133 -58.8(10) . . . . ?
C135 C131 C132 C137 -176.6(14) . . . . ?
C136 C131 C132 C137 -2(2) . . . . ?
Co3 C131 C132 C137 124.4(15) . . . . ?
C135 C131 C132 Co3 58.9(10) . . . . ?
C136 C131 C132 Co3 -126.2(14) . . . . ?
C131 C132 C133 C134 0.4(17) . . . . ?
C137 C132 C133 C134 177.1(15) . . . . ?
Co3 C132 C133 C134 -59.7(12) . . . . ?
C131 C132 C133 C138 -176.9(17) . . . . ?
C137 C132 C133 C138 0(3) . . . . ?
Co3 C132 C133 C138 123.1(18) . . . . ?
C131 C132 C133 Co3 60.0(10) . . . . ?
C137 C132 C133 Co3 -123.3(16) . . . . ?
C132 C133 C134 C135 -0.7(18) . . . . ?
C138 C133 C134 C135 176.4(18) . . . . ?
Co3 C133 C134 C135 -59.5(10) . . . . ?
C132 C133 C134 C139 -178.5(16) . . . . ?
C138 C133 C134 C139 -1(3) . . . . ?
Co3 C133 C134 C139 122.7(17) . . . . ?
C132 C133 C134 Co3 58.8(11) . . . . ?
C138 C133 C134 Co3 -124(2) . . . . ?
C132 C131 C135 C134 -0.6(16) . . . . ?
C136 C131 C135 C134 -175.3(14) . . . . ?
Co3 C131 C135 C134 57.8(10) . . . . ?
C132 C131 C135 C140 -179.9(16) . . . . ?
C136 C131 C135 C140 5(2) . . . . ?
Co3 C131 C135 C140 -121.5(17) . . . . ?
C132 C131 C135 Co3 -58.4(10) . . . . ?
C136 C131 C135 Co3 126.9(15) . . . . ?
C133 C134 C135 C131 0.8(17) . . . . ?
C139 C134 C135 C131 178.5(16) . . . . ?
Co3 C134 C135 C131 -58.1(10) . . . . ?
C133 C134 C135 C140 -179.9(16) . . . . ?
C139 C134 C135 C140 -2(3) . . . . ?
Co3 C134 C135 C140 121.2(17) . . . . ?
C133 C134 C135 Co3 58.9(11) . . . . ?
C139 C134 C135 Co3 -123.4(17) . . . . ?
C145 C141 C142 C143 0.0 . . . . ?
C146 C141 C142 C143 178.2(18) . . . . ?
Co3 C141 C142 C143 -59.4(5) . . . . ?
C145 C141 C142 C147 -178.6(17) . . . . ?
C146 C141 C142 C147 0(2) . . . . ?
Co3 C141 C142 C147 122.0(15) . . . . ?
C145 C141 C142 Co3 59.4(5) . . . . ?
C146 C141 C142 Co3 -122.4(17) . . . . ?
C141 C142 C143 C144 0.0 . . . . ?
C147 C142 C143 C144 178.6(18) . . . . ?
Co3 C142 C143 C144 -60.0(5) . . . . ?
C141 C142 C143 C148 -177.6(19) . . . . ?
C147 C142 C143 C148 1(2) . . . . ?
Co3 C142 C143 C148 122.4(17) . . . . ?
C141 C142 C143 Co3 60.0(5) . . . . ?
C147 C142 C143 Co3 -121.4(17) . . . . ?
C142 C143 C144 C145 0.0 . . . . ?
C148 C143 C144 C145 177(2) . . . . ?
Co3 C143 C144 C145 -59.8(5) . . . . ?
C142 C143 C144 C149 -178.6(17) . . . . ?
C148 C143 C144 C149 -1(2) . . . . ?
Co3 C143 C144 C149 121.5(16) . . . . ?
C142 C143 C144 Co3 59.8(5) . . . . ?
C148 C143 C144 Co3 -122.8(19) . . . . ?
C143 C144 C145 C141 0.0 . . . . ?
C149 C144 C145 C141 178.6(18) . . . . ?
Co3 C144 C145 C141 -59.0(5) . . . . ?
C143 C144 C145 C150 -174.7(16) . . . . ?
C149 C144 C145 C150 4(2) . . . . ?
Co3 C144 C145 C150 126.3(15) . . . . ?
C143 C144 C145 Co3 59.0(5) . . . . ?
C149 C144 C145 Co3 -122.3(16) . . . . ?
C142 C141 C145 C144 0.0 . . . . ?
C146 C141 C145 C144 -178.4(16) . . . . ?
Co3 C141 C145 C144 58.8(5) . . . . ?
C142 C141 C145 C150 174.3(17) . . . . ?
C146 C141 C145 C150 -4(2) . . . . ?
Co3 C141 C145 C150 -126.9(15) . . . . ?
C142 C141 C145 Co3 -58.8(5) . . . . ?
C146 C141 C145 Co3 122.8(15) . . . . ?
C245 C241 C242 C243 0.0 . . . . ?
C246 C241 C242 C243 166(7) . . . . ?
Co3 C241 C242 C243 -61(2) . . . . ?
C245 C241 C242 C247 -160(8) . . . . ?
C246 C241 C242 C247 6(10) . . . . ?
Co3 C241 C242 C247 139(7) . . . . ?
C245 C241 C242 Co3 61(2) . . . . ?
C246 C241 C242 Co3 -133(7) . . . . ?
C241 C242 C243 C244 0.0 . . . . ?
C247 C242 C243 C244 161(8) . . . . ?
Co3 C242 C243 C244 -61(3) . . . . ?
C241 C242 C243 C248 177(14) . . . . ?
C247 C242 C243 C248 -22(14) . . . . ?
Co3 C242 C243 C248 116(13) . . . . ?
C241 C242 C243 Co3 61(3) . . . . ?
C247 C242 C243 Co3 -138(7) . . . . ?
C242 C243 C244 C245 0.0 . . . . ?
C248 C243 C244 C245 -178(9) . . . . ?
Co3 C243 C244 C245 -60(2) . . . . ?
C242 C243 C244 C249 160(9) . . . . ?
C248 C243 C244 C249 -18(11) . . . . ?
Co3 C243 C244 C249 100(8) . . . . ?
C242 C243 C244 Co3 60(2) . . . . ?
C248 C243 C244 Co3 -118(8) . . . . ?
C243 C244 C245 C241 0.0 . . . . ?
C249 C244 C245 C241 -165(7) . . . . ?
Co3 C244 C245 C241 -61(2) . . . . ?
C243 C244 C245 C250 -173(9) . . . . ?
C249 C244 C245 C250 22(10) . . . . ?
Co3 C244 C245 C250 126(8) . . . . ?
C243 C244 C245 Co3 61(2) . . . . ?
C249 C244 C245 Co3 -104(6) . . . . ?
C242 C241 C245 C244 0.0 . . . . ?
C246 C241 C245 C244 -163(8) . . . . ?
Co3 C241 C245 C244 61(3) . . . . ?
C242 C241 C245 C250 174(8) . . . . ?
C246 C241 C245 C250 11(10) . . . . ?
Co3 C241 C245 C250 -125(7) . . . . ?
C242 C241 C245 Co3 -61(3) . . . . ?
C246 C241 C245 Co3 136(8) . . . . ?
